data_1564492
loop_
_publ_author_name
'Ludden, Michael D.'
'Taylor, Christopher G. P.'
'Ward, Michael D.'

_publ_section_title
;
 Orthogonal binding and displacement of different guest types using a
 coordination cage host with cavity-based and surface-based binding sites
;
_journal_name_full 'Chemical Science'
_journal_paper_doi 10.1039/D1SC04272F
_journal_year 2021
_chemical_formula_moiety
'C336 H258 Co8 N72, 2.3(B F4), 1.1(C10 H9 N O2), 2.7(C H3 O), 9.7(N O3), 0.7[BF4], 3.3[NO3], 25.3[CH3OH]'
_chemical_formula_sum 'C375 H379.9 B3 Co8 F12 N86.1 O69.2'
_chemical_formula_weight 7932.00
_chemical_name_systematic H?MAC?NO3
_space_group_crystal_system monoclinic
_space_group_IT_number 15
_space_group_name_Hall '-C 2yc'
_space_group_name_H-M_alt 'C 1 2/c 1'
_atom_sites_solution_hydrogens mixed
_atom_sites_solution_primary dual
_audit_creation_date 2021-05-25
_audit_creation_method
;
Olex2 1.3
(compiled 2020.11.12 svn.r5f609507 for OlexSys, GUI svn.r6272)
;
_audit_update_record
;
2021-08-01 deposited with the CCDC.	2021-08-25 downloaded from the CCDC.
;
_cell_angle_alpha 90
_cell_angle_beta 95.7000(10)
_cell_angle_gamma 90
_cell_formula_units_Z 4
_cell_length_a 32.7342(4)
_cell_length_b 29.9459(4)
_cell_length_c 40.2590(7)
_cell_measurement_reflns_used 69559
_cell_measurement_temperature 100
_cell_measurement_theta_max 35.6620
_cell_measurement_theta_min 1.6360
_cell_volume 39269.0(10)
_computing_cell_refinement 'CrysAlisPro 1.171.40.67a (Rigaku OD, 2019)'
_computing_data_collection 'GDA - generic data acquisition software'
_computing_data_reduction
;
aimless (Evans, P. R. and Murshudov, G. N., 2013)
ccp4 (Winn, M. D. et al., 2011)
DIALS 3.0.1-g63768655c-release (Winter, G. et al., 2018)
pointless (Evans, P., 2006)
XIA2 0.7.38-g6919f305-dials-3.0 (Winter, G., 2010)
;
_computing_molecular_graphics 'Olex2 1.3 (Dolomanov et al., 2009)'
_computing_publication_material 'Olex2 1.3 (Dolomanov et al., 2009)'
_computing_structure_refinement 'SHELXL 2018/3 (Sheldrick, 2015)'
_computing_structure_solution 'SHELXT 2018/2 (Sheldrick, 2018)'
_diffrn_ambient_temperature 100
_diffrn_detector 'Photon counting pixel array'
_diffrn_detector_area_resol_mean 5.8140
_diffrn_detector_type 'Dectris PILATUS 2M'
_diffrn_measured_fraction_theta_full 0.998
_diffrn_measured_fraction_theta_max 0.999
_diffrn_measurement_details
;
List of Runs (angles in degrees, time in seconds):

  # Type    Start    End  Width  t~exp~   \w     \q     \k     \f   Frames
#--------------------------------------------------------------------------
  1  \f      0.00 180.00   0.20    0.40   0.00   0.00   0.00    --   900
  2  \w   -145.00  25.00   0.20    0.40    --   30.00   0.00   0.00  850
  3  \w   -145.00  25.00   0.20    0.40    --   30.00   0.00 120.00  850
  4  \w   -145.00  25.00   0.20    0.40    --   30.00   0.00 240.00  850
;
_diffrn_measurement_device 'Fixed \c 3-circle diffractometer'
_diffrn_measurement_device_type 'Fluid Film Devices'
_diffrn_measurement_method 'shutterless scans'
_diffrn_measurement_specimen_support 'MiTeGen MicroMount'
_diffrn_orient_matrix_type 'CrysAlisPro convention (1999,Acta A55,543-557)'
_diffrn_orient_matrix_UB_11 0.0072809000
_diffrn_orient_matrix_UB_12 0.0159994000
_diffrn_orient_matrix_UB_13 0.0113829000
_diffrn_orient_matrix_UB_21 0.0153700000
_diffrn_orient_matrix_UB_22 -0.0143263000
_diffrn_orient_matrix_UB_23 0.0061980000
_diffrn_orient_matrix_UB_31 0.0125622000
_diffrn_orient_matrix_UB_32 0.0082700000
_diffrn_orient_matrix_UB_33 -0.0113005000
_diffrn_radiation_monochromator 'Silicon 111'
_diffrn_radiation_probe x-ray
_diffrn_radiation_type synchrotron
_diffrn_radiation_wavelength 0.6889
_diffrn_reflns_av_R_equivalents 0.0555
_diffrn_reflns_av_unetI/netI 0.0387
_diffrn_reflns_Laue_measured_fraction_full 0.998
_diffrn_reflns_Laue_measured_fraction_max 0.999
_diffrn_reflns_limit_h_max 47
_diffrn_reflns_limit_h_min -47
_diffrn_reflns_limit_k_max 43
_diffrn_reflns_limit_k_min -43
_diffrn_reflns_limit_l_max 58
_diffrn_reflns_limit_l_min -58
_diffrn_reflns_number 343424
_diffrn_reflns_point_group_measured_fraction_full 0.998
_diffrn_reflns_point_group_measured_fraction_max 0.999
_diffrn_reflns_theta_full 24.415
_diffrn_reflns_theta_max 29.947
_diffrn_reflns_theta_min 1.646
_diffrn_source Synchrotron
_diffrn_source_details 'Allan et al. (2017)'
_diffrn_source_type 'Diamond Light Source Beamline I19-1'
_exptl_absorpt_coefficient_mu 0.389
_exptl_absorpt_correction_T_max 1.00000
_exptl_absorpt_correction_T_min 0.74587
_exptl_absorpt_correction_type multi-scan
_exptl_absorpt_process_details
;
CrysAlisPro 1.171.40.67a (Rigaku Oxford Diffraction, 2019)
Empirical absorption correction using spherical harmonics,
 implemented in SCALE3 ABSPACK scaling algorithm.
;
_exptl_crystal_colour 'clear light orange'
_exptl_crystal_colour_lustre clear
_exptl_crystal_colour_modifier light
_exptl_crystal_colour_primary orange
_exptl_crystal_density_diffrn 1.342
_exptl_crystal_description block
_exptl_crystal_F_000 16501
_exptl_crystal_preparation
'Crystal was soaked in methanolic mother liquor (from the solvothermal crystals growth). A saturated methanolic solution of tetra-butyl ammonium nitrate was added along with a saturated methanolic solution of 7-amino-4-methyl coumarin and left for around 24 hours. Crystals were transferred to Fomblin oil before a crystal was mounted on a MiteGen Microloop and flash frozen under liquid nitrogen for storage.'
_exptl_crystal_recrystallization_method 'slow cooling from solvothermal synthesis'
_exptl_crystal_size_max 0.12
_exptl_crystal_size_mid 0.11
_exptl_crystal_size_min 0.08
_refine_diff_density_max 2.006
_refine_diff_density_min -0.589
_refine_diff_density_rms 0.101
_refine_ls_extinction_method none
_refine_ls_goodness_of_fit_ref 1.166
_refine_ls_hydrogen_treatment constr
_refine_ls_matrix_type full
_refine_ls_number_parameters 2410
_refine_ls_number_reflns 62520
_refine_ls_number_restraints 7876
_refine_ls_restrained_S_all 1.132
_refine_ls_R_factor_all 0.1267
_refine_ls_R_factor_gt 0.0943
_refine_ls_shift/su_max 0.003
_refine_ls_shift/su_mean 0.000
_refine_ls_structure_factor_coef Fsqd
_refine_ls_weighting_details 'w=1/[\s^2^(Fo^2^)+(0.2000P)^2^] where P=(Fo^2^+2Fc^2^)/3'
_refine_ls_weighting_scheme calc
_refine_ls_wR_factor_gt 0.3056
_refine_ls_wR_factor_ref 0.3364
_reflns_Friedel_coverage 0.000
_reflns_number_gt 35876
_reflns_number_total 62520
_reflns_threshold_expression 'I > 2\s(I)'
_cod_data_source_file d1sc04272f2.cif
_cod_data_source_block dmwms-2v1-255_mac_no3_rf
_cod_original_formula_sum 'C375 H379.90 B3 Co8 F12 N86.10 O69.20'
_cod_database_code 1564492
_smtbx_masks_special_details
;
A solvent mask was calculated and 2284 electrons were 
found in a volume of 9232\%A^3^ in 1 void per unit cell. 
This is consistent with the presence of 
0.7[BF4], 3.3[NO3], 25.3[CH3OH] per Formula Unit 
which account for 2346 electrons per unit cell.
;
_smtbx_masks_void_probe_radius 1.2
_smtbx_masks_void_truncation_radius 1.2
_shelx_shelxl_version_number 2018/3
_chemical_oxdiff_formula 'C356 H280 N74 O4 Co8 N16 O48'
_shelx_space_group_comment
;
The symmetry employed for this shelxl refinement is uniquely defined
by the following loop, which should always be used as a source of
symmetry information in preference to the above space-group names.
They are only intended as comments.
;
_shelx_estimated_absorpt_t_max 0.970
_shelx_estimated_absorpt_t_min 0.955
_reflns_odcompleteness_completeness 99.88
_reflns_odcompleteness_iscentric 1
_reflns_odcompleteness_theta 29.95
_olex2_refinement_description
;
1. Fixed Uiso
 At 1.2 times of:
  All C(H) groups, All C(H,H) groups, All N(H,H) groups
 At 1.5 times of:
  All C(H,H,H) groups
2. Restrained distances
 N11X-O12X = N11X-O13X = N11X-O14X
 1.2459 with sigma of 0.02
 O12X-O13X = O13X-O14X = O14X-O12X
 2.1579 with sigma of 0.02
 N11Y-O12Y = N11Y-O13Y = N11Y-O14Y
 1.2459 with sigma of 0.02
 N21X-O22X = N21X-O23X = N21X-O24X
 1.2459 with sigma of 0.02
 N31X-O32X = N31X-O33X = N31X-O34X
 1.2459 with sigma of 0.02
 N31Y-O32Y = N31Y-O33Y = N31Y-O34Y
 1.2459 with sigma of 0.02
 N41X-O42X = N41X-O43X = N41X-O44X
 1.2459 with sigma of 0.02
 N61X-O62X = N61X-O63X = N61X-O64X
 1.2459 with sigma of 0.02
 O11G-C12G
 1.378 with sigma of 0.02
 C12G-C13G
 1.44 with sigma of 0.02
 C13G-C14G
 1.347 with sigma of 0.02
 C14G-C15G
 1.449 with sigma of 0.02
 C15G-C16G
 1.402 with sigma of 0.02
 C16G-O11G
 1.38 with sigma of 0.02
 C16G-C17G
 1.384 with sigma of 0.02
 C17G-C18G
 1.394 with sigma of 0.02
 C18G-C19G
 1.395 with sigma of 0.02
 C19G-C20G
 1.383 with sigma of 0.02
 C20G-C15G
 1.395 with sigma of 0.02
 O21G-C12G
 1.211 with sigma of 0.02
 C22G-C14G
 1.501 with sigma of 0.02
 N23G-C18G
 1.377 with sigma of 0.02
 O12Y-O13Y = O13Y-O14Y = O14Y-O12Y
 2.1579 with sigma of 0.04
 O22X-O23X = O23X-O24X = O24X-O22X
 2.1579 with sigma of 0.04
 O32X-O33X = O33X-O34X = O34X-O32X
 2.1579 with sigma of 0.04
 O32Y-O33Y = O33Y-O34Y = O34Y-O32Y
 2.1579 with sigma of 0.04
 O42X-O43X = O43X-O44X = O44X-O42X
 2.1579 with sigma of 0.04
 O62X-O63X = O63X-O64X = O64X-O62X
 2.1579 with sigma of 0.04
 O21G-C13G
 2.36 with sigma of 0.04
 O11G-O21G
 2.33 with sigma of 0.04
 F12Z-B11Z \\sim F13Z-B11Z \\sim F14Z-B11Z \\sim F15Z-B11Z \\sim F18Z-B16Z
\\sim F19Z-B16Z \\sim F17Z-
 B16Z
 with sigma of 0.02
3. Restrained planarity
 N11X, O12X, O13X, O14X
 with sigma of 0.1
 N11Y, O12Y, O13Y, O14Y
 with sigma of 0.1
 N21X, O22X, O23X, O24X
 with sigma of 0.1
 N31X, O32X, O33X, O34X
 with sigma of 0.1
 N31Y, O32Y, O33Y, O34Y
 with sigma of 0.05
 N41X, O42X, O43X, O44X
 with sigma of 0.1
 N61X, O62X, O63X, O64X
 with sigma of 0.1
 N23G, C17G, C18G, C19G
 with sigma of 0.1
 C22G, C13G, C14G, C15G
 with sigma of 0.1
 O11G, C12G, C13G, C14G, C15G, C16G
 with sigma of 0.1
4. Uiso/Uaniso restraints and constraints
N11A \\sim C12A \\sim C13A \\sim C14A \\sim C15A \\sim C16A \\sim N21A \\sim
N22A \\sim C23A \\sim C24A \\sim C25A \\sim C26A \\sim N31A \\sim C32A \\sim
C33A \\sim C34A \\sim C35A \\sim C36A \\sim N41A \\sim N42A \\sim C43A \\sim
C44A \\sim C45A \\sim C46A \\sim C50A \\sim C51A \\sim C52A \\sim C53A \\sim
C54A \\sim C55A \\sim C56A \\sim C57A \\sim C58A \\sim C59A \\sim N11B \\sim
C12B \\sim C13B \\sim C14B \\sim C15B \\sim C16B \\sim N21B \\sim N22B \\sim
C23B \\sim C24B \\sim C25B \\sim C26B \\sim N31B \\sim C32B \\sim C33B \\sim
C34B \\sim C35B \\sim C36B \\sim N41B \\sim N42B \\sim C43B \\sim C44B \\sim
C45B \\sim C46B \\sim C50B \\sim C51B \\sim C52B \\sim C53B \\sim C54B \\sim
C55B \\sim C56B \\sim C57B \\sim C58B \\sim C59B \\sim N11C \\sim C12C \\sim
C13C \\sim C14C \\sim C15C \\sim C16C \\sim N21C \\sim N22C \\sim C23C \\sim
C24C \\sim C25C \\sim C26C \\sim N31C \\sim C32C \\sim C33C \\sim C34C \\sim
C35C \\sim C36C \\sim N41C \\sim N42C \\sim C43C \\sim C44C \\sim C45C \\sim
C46C \\sim C50C \\sim C51C \\sim C52C \\sim C53C \\sim C54C \\sim C55C \\sim
C56C \\sim C57C \\sim C58C \\sim C59C \\sim N11D \\sim C12D \\sim C13D \\sim
C14D \\sim C15D \\sim C16D \\sim N21D \\sim N22D \\sim C23D \\sim C24D \\sim
C25D \\sim C26D \\sim N31D \\sim C32D \\sim C33D \\sim C34D \\sim C35D \\sim
C36D \\sim N41D \\sim N42D \\sim C43D \\sim C44D \\sim C45D \\sim C46D \\sim
C50D \\sim C51D \\sim C52D \\sim C53D \\sim C54D \\sim C55D \\sim C56D \\sim
C57D \\sim C58D \\sim C59D \\sim N11E \\sim C12E \\sim C13E \\sim C14E \\sim
C15E \\sim C16E \\sim N21E \\sim N22E \\sim C23E \\sim C24E \\sim C25E \\sim
C26E \\sim N31E \\sim C32E \\sim C33E \\sim C34E \\sim C35E \\sim C36E \\sim
N41E \\sim N42E \\sim C43E \\sim C44E \\sim C45E \\sim C46E \\sim C50E \\sim
C51E \\sim C52E \\sim C53E \\sim C54E \\sim C55E \\sim C56E \\sim C57E \\sim
C58E \\sim C59E \\sim N11F \\sim C12F \\sim C13F \\sim C14F \\sim C15F \\sim
C16F \\sim N21F \\sim N22F \\sim C23F \\sim C24F \\sim C25F \\sim C26F \\sim
N31F \\sim C32F \\sim C33F \\sim C34F \\sim C35F \\sim C36F \\sim N41F \\sim
N42F \\sim C43F \\sim C44F \\sim C45F \\sim C46F \\sim C50F \\sim C51F \\sim
C52F \\sim C53F \\sim C54F \\sim C55F \\sim C56F \\sim C57F \\sim C58F \\sim
C59F \\sim B16Z \\sim F19Z \\sim F18Z \\sim F17Z \\sim B11Z \\sim F12Z \\sim
F14Z \\sim F13Z \\sim F15Z \\sim O11G \\sim C12G \\sim C13G \\sim C14G \\sim
C15G \\sim C16G \\sim C17G \\sim C18G \\sim C19G \\sim C20G \\sim O21G \\sim
C22G \\sim N23G \\sim O11S \\sim C12S \\sim O13S \\sim C14S \\sim N11X \\sim
O12X \\sim O13X \\sim O14X \\sim N11Y \\sim O12Y \\sim O13Y \\sim O14Y \\sim
N21X \\sim O22X \\sim O23X \\sim O24X \\sim N31X \\sim O32X \\sim O33X \\sim
O34X \\sim N31Y \\sim O32Y \\sim O33Y \\sim O34Y \\sim N41X \\sim O42X \\sim
O43X \\sim O44X \\sim N51X \\sim O52X \\sim O53X \\sim O54X \\sim N51Y \\sim
O52Y \\sim O53Y \\sim O54Y \\sim N61X \\sim O62X \\sim O63X \\sim O64X: within
2.5A with sigma of 0.04 and sigma for terminal atoms of 0.08 within 2.5A
N51Y \\sim O52Y \\sim O53Y \\sim O54Y \\sim N51X \\sim O52X \\sim O53X \\sim
O54X: within 1.7A with sigma of 0.02 and sigma for terminal atoms of 0.04
within 1.7A
Uanis(N51X) = Uanis(O52Y)
5. Rigid body (RIGU) restrains
 N11A, C12A, C13A, C14A, C15A, C16A, N21A, N22A, C23A, C24A, C25A, C26A, N31A,
 C32A, C33A, C34A, C35A, C36A, N41A, N42A, C43A, C44A, C45A, C46A, C50A, C51A,
 C52A, C53A, C54A, C55A, C56A, C57A, C58A, C59A, N11B, C12B, C13B, C14B, C15B,
 C16B, N21B, N22B, C23B, C24B, C25B, C26B, N31B, C32B, C33B, C34B, C35B, C36B,
 N41B, N42B, C43B, C44B, C45B, C46B, C50B, C51B, C52B, C53B, C54B, C55B, C56B,
 C57B, C58B, C59B, N11C, C12C, C13C, C14C, C15C, C16C, N21C, N22C, C23C, C24C,
 C25C, C26C, N31C, C32C, C33C, C34C, C35C, C36C, N41C, N42C, C43C, C44C, C45C,
 C46C, C50C, C51C, C52C, C53C, C54C, C55C, C56C, C57C, C58C, C59C, N11D, C12D,
 C13D, C14D, C15D, C16D, N21D, N22D, C23D, C24D, C25D, C26D, N31D, C32D, C33D,
 C34D, C35D, C36D, N41D, N42D, C43D, C44D, C45D, C46D, C50D, C51D, C52D, C53D,
 C54D, C55D, C56D, C57D, C58D, C59D, N11E, C12E, C13E, C14E, C15E, C16E, N21E,
 N22E, C23E, C24E, C25E, C26E, N31E, C32E, C33E, C34E, C35E, C36E, N41E, N42E,
 C43E, C44E, C45E, C46E, C50E, C51E, C52E, C53E, C54E, C55E, C56E, C57E, C58E,
 C59E, N11F, C12F, C13F, C14F, C15F, C16F, N21F, N22F, C23F, C24F, C25F, C26F,
 N31F, C32F, C33F, C34F, C35F, C36F, N41F, N42F, C43F, C44F, C45F, C46F, C50F,
 C51F, C52F, C53F, C54F, C55F, C56F, C57F, C58F, C59F, B16Z, F19Z, F18Z, F17Z,
 B11Z, F12Z, F14Z, F13Z, F15Z, O11G, C12G, C13G, C14G, C15G, C16G, C17G, C18G,
 C19G, C20G, O21G, C22G, N23G, O11S, C12S, O13S, C14S, N11X, O12X, O13X, O14X,
 N11Y, O12Y, O13Y, O14Y, N21X, O22X, O23X, O24X, N31X, O32X, O33X, O34X, N31Y,
 O32Y, O33Y, O34Y, N41X, O42X, O43X, O44X, N51X, O52X, O53X, O54X, N51Y, O52Y,
 O53Y, O54Y, N61X, O62X, O63X, O64X
 with sigma for 1-2 distances of 0.004 and sigma for 1-3 distances of 0.004
 N51Y, O52Y, O53Y, O54Y, N51X, O52X, O53X, O54X
 with sigma for 1-2 distances of 0.002 and sigma for 1-3 distances of 0.002
6. Same fragment restrains
{N11A, C12A, C13A, C14A, C15A, C16A} sigma for 1-2: 0.02, 1-3: 0.04
as in
{N31A, C32A, C33A, C34A, C35A, C36A}
{N21A, N22A, C23A, C24A, C25A} sigma for 1-2: 0.02, 1-3: 0.04
as in
{N41A, N42A, C43A, C44A, C45A}
{N11A, C12A, C13A, C14A, C15A, C16A} sigma for 1-2: 0.02, 1-3: 0.04
as in
{N11B, C12B, C13B, C14B, C15B, C16B}
{N21A, N22A, C23A, C24A, C25A} sigma for 1-2: 0.02, 1-3: 0.04
as in
{N21B, N22B, C23B, C24B, C25B}
{N11A, C12A, C13A, C14A, C15A, C16A} sigma for 1-2: 0.02, 1-3: 0.04
as in
{N31B, C32B, C33B, C34B, C35B, C36B}
{N21A, N22A, C23A, C24A, C25A} sigma for 1-2: 0.02, 1-3: 0.04
as in
{N41B, N42B, C43B, C44B, C45B}
{C50A, C51A, C52A, C53A, C54A, C55A, C56A, C57A, C58A, C59A} sigma for 1-2:
0.02, 1-3: 0.04
as in
{C50B, C51B, C52B, C53B, C54B, C55B, C56B, C57B, C58B, C59B}
{N11A, C12A, C13A, C14A, C15A, C16A} sigma for 1-2: 0.02, 1-3: 0.04
as in
{N11C, C12C, C13C, C14C, C15C, C16C}
{N21A, N22A, C23A, C24A, C25A} sigma for 1-2: 0.02, 1-3: 0.04
as in
{N21C, N22C, C23C, C24C, C25C}
{N11A, C12A, C13A, C14A, C15A, C16A} sigma for 1-2: 0.02, 1-3: 0.04
as in
{N31C, C32C, C33C, C34C, C35C, C36C}
{N21A, N22A, C23A, C24A, C25A} sigma for 1-2: 0.02, 1-3: 0.04
as in
{N41C, N42C, C43C, C44C, C45C}
{C50A, C51A, C52A, C53A, C54A, C55A, C56A, C57A, C58A, C59A} sigma for 1-2:
0.02, 1-3: 0.04
as in
{C50C, C51C, C52C, C53C, C54C, C55C, C56C, C57C, C58C, C59C}
{N11A, C12A, C13A, C14A, C15A, C16A} sigma for 1-2: 0.02, 1-3: 0.04
as in
{N11D, C12D, C13D, C14D, C15D, C16D}
{N21A, N22A, C23A, C24A, C25A} sigma for 1-2: 0.02, 1-3: 0.04
as in
{N21D, N22D, C23D, C24D, C25D}
{N11A, C12A, C13A, C14A, C15A, C16A} sigma for 1-2: 0.02, 1-3: 0.04
as in
{N31D, C32D, C33D, C34D, C35D, C36D}
{N21A, N22A, C23A, C24A, C25A} sigma for 1-2: 0.02, 1-3: 0.04
as in
{N41D, N42D, C43D, C44D, C45D}
{C50A, C51A, C52A, C53A, C54A, C55A, C56A, C57A, C58A, C59A} sigma for 1-2:
0.02, 1-3: 0.04
as in
{C50D, C51D, C52D, C53D, C54D, C55D, C56D, C57D, C58D, C59D}
{N11A, C12A, C13A, C14A, C15A, C16A} sigma for 1-2: 0.02, 1-3: 0.04
as in
{N11E, C12E, C13E, C14E, C15E, C16E}
{N21A, N22A, C23A, C24A, C25A} sigma for 1-2: 0.02, 1-3: 0.04
as in
{N21E, N22E, C23E, C24E, C25E}
{N11A, C12A, C13A, C14A, C15A, C16A} sigma for 1-2: 0.02, 1-3: 0.04
as in
{N31E, C32E, C33E, C34E, C35E, C36E}
{N21A, N22A, C23A, C24A, C25A} sigma for 1-2: 0.02, 1-3: 0.04
as in
{N41E, N42E, C43E, C44E, C45E}
{C50A, C51A, C52A, C53A, C54A, C55A, C56A, C57A, C58A, C59A} sigma for 1-2:
0.02, 1-3: 0.04
as in
{C50E, C51E, C52E, C53E, C54E, C55E, C56E, C57E, C58E, C59E}
{N11A, C12A, C13A, C14A, C15A, C16A} sigma for 1-2: 0.02, 1-3: 0.04
as in
{N11F, C12F, C13F, C14F, C15F, C16F}
{N21A, N22A, C23A, C24A, C25A} sigma for 1-2: 0.02, 1-3: 0.04
as in
{N21F, N22F, C23F, C24F, C25F}
{N11A, C12A, C13A, C14A, C15A, C16A} sigma for 1-2: 0.02, 1-3: 0.04
as in
{N31F, C32F, C33F, C34F, C35F, C36F}
{N21A, N22A, C23A, C24A, C25A} sigma for 1-2: 0.02, 1-3: 0.04
as in
{N41F, N42F, C43F, C44F, C45F}
{C50A, C51A, C52A, C53A, C54A, C55A, C56A, C57A, C58A, C59A} sigma for 1-2:
0.02, 1-3: 0.04
as in
{C50F, C51F, C52F, C53F, C54F, C55F, C56F, C57F, C58F, C59F}
7. Others
 Fixed Sof: B16Z(0.5) F18Z(0.5) B11Z(0.65) F12Z(0.65) F14Z(0.65) F13Z(0.65)
 F15Z(0.65) O11G(0.55) C12G(0.55) C13G(0.55) H13G(0.55) C14G(0.55) C15G(0.55)
 C16G(0.55) C17G(0.55) H17G(0.55) C18G(0.55) C19G(0.55) H19G(0.55) C20G(0.55)
 H20G(0.55) O21G(0.55) C22G(0.55) H22A(0.55) H22B(0.55) H22C(0.55) N23G(0.55)
 H23G(0.55) H23H(0.55) O13S(0.35) C14S(0.35) H14G(0.35) H14H(0.35) H14I(0.35)
 N11X(0.5) O12X(0.5) O13X(0.5) O14X(0.5) N11Y(0.35) O12Y(0.35) O13Y(0.35)
 O14Y(0.35) N21X(0.75) O22X(0.75) O23X(0.75) O24X(0.75) N31X(0.5) O32X(0.5)
 O33X(0.5) O34X(0.5) N31Y(0.5) O32Y(0.5) O33Y(0.5) O34Y(0.5) N41X(0.75)
 O42X(0.75) O43X(0.75) O44X(0.75) N51X(0.2) O52X(0.2) O53X(0.2) O54X(0.2)
 N51Y(0.3) O52Y(0.3) O53Y(0.3) O54Y(0.3)
8.a Free rotating group:
 N51X(O52X,O53X,O54X), N51Y(O52Y,O53Y,O54Y)
8.b Rotating group:
 N23G(H23G,H23H)
8.c Secondary CH2 refined with riding coordinates:
 C26A(H26A,H26B), C46A(H46A,H46B), C26B(H26C,H26D), C46B(H46C,H46D), C26C(H26E,
 H26F), C46C(H46E,H46F), C26D(H26G,H26H), C46D(H46G,H46H), C26E(H26I,H26J),
 C46E(H46I,H46J), C26F(H26K,H26L), C46F(H46K,H46L)
8.d Aromatic/amide H refined with riding coordinates:
 C13A(H13A), C14A(H14A), C15A(H15A), C16A(H16A), C23A(H23A), C24A(H24A),
 C33A(H33A), C34A(H34A), C35A(H35A), C36A(H36A), C43A(H43A), C44A(H44A),
 C51A(H51A), C52A(H52A), C53A(H53A), C58A(H58A), C13B(H13B), C14B(H14B),
 C15B(H15B), C16B(H16B), C23B(H23B), C24B(H24B), C33B(H33B), C34B(H34B),
 C35B(H35B), C36B(H36B), C43B(H43B), C44B(H44B), C51B(H51B), C53B(H53B),
 C56B(H56B), C57B(H57B), C58B(H58B), C13C(H13C), C14C(H14C), C15C(H15C),
 C16C(H16C), C23C(H23C), C24C(H24C), C33C(H33C), C34C(H34C), C35C(H35C),
 C36C(H36C), C43C(H43C), C44C(H44C), C51C(H51C), C52C(H52C), C53C(H53C),
 C56C(H56C), C57C(H57C), C58C(H58C), C13D(H13D), C14D(H14D), C15D(H15D),
 C16D(H16D), C23D(H23D), C24D(H24D), C33D(H33D), C34D(H34D), C35D(H35D),
 C36D(H36D), C43D(H43D), C44D(H44D), C51D(H51D), C52D(H52D), C53D(H53D),
 C56D(H56D), C57D(H57D), C58D(H58D), C13E(H13E), C14E(H14E), C15E(H15E),
 C16E(H16E), C23E(H23E), C24E(H24E), C33E(H33E), C34E(H34E), C35E(H35E),
 C36E(H36E), C43E(H43E), C44E(H44E), C51E(H51E), C52E(H52E), C53E(H53E),
 C56E(H56E), C57E(H57E), C58E(H58E), C13F(H13F), C14F(H14F), C15F(H15F),
 C16F(H16F), C23F(H23F), C24F(H24F), C33F(H33F), C34F(H34F), C35F(H35F),
 C36F(H36F), C43F(H43F), C44F(H44F), C51F(H51F), C52F(H52F), C53F(H53F),
 C56F(H56F), C57F(H57F), C58F(H58F), C13G(H13G), C17G(H17G), C19G(H19G),
 C20G(H20G)
8.e Idealised Me refined with riding coordinates:
 C22G(H22A,H22B,H22C), C12S(H12A,H12B,H12C), C14S(H14G,H14H,H14I)
;
_olex2_submission_special_instructions 'No special instructions were received'
_oxdiff_exptl_absorpt_empirical_details
;
Empirical correction (ABSPACK) includes:
- Absorption correction using spherical harmonics
- Frame scaling
;
_oxdiff_exptl_absorpt_empirical_full_max 1.401
_oxdiff_exptl_absorpt_empirical_full_min 0.767

loop_
_space_group_symop_operation_xyz
'x, y, z'
'-x, y, -z+1/2'
'x+1/2, y+1/2, z'
'-x+1/2, y+1/2, -z+1/2'
'-x, -y, -z'
'x, -y, z-1/2'
'-x+1/2, -y+1/2, -z'
'x+1/2, -y+1/2, z-1/2'

loop_
_atom_site_label
_atom_site_type_symbol
_atom_site_fract_x
_atom_site_fract_y
_atom_site_fract_z
_atom_site_U_iso_or_equiv
_atom_site_adp_type
_atom_site_occupancy
_atom_site_site_symmetry_order
_atom_site_calc_flag
_atom_site_refinement_flags_posn
_atom_site_refinement_flags_adp
_atom_site_refinement_flags_occupancy
_atom_site_disorder_assembly
_atom_site_disorder_group
Co1 Co 0.26824(2) 1.04627(2) 0.61590(2) 0.06990(13) Uani 1 1 d . . . . .
Co2 Co 0.14431(2) 0.71827(2) 0.72487(2) 0.05825(11) Uani 1 1 d . . . . .
Co3 Co -0.01160(2) 0.66078(2) 0.46660(2) 0.05455(10) Uani 1 1 d . . . . .
Co4 Co 0.09917(2) 0.98131(2) 0.36411(2) 0.05942(11) Uani 1 1 d . . . . .
N11A N 0.30338(9) 1.04785(10) 0.57399(7) 0.0742(7) Uani 1 1 d D U . . .
C12A C 0.29678(10) 1.01362(12) 0.55250(8) 0.0703(7) Uani 1 1 d D U . . .
C13A C 0.31495(10) 1.01074(13) 0.52338(8) 0.0764(8) Uani 1 1 d D U . . .
H13A H 0.310544 0.985305 0.509373 0.092 Uiso 1 1 calc R U . . .
C14A C 0.33965(11) 1.04506(13) 0.51462(9) 0.0797(9) Uani 1 1 d D U . . .
H14A H 0.351718 1.044412 0.494122 0.096 Uiso 1 1 calc R U . . .
C15A C 0.34639(12) 1.08021(14) 0.53624(10) 0.0865(10) Uani 1 1 d D U . . .
H15A H 0.363648 1.104199 0.531034 0.104 Uiso 1 1 calc R U . . .
C16A C 0.32810(12) 1.08060(13) 0.56545(9) 0.0817(9) Uani 1 1 d D U . . .
H16A H 0.333209 1.105133 0.580243 0.098 Uiso 1 1 calc R U . . .
N21A N 0.24697(8) 0.98626(10) 0.58828(6) 0.0707(6) Uani 1 1 d D U . . .
N22A N 0.22069(9) 0.95171(11) 0.58820(7) 0.0790(8) Uani 1 1 d D U . . .
C23A C 0.22434(12) 0.92467(15) 0.56210(9) 0.0872(10) Uani 1 1 d D U . . .
H23A H 0.208985 0.898223 0.556915 0.105 Uiso 1 1 calc R U . . .
C24A C 0.25380(11) 0.94179(13) 0.54448(8) 0.0807(9) Uani 1 1 d D U . . .
H24A H 0.263355 0.929873 0.524793 0.097 Uiso 1 1 calc R U . . .
C25A C 0.26698(10) 0.98014(12) 0.56111(8) 0.0733(8) Uani 1 1 d D U . . .
C26A C 0.19387(10) 0.94312(14) 0.61479(8) 0.0759(8) Uani 1 1 d . U . . .
H26A H 0.168465 0.928230 0.605029 0.091 Uiso 1 1 calc R U . . .
H26B H 0.186009 0.971944 0.624381 0.091 Uiso 1 1 calc R U . . .
N31A N 0.09840(8) 0.70569(9) 0.75929(7) 0.0686(6) Uani 1 1 d D U . . .
C32A C 0.09787(10) 0.73532(12) 0.78412(8) 0.0713(8) Uani 1 1 d D U . . .
C33A C 0.07002(11) 0.73192(15) 0.80799(9) 0.0894(10) Uani 1 1 d D U . . .
H33A H 0.069424 0.753558 0.825190 0.107 Uiso 1 1 calc R U . . .
C34A C 0.04320(12) 0.69601(18) 0.80588(11) 0.1033(13) Uani 1 1 d D U . . .
H34A H 0.023951 0.692729 0.821888 0.124 Uiso 1 1 calc R U . . .
C35A C 0.04429(12) 0.66599(17) 0.78145(11) 0.0987(12) Uani 1 1 d D U . . .
H35A H 0.026283 0.641041 0.780349 0.118 Uiso 1 1 calc R U . . .
C36A C 0.07156(10) 0.67135(14) 0.75791(10) 0.0830(9) Uani 1 1 d D U . . .
H36A H 0.071522 0.650356 0.740217 0.100 Uiso 1 1 calc R U . . .
N41A N 0.15288(8) 0.77191(8) 0.75994(6) 0.0632(5) Uani 1 1 d D U . . .
N42A N 0.17868(8) 0.80643(9) 0.76733(6) 0.0693(6) Uani 1 1 d D U . . .
C43A C 0.16947(13) 0.82739(12) 0.79569(9) 0.0831(9) Uani 1 1 d D U . . .
H43A H 0.183011 0.852866 0.805586 0.100 Uiso 1 1 calc R U . . .
C44A C 0.13730(12) 0.80527(12) 0.80737(9) 0.0800(9) Uani 1 1 d D U . . .
H44A H 0.124098 0.811876 0.826761 0.096 Uiso 1 1 calc R U . . .
C45A C 0.12814(10) 0.77086(11) 0.78451(8) 0.0712(7) Uani 1 1 d D U . . .
C46A C 0.20652(10) 0.82205(11) 0.74416(8) 0.0708(7) Uani 1 1 d . U . . .
H46A H 0.218296 0.795986 0.733363 0.085 Uiso 1 1 calc R U . . .
H46B H 0.229412 0.838421 0.756666 0.085 Uiso 1 1 calc R U . . .
C50A C 0.21435(9) 0.91424(12) 0.64227(8) 0.0728(8) Uani 1 1 d D U . . .
C51A C 0.25526(10) 0.90173(16) 0.64306(10) 0.0926(12) Uani 1 1 d D U . . .
H51A H 0.271032 0.911368 0.625827 0.111 Uiso 1 1 calc R U . . .
C52A C 0.27345(10) 0.87523(16) 0.66883(10) 0.0919(11) Uani 1 1 d D U . . .
H52A H 0.301941 0.868798 0.669546 0.110 Uiso 1 1 calc R U . . .
C53A C 0.25184(9) 0.85834(13) 0.69285(9) 0.0772(8) Uani 1 1 d D U . . .
H53A H 0.264596 0.839155 0.709586 0.093 Uiso 1 1 calc R U . . .
C54A C 0.20952(8) 0.86988(10) 0.69261(8) 0.0641(6) Uani 1 1 d D U . . .
C55A C 0.19094(9) 0.89806(10) 0.66752(8) 0.0668(7) Uani 1 1 d D U . . .
C56A C 0.14890(10) 0.90960(11) 0.66765(9) 0.0721(8) Uani 1 1 d D U . . .
C57A C 0.12709(11) 0.89248(13) 0.69203(9) 0.0795(9) Uani 1 1 d D U . . .
C58A C 0.14552(10) 0.86404(12) 0.71672(9) 0.0768(8) Uani 1 1 d D U . . .
H58A H 0.129693 0.852593 0.733339 0.092 Uiso 1 1 calc R U . . .
C59A C 0.18576(9) 0.85257(10) 0.71725(8) 0.0649(7) Uani 1 1 d D U . . .
N11B N 0.18883(7) 0.67689(8) 0.75239(6) 0.0627(5) Uani 1 1 d D U . . .
C12B C 0.18856(9) 0.63338(10) 0.74359(8) 0.0645(6) Uani 1 1 d D U . . .
C13B C 0.21720(10) 0.60368(12) 0.75740(9) 0.0739(8) Uani 1 1 d D U . . .
H13B H 0.216046 0.573130 0.751017 0.089 Uiso 1 1 calc R U . . .
C14B C 0.24781(11) 0.61891(13) 0.78077(9) 0.0799(9) Uani 1 1 d D U . . .
H14B H 0.268580 0.599083 0.789983 0.096 Uiso 1 1 calc R U . . .
C15B C 0.24808(10) 0.66235(13) 0.79051(9) 0.0779(9) Uani 1 1 d D U . . .
H15B H 0.268468 0.673163 0.806991 0.093 Uiso 1 1 calc R U . . .
C16B C 0.21773(9) 0.69066(12) 0.77575(8) 0.0697(7) Uani 1 1 d D U . . .
H16B H 0.217657 0.720998 0.782633 0.084 Uiso 1 1 calc R U . . .
N21B N 0.13184(7) 0.65295(9) 0.70357(6) 0.0645(6) Uani 1 1 d D U . . .
N22B N 0.10325(8) 0.63166(10) 0.68328(7) 0.0714(6) Uani 1 1 d D U . . .
C23B C 0.10911(12) 0.58716(13) 0.68470(10) 0.0847(9) Uani 1 1 d D U . . .
H23B H 0.092933 0.565468 0.672214 0.102 Uiso 1 1 calc R U . . .
C24B C 0.14179(12) 0.57863(12) 0.70682(10) 0.0803(9) Uani 1 1 d D U . . .
H24B H 0.153124 0.550283 0.713059 0.096 Uiso 1 1 calc R U . . .
C25B C 0.15546(9) 0.62056(10) 0.71865(8) 0.0670(7) Uani 1 1 d D U . . .
C26B C 0.07287(10) 0.65564(14) 0.66132(8) 0.0764(8) Uani 1 1 d . U . . .
H26C H 0.065407 0.683521 0.672476 0.092 Uiso 1 1 calc R U . . .
H26D H 0.047789 0.637129 0.657454 0.092 Uiso 1 1 calc R U . . .
N31B N -0.05570(8) 0.69516(9) 0.43243(7) 0.0696(6) Uani 1 1 d D U . . .
C32B C -0.05460(10) 0.74003(11) 0.43482(9) 0.0729(8) Uani 1 1 d D U . . .
C33B C -0.08364(13) 0.76744(14) 0.41676(12) 0.0965(12) Uani 1 1 d D U . . .
H33B H -0.082655 0.798982 0.419208 0.116 Uiso 1 1 calc R U . . .
C34B C -0.11347(14) 0.74747(17) 0.39551(14) 0.1161(16) Uani 1 1 d D U . . .
H34B H -0.133454 0.765131 0.382818 0.139 Uiso 1 1 calc R U . . .
C35B C -0.11429(13) 0.70167(17) 0.39267(12) 0.1080(14) Uani 1 1 d D U . . .
H35B H -0.134632 0.687444 0.377832 0.130 Uiso 1 1 calc R U . . .
C36B C -0.08501(11) 0.67645(14) 0.41175(10) 0.0864(10) Uani 1 1 d D U . . .
H36B H -0.085967 0.644831 0.409967 0.104 Uiso 1 1 calc R U . . .
N41B N 0.00476(7) 0.73000(8) 0.47409(6) 0.0611(5) Uani 1 1 d D U . . .
N42B N 0.03196(8) 0.75626(8) 0.49294(7) 0.0641(6) Uani 1 1 d D U . . .
C43B C 0.02234(12) 0.79944(10) 0.48860(10) 0.0795(9) Uani 1 1 d D U . . .
H43B H 0.036701 0.823927 0.499257 0.095 Uiso 1 1 calc R U . . .
C44B C -0.01212(12) 0.80218(11) 0.46591(10) 0.0827(10) Uani 1 1 d D U . . .
H44B H -0.026157 0.828321 0.457720 0.099 Uiso 1 1 calc R U . . .
C45B C -0.02146(10) 0.75870(10) 0.45793(8) 0.0682(7) Uani 1 1 d D U . . .
C46B C 0.06341(9) 0.73746(10) 0.51607(8) 0.0657(7) Uani 1 1 d . U . . .
H46C H 0.087166 0.758073 0.518450 0.079 Uiso 1 1 calc R U . . .
H46D H 0.072741 0.708968 0.506897 0.079 Uiso 1 1 calc R U . . .
C50B C 0.08796(9) 0.66725(12) 0.62782(8) 0.0696(7) Uani 1 1 d D U . . .
C51B C 0.12432(9) 0.65191(12) 0.61968(8) 0.0721(8) Uani 1 1 d D U . . .
H51B H 0.140745 0.633736 0.635061 0.087 Uiso 1 1 calc R U . . .
C52B C 0.13833(9) 0.66248(12) 0.58859(9) 0.0747(8) Uani 1 1 d D U . . .
C53B C 0.11446(9) 0.68852(11) 0.56611(8) 0.0679(7) Uani 1 1 d D U . . .
H53B H 0.124366 0.696044 0.545432 0.082 Uiso 1 1 calc R U . . .
C54B C 0.07553(8) 0.70428(11) 0.57315(8) 0.0661(7) Uani 1 1 d D U . . .
C55B C 0.06215(9) 0.69364(12) 0.60539(8) 0.0688(7) Uani 1 1 d D U . . .
C56B C 0.02318(9) 0.70969(12) 0.61248(8) 0.0721(8) Uani 1 1 d D U . . .
H56B H 0.013663 0.702878 0.633433 0.087 Uiso 1 1 calc R U . . .
C57B C -0.00099(10) 0.73464(13) 0.59001(9) 0.0779(9) Uani 1 1 d D U . . .
H57B H -0.026512 0.745812 0.595774 0.093 Uiso 1 1 calc R U . . .
C58B C 0.01175(9) 0.74400(12) 0.55812(8) 0.0702(7) Uani 1 1 d D U . . .
H58B H -0.005541 0.760631 0.542297 0.084 Uiso 1 1 calc R U . . .
C59B C 0.04939(9) 0.72888(10) 0.55012(8) 0.0635(6) Uani 1 1 d D U . . .
N11C N -0.03370(7) 0.59597(7) 0.45032(6) 0.0570(5) Uani 1 1 d D U . . .
C12C C -0.01965(9) 0.58032(9) 0.42243(7) 0.0591(6) Uani 1 1 d D U . . .
C13C C -0.03332(10) 0.54074(10) 0.40728(8) 0.0667(7) Uani 1 1 d D U . . .
H13C H -0.022809 0.530725 0.387422 0.080 Uiso 1 1 calc R U . . .
C14C C -0.06268(10) 0.51616(10) 0.42181(8) 0.0721(8) Uani 1 1 d D U . . .
H14C H -0.073271 0.489341 0.411720 0.087 Uiso 1 1 calc R U . . .
C15C C -0.07617(10) 0.53108(11) 0.45088(9) 0.0720(8) Uani 1 1 d D U . . .
H15C H -0.095268 0.514031 0.461878 0.086 Uiso 1 1 calc R U . . .
C16C C -0.06163(9) 0.57134(10) 0.46407(8) 0.0653(7) Uani 1 1 d D U . . .
H16C H -0.071967 0.581992 0.483824 0.078 Uiso 1 1 calc R U . . .
N21C N 0.02395(7) 0.64501(8) 0.42506(6) 0.0574(5) Uani 1 1 d D U . . .
N22C N 0.05291(7) 0.66220(8) 0.40732(6) 0.0607(5) Uani 1 1 d D U . . .
C23C C 0.05828(10) 0.63748(11) 0.38038(8) 0.0699(7) Uani 1 1 d D U . . .
H23C H 0.076949 0.643512 0.364320 0.084 Uiso 1 1 calc R U . . .
C24C C 0.03177(9) 0.60166(10) 0.38021(7) 0.0647(7) Uani 1 1 d D U . . .
H24C H 0.028289 0.578151 0.364340 0.078 Uiso 1 1 calc R U . . .
C25C C 0.01130(8) 0.60773(9) 0.40848(7) 0.0595(6) Uani 1 1 d D U . . .
C26C C 0.07294(9) 0.70489(10) 0.41645(8) 0.0617(6) Uani 1 1 d . U . . .
H26E H 0.100754 0.704907 0.408788 0.074 Uiso 1 1 calc R U . . .
H26F H 0.076073 0.707706 0.441073 0.074 Uiso 1 1 calc R U . . .
N31C N 0.12093(9) 1.03759(8) 0.39346(7) 0.0701(6) Uani 1 1 d D U . . .
C32C C 0.10570(11) 1.04173(10) 0.42337(9) 0.0728(8) Uani 1 1 d D U . . .
C33C C 0.11649(13) 1.07637(11) 0.44492(10) 0.0884(10) Uani 1 1 d D U . . .
H33C H 0.105633 1.078276 0.465899 0.106 Uiso 1 1 calc R U . . .
C34C C 0.14369(15) 1.10861(13) 0.43532(13) 0.1055(13) Uani 1 1 d D U . . .
H34C H 0.151492 1.133016 0.449638 0.127 Uiso 1 1 calc R U . . .
C35C C 0.15893(14) 1.10477(12) 0.40530(12) 0.0973(12) Uani 1 1 d D U . . .
H35C H 0.177406 1.126613 0.398467 0.117 Uiso 1 1 calc R U . . .
C36C C 0.14750(11) 1.06893(10) 0.38461(11) 0.0811(9) Uani 1 1 d D U . . .
H36C H 0.158588 1.066353 0.363766 0.097 Uiso 1 1 calc R U . . .
N41C N 0.06900(8) 0.97355(8) 0.40881(6) 0.0626(5) Uani 1 1 d D U . . .
N42C N 0.03908(8) 0.94905(9) 0.42049(7) 0.0689(6) Uani 1 1 d D U . . .
C43C C 0.02803(12) 0.96639(13) 0.44911(9) 0.0820(9) Uani 1 1 d D U . . .
H43C H 0.007925 0.954548 0.462141 0.098 Uiso 1 1 calc R U . . .
C44C C 0.05058(12) 1.00362(12) 0.45603(9) 0.0833(9) Uani 1 1 d D U . . .
H44C H 0.049209 1.023218 0.474444 0.100 Uiso 1 1 calc R U . . .
C45C C 0.07619(10) 1.00730(10) 0.43065(8) 0.0682(7) Uani 1 1 d D U . . .
C46C C 0.02417(9) 0.90856(11) 0.40481(8) 0.0694(7) Uani 1 1 d . U . . .
H46E H 0.024031 0.911793 0.380321 0.083 Uiso 1 1 calc R U . . .
H46F H -0.004508 0.903686 0.409774 0.083 Uiso 1 1 calc R U . . .
C50C C 0.04950(8) 0.74478(10) 0.40171(7) 0.0599(6) Uani 1 1 d D U . . .
C51C C 0.01675(10) 0.74076(11) 0.37823(8) 0.0702(7) Uani 1 1 d D U . . .
H51C H 0.008576 0.711906 0.370332 0.084 Uiso 1 1 calc R U . . .
C52C C -0.00521(11) 0.77836(12) 0.36544(8) 0.0755(8) Uani 1 1 d D U . . .
H52C H -0.027524 0.774920 0.348657 0.091 Uiso 1 1 calc R U . . .
C53C C 0.00563(9) 0.81957(11) 0.37718(8) 0.0681(7) Uani 1 1 d D U . . .
H53C H -0.009672 0.844789 0.368747 0.082 Uiso 1 1 calc R U . . .
C54C C 0.03904(8) 0.82585(10) 0.40159(7) 0.0596(6) Uani 1 1 d D U . . .
C55C C 0.06232(8) 0.78723(9) 0.41348(7) 0.0591(6) Uani 1 1 d D U . . .
C56C C 0.09627(8) 0.79322(10) 0.43778(7) 0.0614(6) Uani 1 1 d D U . . .
H56C H 0.112766 0.768323 0.445081 0.074 Uiso 1 1 calc R U . . .
C57C C 0.10544(9) 0.83470(10) 0.45079(9) 0.0703(8) Uani 1 1 d D U . . .
H57C H 0.128116 0.838387 0.467215 0.084 Uiso 1 1 calc R U . . .
C58C C 0.08150(9) 0.87174(10) 0.43997(8) 0.0661(7) Uani 1 1 d D U . . .
H58C H 0.087841 0.900143 0.449653 0.079 Uiso 1 1 calc R U . . .
C59C C 0.04959(8) 0.86796(10) 0.41608(7) 0.0612(6) Uani 1 1 d D U . . .
N11D N 0.08174(8) 0.92146(10) 0.33853(6) 0.0688(6) Uani 1 1 d D U . . .
C12D C 0.10623(10) 0.88569(10) 0.34593(8) 0.0668(7) Uani 1 1 d D U . . .
C13D C 0.09819(12) 0.84367(12) 0.33164(9) 0.0827(9) Uani 1 1 d D U . . .
H13D H 0.115827 0.818908 0.336818 0.099 Uiso 1 1 calc R U . . .
C14D C 0.06293(16) 0.84004(18) 0.30940(12) 0.1101(14) Uani 1 1 d D U . . .
H14D H 0.055840 0.811808 0.299722 0.132 Uiso 1 1 calc R U . . .
C15D C 0.03890(15) 0.8750(2) 0.30134(12) 0.1120(15) Uani 1 1 d D U . . .
H15D H 0.015556 0.872036 0.285483 0.134 Uiso 1 1 calc R U . . .
C16D C 0.04832(12) 0.91601(17) 0.31636(9) 0.0931(11) Uani 1 1 d D U . . .
H16D H 0.030849 0.940820 0.310903 0.112 Uiso 1 1 calc R U . . .
N21D N 0.14964(7) 0.93628(7) 0.37937(6) 0.0560(5) Uani 1 1 d D U . . .
N22D N 0.18639(7) 0.93443(8) 0.39818(6) 0.0615(5) Uani 1 1 d D U . . .
C23D C 0.20195(9) 0.89291(10) 0.39884(8) 0.0691(7) Uani 1 1 d D U . . .
H23D H 0.227186 0.883740 0.410548 0.083 Uiso 1 1 calc R U . . .
C24D C 0.17537(10) 0.86634(10) 0.37987(8) 0.0679(7) Uani 1 1 d D U . . .
H24D H 0.178198 0.835394 0.375413 0.081 Uiso 1 1 calc R U . . .
C25D C 0.14305(9) 0.89431(9) 0.36835(7) 0.0607(6) Uani 1 1 d D U . . .
C26D C 0.20346(9) 0.97230(10) 0.41726(8) 0.0639(6) Uani 1 1 d . U . . .
H26G H 0.196407 1.000099 0.404663 0.077 Uiso 1 1 calc R U . . .
H26H H 0.233753 0.969663 0.420138 0.077 Uiso 1 1 calc R U . . .
N31D N 0.29363(9) 1.10962(10) 0.63546(7) 0.0752(7) Uani 1 1 d D U . . .
C32D C 0.27325(12) 1.14534(13) 0.62428(9) 0.0803(9) Uani 1 1 d D U . . .
C33D C 0.28790(15) 1.18886(15) 0.63061(11) 0.0996(12) Uani 1 1 d D U . . .
H33D H 0.272661 1.214182 0.622305 0.120 Uiso 1 1 calc R U . . .
C34D C 0.32510(15) 1.19345(15) 0.64926(10) 0.0994(12) Uani 1 1 d D U . . .
H34D H 0.336364 1.222382 0.653437 0.119 Uiso 1 1 calc R U . . .
C35D C 0.34640(13) 1.15617(14) 0.66208(10) 0.0889(10) Uani 1 1 d D U . . .
H35D H 0.371651 1.159085 0.675727 0.107 Uiso 1 1 calc R U . . .
C36D C 0.32959(10) 1.11465(13) 0.65431(8) 0.0760(8) Uani 1 1 d D U . . .
H36D H 0.343974 1.088761 0.662579 0.091 Uiso 1 1 calc R U . . .
N41D N 0.22678(9) 1.09553(10) 0.59359(7) 0.0761(7) Uani 1 1 d D U . . .
N42D N 0.18967(10) 1.09711(12) 0.57534(8) 0.0861(8) Uani 1 1 d D U . . .
C43D C 0.17395(15) 1.13754(17) 0.57423(12) 0.1089(14) Uani 1 1 d D U . . .
H43D H 0.147799 1.146161 0.563871 0.131 Uiso 1 1 calc R U . . .
C44D C 0.20283(15) 1.16495(17) 0.59102(13) 0.1115(15) Uani 1 1 d D U . . .
H44D H 0.201110 1.196415 0.593576 0.134 Uiso 1 1 calc R U . . .
C45D C 0.23495(12) 1.13749(14) 0.60348(9) 0.0859(10) Uani 1 1 d D U . . .
C46D C 0.17384(12) 1.05821(15) 0.55625(9) 0.0866(10) Uani 1 1 d . U . . .
H46G H 0.143636 1.060663 0.551764 0.104 Uiso 1 1 calc R U . . .
H46H H 0.180096 1.030817 0.569560 0.104 Uiso 1 1 calc R U . . .
C50D C 0.18754(9) 0.97540(11) 0.45141(8) 0.0670(7) Uani 1 1 d D U . . .
C51D C 0.16184(10) 0.94392(12) 0.46186(8) 0.0739(8) Uani 1 1 d D U . . .
H51D H 0.154117 0.919142 0.447885 0.089 Uiso 1 1 calc R U . . .
C52D C 0.14647(11) 0.94766(13) 0.49334(8) 0.0825(10) Uani 1 1 d D U . . .
H52D H 0.129376 0.924835 0.500747 0.099 Uiso 1 1 calc R U . . .
C53D C 0.15581(11) 0.98283(13) 0.51254(9) 0.0808(9) Uani 1 1 d D U . . .
H53D H 0.144426 0.985322 0.533268 0.097 Uiso 1 1 calc R U . . .
C54D C 0.18225(10) 1.01674(12) 0.50298(8) 0.0717(8) Uani 1 1 d D U . . .
C55D C 0.19947(9) 1.01227(11) 0.47178(8) 0.0654(7) Uani 1 1 d D U . . .
C56D C 0.22694(11) 1.04554(11) 0.46250(8) 0.0744(8) Uani 1 1 d D U . . .
H56D H 0.238888 1.042951 0.442021 0.089 Uiso 1 1 calc R U . . .
C57D C 0.23632(12) 1.08141(12) 0.48294(9) 0.0819(9) Uani 1 1 d D U . . .
H57D H 0.254731 1.103592 0.476506 0.098 Uiso 1 1 calc R U . . .
C58D C 0.21900(12) 1.08570(13) 0.51331(9) 0.0859(10) Uani 1 1 d D U . . .
H58D H 0.225875 1.110958 0.527019 0.103 Uiso 1 1 calc R U . . .
C59D C 0.19261(10) 1.05467(12) 0.52366(8) 0.0741(8) Uani 1 1 d D U . . .
N11E N 0.23032(8) 1.03605(10) 0.65564(6) 0.0703(6) Uani 1 1 d D U . . .
C12E C 0.24706(9) 1.01275(11) 0.68156(7) 0.0659(7) Uani 1 1 d D U . . .
C13E C 0.22570(10) 1.00024(12) 0.70763(8) 0.0738(8) Uani 1 1 d D U . . .
H13E H 0.238659 0.983516 0.725772 0.089 Uiso 1 1 calc R U . . .
C14E C 0.18483(10) 1.01248(12) 0.70699(9) 0.0759(8) Uani 1 1 d D U . . .
H14E H 0.169027 1.003740 0.724449 0.091 Uiso 1 1 calc R U . . .
C15E C 0.16750(11) 1.03759(13) 0.68053(9) 0.0792(9) Uani 1 1 d D U . . .
H15E H 0.139866 1.047514 0.679873 0.095 Uiso 1 1 calc R U . . .
C16E C 0.19063(10) 1.04781(13) 0.65552(9) 0.0761(8) Uani 1 1 d D U . . .
H16E H 0.178219 1.064124 0.636947 0.091 Uiso 1 1 calc R U . . .
N21E N 0.30808(8) 1.01280(10) 0.65267(7) 0.0704(6) Uani 1 1 d D U . . .
N22E N 0.34826(8) 1.00213(11) 0.65971(7) 0.0792(7) Uani 1 1 d D U . . .
C23E C 0.35595(12) 0.98682(16) 0.69075(9) 0.0897(11) Uani 1 1 d D U . . .
H23E H 0.382002 0.977935 0.701165 0.108 Uiso 1 1 calc R U . . .
C24E C 0.31969(12) 0.98613(15) 0.70502(9) 0.0868(10) Uani 1 1 d D U . . .
H24E H 0.315307 0.976600 0.726897 0.104 Uiso 1 1 calc R U . . .
C25E C 0.29093(10) 1.00233(12) 0.68061(8) 0.0723(8) Uani 1 1 d D U . . .
C26E C 0.37712(10) 1.00632(14) 0.63408(9) 0.0786(9) Uani 1 1 d . U . . .
H26I H 0.405540 1.007791 0.645036 0.094 Uiso 1 1 calc R U . . .
H26J H 0.371499 1.034408 0.621491 0.094 Uiso 1 1 calc R U . . .
N31E N 0.55091(7) 0.83357(8) 0.49311(6) 0.0607(5) Uani 1 1 d D U . . .
C32E C 0.53654(9) 0.85364(10) 0.46412(7) 0.0612(6) Uani 1 1 d D U . . .
C33E C 0.55696(10) 0.85120(12) 0.43556(8) 0.0727(8) Uani 1 1 d D U . . .
H33E H 0.546325 0.865846 0.415619 0.087 Uiso 1 1 calc R U . . .
C34E C 0.59329(11) 0.82688(13) 0.43670(9) 0.0817(9) Uani 1 1 d D U . . .
H34E H 0.608093 0.824859 0.417618 0.098 Uiso 1 1 calc R U . . .
C35E C 0.60736(10) 0.80585(12) 0.46598(10) 0.0790(9) Uani 1 1 d D U . . .
H35E H 0.631428 0.787963 0.467061 0.095 Uiso 1 1 calc R U . . .
C36E C 0.58623(9) 0.81090(11) 0.49387(9) 0.0709(8) Uani 1 1 d D U . . .
H36E H 0.597217 0.797780 0.514322 0.085 Uiso 1 1 calc R U . . .
N41E N 0.47639(6) 0.86981(7) 0.49140(6) 0.0544(5) Uani 1 1 d D U . . .
N42E N 0.44019(7) 0.88991(7) 0.48405(6) 0.0562(5) Uani 1 1 d D U . . .
C43E C 0.43747(9) 0.90756(10) 0.45316(7) 0.0643(7) Uani 1 1 d D U . . .
H43E H 0.414636 0.923468 0.442626 0.077 Uiso 1 1 calc R U . . .
C44E C 0.47309(9) 0.89870(10) 0.43963(7) 0.0624(6) Uani 1 1 d D U . . .
H44E H 0.480213 0.906929 0.418159 0.075 Uiso 1 1 calc R U . . .
C45E C 0.49687(8) 0.87480(9) 0.46434(7) 0.0570(6) Uani 1 1 d D U . . .
C46E C 0.41010(8) 0.89208(10) 0.50802(8) 0.0600(6) Uani 1 1 d . U . . .
H46I H 0.411871 0.864376 0.521497 0.072 Uiso 1 1 calc R U . . .
H46J H 0.382356 0.893240 0.495775 0.072 Uiso 1 1 calc R U . . .
C50E C 0.37336(9) 0.96721(11) 0.61012(8) 0.0670(7) Uani 1 1 d D U . . .
C51E C 0.34935(10) 0.93139(12) 0.61552(9) 0.0768(8) Uani 1 1 d D U . . .
H51E H 0.335406 0.930425 0.635102 0.092 Uiso 1 1 calc R U . . .
C52E C 0.34479(10) 0.89619(12) 0.59297(9) 0.0781(9) Uani 1 1 d D U . . .
H52E H 0.327896 0.871480 0.597279 0.094 Uiso 1 1 calc R U . . .
C53E C 0.36448(8) 0.89699(11) 0.56471(8) 0.0684(7) Uani 1 1 d D U . . .
H53E H 0.359812 0.873738 0.548723 0.082 Uiso 1 1 calc R U . . .
C54E C 0.39149(8) 0.93173(10) 0.55900(8) 0.0616(6) Uani 1 1 d D U . . .
C55E C 0.39562(8) 0.96818(10) 0.58155(8) 0.0633(6) Uani 1 1 d D U . . .
C56E C 0.42339(9) 1.00387(11) 0.57559(9) 0.0684(7) Uani 1 1 d D U . . .
H56E H 0.426616 1.028509 0.590486 0.082 Uiso 1 1 calc R U . . .
C57E C 0.44495(9) 1.00204(10) 0.54848(8) 0.0644(7) Uani 1 1 d D U . . .
H57E H 0.462869 1.025944 0.544420 0.077 Uiso 1 1 calc R U . . .
C58E C 0.44148(8) 0.96611(10) 0.52654(8) 0.0613(6) Uani 1 1 d D U . . .
H58E H 0.457534 0.965626 0.508138 0.074 Uiso 1 1 calc R U . . .
C59E C 0.41516(8) 0.93116(9) 0.53097(7) 0.0577(6) Uani 1 1 d D U . . .
N11F N 0.10428(7) 0.75802(9) 0.69215(6) 0.0630(6) Uani 1 1 d D U . . .
C12F C 0.12038(9) 0.77271(11) 0.66518(7) 0.0656(7) Uani 1 1 d D U . . .
C13F C 0.09803(10) 0.79820(12) 0.64065(8) 0.0748(8) Uani 1 1 d D U . . .
H13F H 0.109987 0.807787 0.621307 0.090 Uiso 1 1 calc R U . . .
C14F C 0.05792(11) 0.80907(13) 0.64538(9) 0.0818(9) Uani 1 1 d D U . . .
H14F H 0.041957 0.826509 0.629204 0.098 Uiso 1 1 calc R U . . .
C15F C 0.04114(10) 0.79463(12) 0.67352(8) 0.0757(8) Uani 1 1 d D U . . .
H15F H 0.013609 0.801620 0.677085 0.091 Uiso 1 1 calc R U . . .
C16F C 0.06567(9) 0.76969(12) 0.69633(8) 0.0715(8) Uani 1 1 d D U . . .
H16F H 0.054559 0.760280 0.716097 0.086 Uiso 1 1 calc R U . . .
N21F N 0.18382(7) 0.73881(8) 0.68738(6) 0.0581(5) Uani 1 1 d D U . . .
N22F N 0.22277(7) 0.73552(8) 0.67917(6) 0.0614(5) Uani 1 1 d D U . . .
C23F C 0.22640(10) 0.75550(11) 0.64937(8) 0.0694(7) Uani 1 1 d D U . . .
H23F H 0.250572 0.756911 0.638157 0.083 Uiso 1 1 calc R U . . .
C24F C 0.18903(10) 0.77323(11) 0.63840(8) 0.0691(7) Uani 1 1 d D U . . .
H24F H 0.181975 0.789735 0.618505 0.083 Uiso 1 1 calc R U . . .
C25F C 0.16360(9) 0.76180(10) 0.66273(7) 0.0613(6) Uani 1 1 d D U . . .
C26F C 0.25449(8) 0.70840(9) 0.69692(8) 0.0607(6) Uani 1 1 d . U . . .
H26K H 0.251215 0.709253 0.721099 0.073 Uiso 1 1 calc R U . . .
H26L H 0.281700 0.721175 0.693667 0.073 Uiso 1 1 calc R U . . .
N31F N 0.45454(9) 0.48067(12) 0.65605(8) 0.0889(10) Uani 1 1 d D U . . .
C32F C 0.44925(12) 0.45573(17) 0.68322(11) 0.1040(15) Uani 1 1 d D U . . .
C33F C 0.47800(16) 0.4275(3) 0.69825(15) 0.167(3) Uani 1 1 d D U . . .
H33F H 0.472547 0.409929 0.716955 0.200 Uiso 1 1 calc R U . . .
C34F C 0.51598(19) 0.4254(4) 0.6850(2) 0.222(4) Uani 1 1 d D U . . .
H34F H 0.537948 0.408458 0.695839 0.267 Uiso 1 1 calc R U . . .
C35F C 0.52093(17) 0.4485(3) 0.65583(18) 0.184(4) Uani 1 1 d D U . . .
H35F H 0.544893 0.444526 0.644639 0.221 Uiso 1 1 calc R U . . .
C36F C 0.49018(13) 0.4774(2) 0.64337(13) 0.136(2) Uani 1 1 d D U . . .
H36F H 0.494888 0.495811 0.624888 0.163 Uiso 1 1 calc R U . . .
N41F N 0.38180(8) 0.48741(9) 0.67993(7) 0.0677(6) Uani 1 1 d D U . . .
N42F N 0.34757(8) 0.48103(8) 0.69528(6) 0.0637(6) Uani 1 1 d D U . . .
C43F C 0.35288(11) 0.44920(10) 0.71911(8) 0.0713(8) Uani 1 1 d D U . . .
H43F H 0.332852 0.439045 0.732902 0.086 Uiso 1 1 calc R U . . .
C44F C 0.39252(11) 0.43430(12) 0.71968(8) 0.0773(8) Uani 1 1 d D U . . .
H44F H 0.405739 0.412205 0.733876 0.093 Uiso 1 1 calc R U . . .
C45F C 0.40892(10) 0.45843(12) 0.69514(9) 0.0749(8) Uani 1 1 d D U . . .
C46F C 0.31106(9) 0.50767(10) 0.68594(8) 0.0623(6) Uani 1 1 d . U . . .
H46K H 0.287128 0.492694 0.694290 0.075 Uiso 1 1 calc R U . . .
H46L H 0.306262 0.508747 0.661284 0.075 Uiso 1 1 calc R U . . .
C50F C 0.25296(8) 0.66031(9) 0.68517(7) 0.0564(6) Uani 1 1 d D U . . .
C51F C 0.22234(8) 0.64612(10) 0.66223(7) 0.0617(6) Uani 1 1 d D U . . .
H51F H 0.202130 0.666720 0.653201 0.074 Uiso 1 1 calc R U . . .
C52F C 0.22029(9) 0.60101(11) 0.65169(8) 0.0671(7) Uani 1 1 d D U . . .
H52F H 0.198931 0.591614 0.635491 0.081 Uiso 1 1 calc R U . . .
C53F C 0.24860(9) 0.57128(10) 0.66457(8) 0.0638(6) Uani 1 1 d D U . . .
H53F H 0.246072 0.540768 0.658236 0.077 Uiso 1 1 calc R U . . .
C54F C 0.28181(8) 0.58486(9) 0.68728(7) 0.0558(5) Uani 1 1 d D U . . .
C55F C 0.28397(8) 0.63024(9) 0.69822(6) 0.0542(5) Uani 1 1 d D U . . .
C56F C 0.31702(8) 0.64312(10) 0.72208(7) 0.0595(6) Uani 1 1 d D U . . .
H56F H 0.318373 0.672839 0.730361 0.071 Uiso 1 1 calc R U . . .
C57F C 0.34643(9) 0.61340(10) 0.73300(7) 0.0618(6) Uani 1 1 d D U . . .
H57F H 0.368321 0.622728 0.748742 0.074 Uiso 1 1 calc R U . . .
C58F C 0.34533(8) 0.56915(10) 0.72162(7) 0.0600(6) Uani 1 1 d D U . . .
H58F H 0.366577 0.549013 0.729425 0.072 Uiso 1 1 calc R U . . .
C59F C 0.31358(8) 0.55472(9) 0.69915(7) 0.0568(6) Uani 1 1 d D U . . .
B16Z B -0.0077(3) 0.8321(2) 0.7421(3) 0.094(3) Uani 0.5 1 d D U P A -1
F19Z F 0.03066(8) 0.85508(8) 0.73957(6) 0.0986(6) Uani 1 1 d D U . . .
F18Z F -0.02962(17) 0.8260(2) 0.71062(17) 0.133(2) Uani 0.5 1 d D U P . .
F17Z F 0.000000 0.78836(13) 0.750000 0.1486(18) Uani 1 2 d DS TU P . .
B11Z B -0.00625(17) 0.5607(2) 0.65083(14) 0.0793(15) Uani 0.65 1 d D U P . .
F12Z F -0.03542(16) 0.58685(18) 0.63507(14) 0.1425(18) Uani 0.65 1 d D U P . .
F14Z F 0.00383(10) 0.58301(13) 0.68222(8) 0.0913(9) Uani 0.65 1 d D U P . .
F13Z F -0.02273(13) 0.51934(14) 0.65608(11) 0.1123(13) Uani 0.65 1 d D U P . .
F15Z F 0.02793(11) 0.55535(11) 0.63573(8) 0.0893(9) Uani 0.65 1 d D U P . .
O11G O 0.18045(10) 0.73562(12) 0.51598(11) 0.0695(9) Uani 0.55 1 d D U P B 1
C12G C 0.17349(19) 0.70077(16) 0.49367(13) 0.0624(11) Uani 0.55 1 d D U P B 1
C13G C 0.21035(16) 0.67154(18) 0.49229(15) 0.0675(12) Uani 0.55 1 d D U P B 1
H13G H 0.208356 0.647884 0.476491 0.081 Uiso 0.55 1 calc R U P B 1
C14G C 0.24694(16) 0.67613(18) 0.51205(14) 0.0680(13) Uani 0.55 1 d D U P B 1
C15G C 0.25065(16) 0.71343(17) 0.53547(13) 0.0639(11) Uani 0.55 1 d D U P B 1
C16G C 0.21657(16) 0.74148(17) 0.53729(14) 0.0640(11) Uani 0.55 1 d D U P B 1
C17G C 0.21827(18) 0.77778(18) 0.55774(14) 0.0664(12) Uani 0.55 1 d D U P B 1
H17G H 0.194711 0.796002 0.558964 0.080 Uiso 0.55 1 calc R U P B 1
C18G C 0.2550(2) 0.7879(3) 0.5769(2) 0.0703(17) Uani 0.55 1 d D U P B 1
C19G C 0.2880(2) 0.7588(2) 0.57656(15) 0.0771(15) Uani 0.55 1 d D U P B 1
H19G H 0.312129 0.764218 0.591108 0.092 Uiso 0.55 1 calc R U P B 1
C20G C 0.28653(17) 0.72317(18) 0.55608(13) 0.0652(12) Uani 0.55 1 d D U P B 1
H20G H 0.309957 0.704544 0.555630 0.078 Uiso 0.55 1 calc R U P B 1
O21G O 0.14574(10) 0.70029(11) 0.48116(8) 0.0526(7) Uani 0.55 1 d D U P B 1
C22G C 0.2820(2) 0.6475(2) 0.50839(18) 0.0812(16) Uani 0.55 1 d D U P B 1
H22A H 0.274798 0.616421 0.512849 0.122 Uiso 0.55 1 calc R U P B 1
H22B H 0.305138 0.656692 0.524260 0.122 Uiso 0.55 1 calc R U P B 1
H22C H 0.289862 0.649907 0.485584 0.122 Uiso 0.55 1 calc R U P B 1
N23G N 0.2575(2) 0.82491(17) 0.59731(13) 0.0839(15) Uani 0.55 1 d D U P B 1
H23G H 0.238702 0.823751 0.611907 0.101 Uiso 0.55 1 d R U P B 1
H23H H 0.282142 0.826071 0.608936 0.101 Uiso 0.55 1 d R U P B 1
O11S O 0.35427(9) 1.12454(12) 0.46050(8) 0.1082(9) Uani 1 1 d . U . . .
C12S C 0.33310(15) 1.1038(2) 0.43229(13) 0.1241(18) Uani 1 1 d . U . . .
H12A H 0.342596 1.116264 0.411914 0.186 Uiso 1 1 calc R U . . .
H12B H 0.303556 1.109090 0.432298 0.186 Uiso 1 1 calc R U . . .
H12C H 0.338460 1.071576 0.433121 0.186 Uiso 1 1 calc R U . . .
O13S O 0.3090(3) 0.7862(3) 0.5734(2) 0.112(3) Uani 0.35 1 d . U P C 2
C14S C 0.2639(7) 0.7998(7) 0.5686(5) 0.125(6) Uani 0.35 1 d . U P C 2
H14G H 0.254799 0.801127 0.544684 0.188 Uiso 0.35 1 calc R U P C 2
H14H H 0.260618 0.829200 0.578649 0.188 Uiso 0.35 1 calc R U P C 2
H14I H 0.247446 0.777770 0.579345 0.188 Uiso 0.35 1 calc R U P C 2
N11X N 0.2427(4) 1.2005(3) 0.4059(4) 0.203(6) Uani 0.5 1 d D U P D 1
O12X O 0.2172(4) 1.1992(3) 0.3811(3) 0.251(7) Uani 0.5 1 d D U P D 1
O13X O 0.2763(3) 1.2204(3) 0.4061(3) 0.184(5) Uani 0.5 1 d D U P D 1
O14X O 0.2268(5) 1.1879(5) 0.4326(3) 0.294(8) Uani 0.5 1 d D U P D 1
N11Y N 0.2916(5) 1.2411(7) 0.3390(6) 0.244(10) Uani 0.35 1 d D U P E 2
O12Y O 0.2601(4) 1.2246(4) 0.3192(3) 0.140(4) Uani 0.35 1 d D U P E 2
O13Y O 0.3172(4) 1.2703(6) 0.3322(3) 0.185(6) Uani 0.35 1 d D U P E 2
O14Y O 0.2877(6) 1.2231(8) 0.3678(6) 0.257(9) Uani 0.35 1 d D U P E 2
N21X N 0.27181(19) 0.9315(3) 0.77887(11) 0.1088(17) Uani 0.75 1 d D U P . .
O22X O 0.28189(15) 0.9741(3) 0.78005(10) 0.1366(19) Uani 0.75 1 d D U P . .
O23X O 0.23944(17) 0.92280(15) 0.77434(12) 0.1104(12) Uani 0.75 1 d D U P . .
O24X O 0.3019(3) 0.9068(4) 0.7843(2) 0.268(5) Uani 0.75 1 d D U P . .
N31X N 0.3195(2) 0.9387(3) 0.4504(2) 0.0952(19) Uani 0.5 1 d D U P F 1
O32X O 0.3131(3) 0.9183(3) 0.4778(2) 0.147(3) Uani 0.5 1 d D U P F 1
O33X O 0.29625(9) 0.92516(14) 0.42905(10) 0.0638(10) Uani 0.5 1 d D U P F 1
O34X O 0.3496(5) 0.9631(6) 0.4578(4) 0.089(3) Uani 0.5 1 d D U P F 1
N31Y N 0.3332(3) 0.9606(3) 0.4324(3) 0.125(3) Uani 0.5 1 d D U P G 2
O32Y O 0.35286(13) 0.94854(15) 0.40927(12) 0.0730(11) Uani 0.5 1 d D U P G 2
O33Y O 0.3460(5) 0.9518(6) 0.4619(4) 0.099(4) Uani 0.5 1 d D U P G 2
O34Y O 0.30548(17) 0.9950(2) 0.4273(2) 0.114(2) Uani 0.5 1 d D U P G 2
N41X N 0.34910(13) 0.77481(14) 0.65812(14) 0.0932(12) Uani 0.75 1 d D U P . .
O42X O 0.3434(3) 0.7697(4) 0.68888(17) 0.277(6) Uani 0.75 1 d D U P . .
O43X O 0.32838(12) 0.74362(13) 0.64753(17) 0.1345(19) Uani 0.75 1 d D U P . .
O44X O 0.35619(18) 0.80865(13) 0.64397(12) 0.1294(18) Uani 0.75 1 d D U P . .
N51X N 0.1071(3) 0.8305(3) 0.5586(2) 0.120(2) Uani 0.2 1 d G U P H 1
O52X O 0.1286(3) 0.7960(3) 0.5623(3) 0.089(3) Uani 0.2 1 d G U P H 1
O53X O 0.0998(3) 0.8472(3) 0.5304(2) 0.066(2) Uani 0.2 1 d G U P H 1
O54X O 0.0928(6) 0.8482(6) 0.5831(3) 0.157(6) Uani 0.2 1 d G U P H 1
N51Y N 0.12127(13) 0.86213(13) 0.56791(11) 0.086(2) Uani 0.3 1 d G U P I 2
O52Y O 0.0965(2) 0.8319(2) 0.5582(3) 0.120(2) Uani 0.3 1 d G U P I 2
O53Y O 0.1124(2) 0.90180(16) 0.5620(2) 0.087(2) Uani 0.3 1 d G U P I 2
O54Y O 0.15488(12) 0.85239(13) 0.58383(11) 0.0436(10) Uani 0.3 1 d G U P I 2
N61X N -0.06846(10) 0.90164(13) 0.46803(9) 0.0920(9) Uani 1 1 d D U . . .
O62X O -0.06816(11) 0.88859(12) 0.43869(8) 0.1158(10) Uani 1 1 d D U . . .
O63X O -0.03604(16) 0.91085(17) 0.48665(12) 0.1585(16) Uani 1 1 d D U . . .
O64X O -0.09584(15) 0.8825(4) 0.48318(12) 0.276(5) Uani 1 1 d D U . . .

loop_
_atom_site_aniso_label
_atom_site_aniso_U_11
_atom_site_aniso_U_22
_atom_site_aniso_U_33
_atom_site_aniso_U_23
_atom_site_aniso_U_13
_atom_site_aniso_U_12
Co1 0.0590(2) 0.0914(3) 0.0598(2) -0.00404(19) 0.00814(18) -0.0092(2)
Co2 0.04947(19) 0.0664(2) 0.0599(2) 0.00636(16) 0.01089(15) 0.00692(15)
Co3 0.04777(19) 0.05485(19) 0.0615(2) 0.00522(15) 0.00761(15) -0.00066(14)
Co4 0.0538(2) 0.0600(2) 0.0647(2) 0.00596(16) 0.00694(16) 0.01067(15)
N11A 0.0668(15) 0.0893(18) 0.0672(15) -0.0005(13) 0.0106(12) -0.0175(13)
C12A 0.0601(16) 0.089(2) 0.0627(16) 0.0037(14) 0.0105(13) -0.0106(14)
C13A 0.0676(18) 0.092(2) 0.0710(18) 0.0023(16) 0.0137(15) -0.0074(16)
C14A 0.073(2) 0.095(2) 0.0743(19) 0.0092(16) 0.0213(16) -0.0116(17)
C15A 0.076(2) 0.097(2) 0.089(2) 0.0081(19) 0.0230(18) -0.0153(19)
C16A 0.080(2) 0.089(2) 0.078(2) -0.0007(17) 0.0152(17) -0.0191(18)
N21A 0.0582(13) 0.0932(18) 0.0615(13) 0.0011(12) 0.0099(11) -0.0136(12)
N22A 0.0685(16) 0.102(2) 0.0665(15) 0.0024(14) 0.0058(12) -0.0248(14)
C23A 0.080(2) 0.113(3) 0.0679(19) -0.0035(18) 0.0030(16) -0.031(2)
C24A 0.082(2) 0.099(2) 0.0613(17) -0.0051(16) 0.0071(15) -0.0254(19)
C25A 0.0661(17) 0.095(2) 0.0590(16) 0.0033(14) 0.0061(13) -0.0191(15)
C26A 0.0568(16) 0.102(2) 0.0693(18) 0.0050(16) 0.0066(13) -0.0197(16)
N31A 0.0552(13) 0.0840(16) 0.0687(14) 0.0150(12) 0.0159(11) 0.0114(11)
C32A 0.0617(16) 0.090(2) 0.0647(16) 0.0149(14) 0.0189(13) 0.0203(14)
C33A 0.077(2) 0.122(3) 0.074(2) 0.015(2) 0.0309(17) 0.023(2)
C34A 0.072(2) 0.146(4) 0.098(3) 0.029(3) 0.038(2) 0.005(2)
C35A 0.069(2) 0.136(3) 0.096(3) 0.024(2) 0.031(2) -0.007(2)
C36A 0.0585(17) 0.105(3) 0.088(2) 0.0227(19) 0.0206(16) -0.0015(16)
N41A 0.0622(13) 0.0654(13) 0.0631(13) 0.0070(10) 0.0123(10) 0.0105(11)
N42A 0.0771(16) 0.0670(14) 0.0651(14) 0.0019(11) 0.0137(12) 0.0116(12)
C43A 0.108(3) 0.0724(19) 0.0689(19) -0.0058(15) 0.0090(18) 0.0156(18)
C44A 0.095(2) 0.081(2) 0.0679(18) 0.0050(15) 0.0281(17) 0.0208(17)
C45A 0.0737(18) 0.0778(18) 0.0652(16) 0.0104(14) 0.0224(14) 0.0246(14)
C46A 0.0742(19) 0.0668(17) 0.0727(18) -0.0023(14) 0.0130(15) 0.0059(14)
C50A 0.0559(15) 0.093(2) 0.0696(17) -0.0013(15) 0.0076(13) -0.0218(14)
C51A 0.0577(17) 0.133(3) 0.087(2) 0.022(2) 0.0086(16) -0.0227(19)
C52A 0.0508(16) 0.136(3) 0.089(2) 0.018(2) 0.0065(15) -0.0141(18)
C53A 0.0518(15) 0.093(2) 0.087(2) 0.0092(17) 0.0034(14) -0.0099(15)
C54A 0.0538(14) 0.0689(16) 0.0702(16) -0.0051(13) 0.0087(12) -0.0088(12)
C55A 0.0610(15) 0.0701(17) 0.0698(17) -0.0053(13) 0.0092(13) -0.0102(13)
C56A 0.0611(16) 0.0754(18) 0.0814(19) 0.0079(15) 0.0145(14) -0.0015(14)
C57A 0.0710(19) 0.087(2) 0.084(2) 0.0120(17) 0.0278(16) 0.0140(16)
C58A 0.0727(19) 0.0757(19) 0.086(2) 0.0066(16) 0.0296(16) 0.0111(15)
C59A 0.0638(16) 0.0608(15) 0.0720(17) -0.0020(12) 0.0158(13) 0.0028(12)
N11B 0.0532(12) 0.0687(13) 0.0671(14) 0.0108(11) 0.0105(10) 0.0050(10)
C12B 0.0631(15) 0.0661(15) 0.0670(16) 0.0082(12) 0.0197(13) 0.0021(12)
C13B 0.0705(18) 0.0758(18) 0.0787(19) 0.0152(15) 0.0237(15) 0.0099(15)
C14B 0.0651(18) 0.093(2) 0.082(2) 0.0252(17) 0.0097(15) 0.0134(16)
C15B 0.0604(17) 0.097(2) 0.076(2) 0.0192(17) 0.0038(14) 0.0057(16)
C16B 0.0580(15) 0.0783(18) 0.0721(18) 0.0102(14) 0.0021(13) 0.0040(13)
N21B 0.0535(12) 0.0736(14) 0.0681(14) -0.0017(11) 0.0148(10) -0.0027(10)
N22B 0.0585(13) 0.0843(17) 0.0723(15) -0.0040(13) 0.0112(11) -0.0114(12)
C23B 0.086(2) 0.081(2) 0.090(2) -0.0095(18) 0.0206(18) -0.0207(17)
C24B 0.084(2) 0.0701(18) 0.091(2) 0.0033(16) 0.0282(18) -0.0114(16)
C25B 0.0628(16) 0.0711(17) 0.0701(17) 0.0046(13) 0.0224(13) -0.0004(13)
C26B 0.0551(16) 0.104(2) 0.0716(18) -0.0095(16) 0.0128(13) -0.0091(15)
N31B 0.0594(13) 0.0775(15) 0.0724(15) 0.0182(12) 0.0084(11) 0.0048(12)
C32B 0.0617(16) 0.0723(17) 0.087(2) 0.0268(15) 0.0197(14) 0.0126(13)
C33B 0.084(2) 0.087(2) 0.120(3) 0.038(2) 0.019(2) 0.0218(19)
C34B 0.078(2) 0.121(3) 0.144(4) 0.062(3) -0.015(2) 0.014(2)
C35B 0.077(2) 0.119(3) 0.121(3) 0.039(3) -0.019(2) 0.007(2)
C36B 0.0630(18) 0.102(3) 0.091(2) 0.020(2) -0.0088(16) 0.0013(17)
N41B 0.0628(13) 0.0544(11) 0.0685(13) 0.0030(10) 0.0197(11) 0.0008(10)
N42B 0.0664(14) 0.0536(11) 0.0760(15) -0.0019(10) 0.0257(12) -0.0033(10)
C43B 0.091(2) 0.0567(15) 0.097(2) -0.0061(15) 0.0424(19) -0.0009(15)
C44B 0.088(2) 0.0606(16) 0.107(3) 0.0162(16) 0.049(2) 0.0152(15)
C45B 0.0672(16) 0.0613(15) 0.0804(18) 0.0139(13) 0.0283(14) 0.0100(12)
C46B 0.0604(15) 0.0637(15) 0.0767(17) -0.0155(13) 0.0247(13) -0.0137(12)
C50B 0.0500(14) 0.089(2) 0.0708(17) -0.0167(14) 0.0106(12) -0.0153(13)
C51B 0.0544(15) 0.088(2) 0.0742(18) -0.0141(15) 0.0083(13) -0.0047(14)
C52B 0.0480(14) 0.097(2) 0.0811(19) -0.0188(16) 0.0157(13) -0.0082(14)
C53B 0.0509(14) 0.0818(19) 0.0737(17) -0.0175(14) 0.0194(13) -0.0117(13)
C54B 0.0512(13) 0.0743(17) 0.0748(17) -0.0205(14) 0.0161(12) -0.0122(12)
C55B 0.0517(14) 0.089(2) 0.0681(16) -0.0193(14) 0.0150(12) -0.0108(13)
C56B 0.0552(15) 0.096(2) 0.0677(17) -0.0150(15) 0.0173(13) -0.0077(14)
C57B 0.0525(15) 0.106(2) 0.0783(19) -0.0182(17) 0.0227(14) 0.0030(15)
C58B 0.0586(15) 0.083(2) 0.0708(17) -0.0142(15) 0.0160(13) 0.0002(14)
C59B 0.0563(14) 0.0652(15) 0.0719(16) -0.0142(13) 0.0200(12) -0.0107(12)
N11C 0.0468(11) 0.0569(11) 0.0663(13) 0.0076(10) 0.0007(9) -0.0030(9)
C12C 0.0554(14) 0.0582(14) 0.0623(15) 0.0042(11) -0.0011(11) -0.0014(11)
C13C 0.0632(16) 0.0636(15) 0.0708(17) 0.0022(13) -0.0054(13) -0.0081(13)
C14C 0.0737(19) 0.0616(16) 0.0784(19) 0.0052(13) -0.0061(15) -0.0136(14)
C15C 0.0621(17) 0.0705(17) 0.082(2) 0.0146(15) 0.0017(14) -0.0160(14)
C16C 0.0557(15) 0.0669(16) 0.0737(17) 0.0064(13) 0.0080(13) -0.0060(12)
N21C 0.0519(11) 0.0578(11) 0.0628(12) 0.0005(10) 0.0069(9) -0.0060(9)
N22C 0.0560(12) 0.0648(13) 0.0626(13) -0.0014(10) 0.0132(10) -0.0096(10)
C23C 0.0685(17) 0.0752(18) 0.0679(17) -0.0070(14) 0.0160(14) -0.0053(14)
C24C 0.0671(17) 0.0673(16) 0.0601(15) -0.0037(12) 0.0086(13) -0.0043(13)
C25C 0.0532(13) 0.0600(14) 0.0644(15) 0.0003(11) 0.0019(11) -0.0036(11)
C26C 0.0553(14) 0.0638(15) 0.0670(16) 0.0001(12) 0.0104(12) -0.0096(12)
N31C 0.0741(16) 0.0543(12) 0.0825(16) 0.0033(11) 0.0105(13) 0.0111(11)
C32C 0.080(2) 0.0567(15) 0.081(2) -0.0004(13) 0.0050(16) 0.0175(13)
C33C 0.111(3) 0.0591(17) 0.094(2) -0.0108(16) 0.000(2) 0.0172(17)
C34C 0.123(3) 0.0610(19) 0.129(3) -0.022(2) -0.003(3) 0.007(2)
C35C 0.104(3) 0.0548(17) 0.134(3) -0.0085(19) 0.013(2) -0.0070(18)
C36C 0.082(2) 0.0515(15) 0.111(3) 0.0023(15) 0.0156(19) 0.0028(14)
N41C 0.0623(13) 0.0587(12) 0.0672(14) 0.0040(10) 0.0086(11) 0.0127(10)
N42C 0.0619(14) 0.0693(14) 0.0773(16) 0.0093(12) 0.0156(12) 0.0148(11)
C43C 0.093(2) 0.083(2) 0.0732(19) 0.0097(16) 0.0265(18) 0.0200(18)
C44C 0.096(2) 0.077(2) 0.079(2) -0.0007(16) 0.0209(18) 0.0234(18)
C45C 0.0757(18) 0.0639(15) 0.0651(16) 0.0024(12) 0.0073(14) 0.0180(13)
C46C 0.0568(15) 0.0761(18) 0.0757(18) 0.0095(14) 0.0089(13) 0.0027(13)
C50C 0.0536(13) 0.0683(15) 0.0591(14) 0.0037(12) 0.0128(11) -0.0095(11)
C51C 0.0694(17) 0.0774(18) 0.0630(16) 0.0012(14) 0.0026(13) -0.0151(14)
C52C 0.0718(19) 0.087(2) 0.0653(17) 0.0120(15) -0.0075(14) -0.0163(16)
C53C 0.0597(16) 0.0769(18) 0.0672(17) 0.0135(14) 0.0034(13) -0.0024(13)
C54C 0.0493(13) 0.0673(15) 0.0629(15) 0.0120(12) 0.0091(11) -0.0078(11)
C55C 0.0468(12) 0.0681(15) 0.0635(15) 0.0064(12) 0.0105(11) -0.0072(11)
C56C 0.0495(13) 0.0638(15) 0.0704(16) 0.0083(12) 0.0031(12) -0.0047(11)
C57C 0.0561(15) 0.0674(16) 0.084(2) 0.0096(14) -0.0082(14) -0.0088(13)
C58C 0.0582(15) 0.0625(15) 0.0773(18) 0.0026(13) 0.0052(13) -0.0043(12)
C59C 0.0528(13) 0.0675(15) 0.0646(15) 0.0087(12) 0.0114(11) -0.0019(12)
N11D 0.0551(13) 0.0861(17) 0.0655(14) -0.0068(12) 0.0073(11) -0.0057(12)
C12D 0.0650(16) 0.0672(16) 0.0709(17) -0.0068(13) 0.0194(13) -0.0093(13)
C13D 0.090(2) 0.078(2) 0.084(2) -0.0174(16) 0.0293(18) -0.0241(17)
C14D 0.122(4) 0.116(3) 0.096(3) -0.030(3) 0.026(3) -0.052(3)
C15D 0.087(3) 0.158(4) 0.089(3) -0.027(3) -0.001(2) -0.041(3)
C16D 0.071(2) 0.131(3) 0.077(2) -0.011(2) 0.0012(17) -0.017(2)
N21D 0.0491(11) 0.0544(11) 0.0647(12) 0.0009(9) 0.0072(9) 0.0055(9)
N22D 0.0516(12) 0.0645(13) 0.0685(13) 0.0047(10) 0.0064(10) 0.0046(10)
C23D 0.0603(16) 0.0711(17) 0.0777(18) 0.0123(14) 0.0159(14) 0.0217(13)
C24D 0.0713(17) 0.0573(14) 0.0791(18) 0.0058(13) 0.0271(15) 0.0115(13)
C25D 0.0633(15) 0.0526(13) 0.0682(16) 0.0017(11) 0.0155(12) 0.0024(11)
C26D 0.0513(14) 0.0699(16) 0.0696(16) 0.0016(13) 0.0012(12) -0.0014(12)
N31D 0.0708(16) 0.0907(18) 0.0631(14) -0.0106(13) 0.0015(12) -0.0070(14)
C32D 0.084(2) 0.090(2) 0.0660(18) -0.0099(16) 0.0015(15) -0.0059(17)
C33D 0.120(3) 0.092(2) 0.083(2) -0.009(2) -0.013(2) -0.003(2)
C34D 0.119(3) 0.098(3) 0.078(2) -0.015(2) -0.004(2) -0.022(2)
C35D 0.088(2) 0.105(3) 0.072(2) -0.0144(19) -0.0017(18) -0.016(2)
C36D 0.0684(18) 0.093(2) 0.0668(18) -0.0109(16) 0.0058(14) -0.0076(16)
N41D 0.0701(16) 0.0912(18) 0.0653(15) -0.0088(13) -0.0016(12) -0.0064(14)
N42D 0.0775(18) 0.099(2) 0.0780(18) -0.0101(15) -0.0094(14) -0.0011(16)
C43D 0.094(3) 0.121(3) 0.107(3) -0.026(3) -0.014(2) 0.023(2)
C44D 0.103(3) 0.110(3) 0.115(3) -0.026(3) -0.024(3) 0.020(2)
C45D 0.089(2) 0.095(2) 0.072(2) -0.0138(17) -0.0004(17) 0.0058(19)
C46D 0.077(2) 0.106(3) 0.074(2) -0.0108(18) -0.0030(16) -0.0141(19)
C50D 0.0544(15) 0.0790(18) 0.0669(16) 0.0090(13) 0.0017(12) -0.0088(13)
C51D 0.0665(18) 0.086(2) 0.0674(17) 0.0020(15) -0.0009(14) -0.0196(15)
C52D 0.074(2) 0.107(3) 0.0655(17) 0.0049(16) 0.0055(15) -0.0399(19)
C53D 0.0696(19) 0.106(3) 0.0660(18) -0.0033(16) 0.0036(15) -0.0231(18)
C54D 0.0608(16) 0.087(2) 0.0659(17) 0.0070(14) -0.0032(13) -0.0121(14)
C55D 0.0536(14) 0.0753(17) 0.0656(16) 0.0047(13) -0.0025(12) -0.0074(12)
C56D 0.0727(19) 0.081(2) 0.0677(18) 0.0091(14) -0.0004(14) -0.0162(15)
C57D 0.086(2) 0.078(2) 0.079(2) 0.0059(16) -0.0055(17) -0.0260(17)
C58D 0.095(3) 0.082(2) 0.076(2) 0.0027(17) -0.0115(18) -0.0171(18)
C59D 0.0648(17) 0.087(2) 0.0683(17) -0.0035(15) -0.0035(14) -0.0107(15)
N11E 0.0594(13) 0.0904(18) 0.0613(14) -0.0044(12) 0.0071(11) -0.0014(12)
C12E 0.0575(15) 0.0793(18) 0.0618(15) -0.0082(13) 0.0096(12) 0.0017(13)
C13E 0.0716(18) 0.083(2) 0.0678(17) -0.0075(15) 0.0116(14) 0.0021(15)
C14E 0.0691(18) 0.088(2) 0.0738(19) -0.0097(16) 0.0233(15) -0.0005(16)
C15E 0.0610(17) 0.102(2) 0.076(2) -0.0098(17) 0.0153(15) 0.0052(16)
C16E 0.0572(16) 0.099(2) 0.0723(19) -0.0031(16) 0.0069(14) -0.0045(15)
N21E 0.0546(13) 0.0887(17) 0.0684(15) -0.0123(13) 0.0084(11) -0.0001(12)
N22E 0.0571(14) 0.106(2) 0.0747(16) -0.0165(15) 0.0073(12) 0.0035(14)
C23E 0.0677(19) 0.126(3) 0.073(2) -0.013(2) -0.0043(16) 0.008(2)
C24E 0.075(2) 0.111(3) 0.074(2) -0.0034(19) 0.0035(16) 0.0163(19)
C25E 0.0629(16) 0.092(2) 0.0627(16) -0.0072(15) 0.0092(13) 0.0029(15)
C26E 0.0530(15) 0.100(2) 0.084(2) -0.0215(18) 0.0129(14) -0.0079(15)
N31E 0.0534(12) 0.0602(12) 0.0699(14) 0.0014(10) 0.0137(10) -0.0006(9)
C32E 0.0552(14) 0.0607(14) 0.0691(16) 0.0035(12) 0.0123(12) -0.0071(11)
C33E 0.0628(16) 0.085(2) 0.0721(18) -0.0026(15) 0.0167(14) -0.0126(14)
C34E 0.0674(18) 0.097(2) 0.086(2) -0.0081(18) 0.0300(17) -0.0050(17)
C35E 0.0609(17) 0.078(2) 0.102(2) 0.0028(17) 0.0293(17) 0.0011(15)
C36E 0.0595(16) 0.0703(17) 0.085(2) 0.0087(15) 0.0200(15) 0.0053(13)
N41E 0.0454(10) 0.0561(11) 0.0620(12) 0.0006(9) 0.0067(9) -0.0034(8)
N42E 0.0485(11) 0.0576(11) 0.0623(12) 0.0023(9) 0.0043(9) -0.0030(9)
C43E 0.0583(15) 0.0622(15) 0.0700(16) 0.0071(12) -0.0059(12) -0.0062(12)
C44E 0.0604(15) 0.0669(16) 0.0593(15) 0.0069(12) 0.0029(12) -0.0106(12)
C45E 0.0551(13) 0.0564(13) 0.0595(14) 0.0014(11) 0.0060(11) -0.0062(11)
C46E 0.0455(12) 0.0625(14) 0.0722(16) 0.0034(12) 0.0068(11) -0.0054(11)
C50E 0.0465(13) 0.0784(18) 0.0764(18) -0.0077(14) 0.0077(12) -0.0026(12)
C51E 0.0554(16) 0.093(2) 0.085(2) -0.0108(17) 0.0186(15) -0.0128(15)
C52E 0.0578(16) 0.085(2) 0.095(2) -0.0120(17) 0.0244(16) -0.0175(15)
C53E 0.0463(13) 0.0745(17) 0.086(2) -0.0065(15) 0.0138(13) -0.0099(12)
C54E 0.0412(12) 0.0658(15) 0.0785(17) 0.0007(13) 0.0094(11) -0.0040(11)
C55E 0.0439(12) 0.0684(16) 0.0775(17) -0.0035(13) 0.0058(12) -0.0009(11)
C56E 0.0489(14) 0.0691(17) 0.087(2) -0.0042(14) 0.0068(13) -0.0056(12)
C57E 0.0507(14) 0.0617(15) 0.0805(18) 0.0011(13) 0.0051(13) -0.0055(12)
C58E 0.0466(13) 0.0654(15) 0.0719(17) 0.0051(13) 0.0050(12) -0.0039(11)
C59E 0.0428(12) 0.0605(14) 0.0700(15) 0.0033(12) 0.0067(11) 0.0002(10)
N11F 0.0526(12) 0.0750(15) 0.0621(13) 0.0036(11) 0.0082(10) 0.0111(10)
C12F 0.0626(15) 0.0723(17) 0.0626(16) 0.0047(13) 0.0096(12) 0.0119(13)
C13F 0.0704(18) 0.086(2) 0.0675(18) 0.0119(15) 0.0054(14) 0.0126(16)
C14F 0.080(2) 0.090(2) 0.0736(19) 0.0092(17) 0.0014(16) 0.0265(18)
C15F 0.0610(17) 0.088(2) 0.078(2) 0.0073(16) 0.0075(14) 0.0206(15)
C16F 0.0564(15) 0.090(2) 0.0690(17) 0.0061(15) 0.0119(13) 0.0159(14)
N21F 0.0529(11) 0.0609(12) 0.0613(12) -0.0010(10) 0.0106(9) 0.0046(9)
N22F 0.0510(11) 0.0643(13) 0.0705(14) 0.0003(10) 0.0151(10) 0.0050(10)
C23F 0.0640(16) 0.0745(18) 0.0729(18) 0.0047(14) 0.0222(14) 0.0031(14)
C24F 0.0696(17) 0.0704(17) 0.0694(17) 0.0056(14) 0.0172(14) 0.0046(14)
C25F 0.0596(14) 0.0641(15) 0.0611(15) 0.0011(12) 0.0115(12) 0.0042(12)
C26F 0.0499(13) 0.0609(14) 0.0726(17) -0.0018(12) 0.0135(12) 0.0015(11)
N31F 0.0640(16) 0.123(2) 0.0824(18) 0.0377(17) 0.0197(14) 0.0347(16)
C32F 0.075(2) 0.140(4) 0.100(3) 0.054(3) 0.026(2) 0.048(2)
C33F 0.107(3) 0.261(7) 0.140(4) 0.120(5) 0.052(3) 0.104(4)
C34F 0.109(4) 0.350(10) 0.221(7) 0.188(7) 0.079(4) 0.128(5)
C35F 0.096(3) 0.275(8) 0.192(6) 0.140(6) 0.066(4) 0.095(4)
C36F 0.074(2) 0.221(6) 0.120(3) 0.086(4) 0.040(2) 0.067(3)
N41F 0.0593(13) 0.0729(15) 0.0721(15) 0.0130(12) 0.0128(11) 0.0159(11)
N42F 0.0633(13) 0.0592(12) 0.0695(14) 0.0013(10) 0.0116(11) 0.0048(10)
C43F 0.080(2) 0.0624(16) 0.0737(18) 0.0054(13) 0.0193(16) 0.0006(14)
C44F 0.088(2) 0.0744(19) 0.0702(18) 0.0139(15) 0.0097(16) 0.0200(16)
C45F 0.0663(17) 0.081(2) 0.078(2) 0.0171(15) 0.0111(15) 0.0193(15)
C46F 0.0541(14) 0.0636(15) 0.0703(16) -0.0004(12) 0.0111(12) 0.0020(12)
C50F 0.0460(12) 0.0670(15) 0.0579(14) -0.0030(11) 0.0134(10) -0.0010(10)
C51F 0.0488(13) 0.0716(16) 0.0653(15) -0.0042(13) 0.0082(11) 0.0059(12)
C52F 0.0535(14) 0.0756(17) 0.0713(17) -0.0147(14) 0.0020(12) 0.0023(13)
C53F 0.0538(14) 0.0671(16) 0.0713(17) -0.0101(13) 0.0105(12) 0.0023(12)
C54F 0.0470(12) 0.0625(14) 0.0591(14) -0.0020(11) 0.0118(10) -0.0012(10)
C55F 0.0473(12) 0.0613(13) 0.0559(13) -0.0016(11) 0.0134(10) 0.0013(10)
C56F 0.0500(13) 0.0681(15) 0.0618(15) -0.0037(12) 0.0127(11) -0.0029(11)
C57F 0.0538(14) 0.0701(16) 0.0614(15) -0.0053(12) 0.0051(11) -0.0008(12)
C58F 0.0530(14) 0.0687(15) 0.0586(14) 0.0018(12) 0.0069(11) 0.0062(12)
C59F 0.0509(13) 0.0573(13) 0.0634(15) -0.0003(11) 0.0122(11) 0.0000(10)
B16Z 0.115(8) 0.068(3) 0.105(8) -0.009(4) 0.051(5) 0.009(4)
F19Z 0.1067(16) 0.0857(14) 0.1044(16) 0.0000(12) 0.0150(13) -0.0084(12)
F18Z 0.090(3) 0.168(5) 0.146(5) -0.053(4) 0.035(3) -0.033(3)
F17Z 0.139(3) 0.086(2) 0.237(5) 0.000 0.099(4) 0.000
B11Z 0.065(3) 0.105(4) 0.066(3) 0.008(3) -0.007(2) -0.022(3)
F12Z 0.124(3) 0.144(4) 0.155(4) 0.060(3) -0.013(3) 0.013(3)
F14Z 0.085(2) 0.111(2) 0.0800(18) -0.0174(17) 0.0217(16) -0.0065(18)
F13Z 0.106(3) 0.113(3) 0.115(3) 0.024(2) -0.002(2) -0.040(2)
F15Z 0.101(2) 0.095(2) 0.0757(18) -0.0270(15) 0.0286(16) -0.0342(18)
O11G 0.0460(16) 0.0556(18) 0.110(3) -0.0138(18) 0.0263(17) -0.0059(14)
C12G 0.076(3) 0.051(2) 0.063(3) -0.005(2) 0.024(2) -0.007(2)
C13G 0.061(3) 0.064(3) 0.078(3) -0.007(2) 0.014(2) -0.004(2)
C14G 0.058(3) 0.070(3) 0.078(3) -0.012(2) 0.018(2) -0.014(2)
C15G 0.064(3) 0.063(3) 0.066(3) 0.001(2) 0.017(2) -0.004(2)
C16G 0.061(3) 0.063(3) 0.071(3) 0.001(2) 0.020(2) -0.008(2)
C17G 0.068(3) 0.063(3) 0.073(3) -0.002(2) 0.027(2) -0.015(2)
C18G 0.080(4) 0.062(3) 0.071(4) 0.000(3) 0.014(3) -0.008(3)
C19G 0.095(4) 0.067(3) 0.068(3) -0.004(2) 0.003(3) -0.002(3)
C20G 0.068(3) 0.063(3) 0.066(3) 0.005(2) 0.008(2) -0.007(2)
O21G 0.0429(15) 0.0592(17) 0.0583(18) 0.0017(14) 0.0172(13) 0.0136(13)
C22G 0.075(4) 0.077(4) 0.090(4) -0.007(3) -0.002(3) 0.008(3)
N23G 0.106(4) 0.073(3) 0.076(3) -0.011(2) 0.025(3) -0.024(3)
O11S 0.0880(18) 0.133(3) 0.101(2) 0.0216(18) -0.0066(15) -0.0198(17)
C12S 0.082(3) 0.170(5) 0.115(3) 0.030(3) -0.015(2) -0.035(3)
O13S 0.107(6) 0.124(7) 0.112(6) -0.009(5) 0.042(5) -0.043(5)
C14S 0.147(10) 0.128(15) 0.107(12) -0.021(10) 0.043(10) 0.009(11)
N11X 0.186(9) 0.089(6) 0.302(13) 0.062(8) -0.137(9) -0.041(6)
O12X 0.275(12) 0.139(7) 0.293(12) 0.099(8) -0.195(10) -0.103(8)
O13X 0.125(6) 0.101(5) 0.308(13) -0.025(7) -0.073(7) -0.007(4)
O14X 0.356(16) 0.210(11) 0.277(12) 0.106(10) -0.163(10) -0.181(12)
N11Y 0.163(15) 0.27(2) 0.267(19) 0.048(15) -0.112(13) 0.032(11)
O12Y 0.126(8) 0.106(7) 0.183(10) -0.025(7) -0.010(7) 0.009(6)
O13Y 0.147(10) 0.289(17) 0.108(7) 0.034(9) -0.046(7) 0.072(9)
O14Y 0.168(13) 0.28(2) 0.302(17) 0.089(16) -0.075(14) 0.013(13)
N21X 0.088(3) 0.177(5) 0.061(2) 0.005(3) 0.010(2) 0.041(3)
O22X 0.104(3) 0.241(6) 0.063(2) -0.002(3) -0.002(2) -0.030(4)
O23X 0.116(3) 0.108(3) 0.108(3) -0.016(2) 0.017(3) 0.011(3)
O24X 0.228(8) 0.393(12) 0.187(7) 0.032(8) 0.036(6) 0.223(9)
N31X 0.076(4) 0.098(5) 0.107(4) -0.038(4) -0.016(3) 0.001(3)
O32X 0.187(8) 0.150(7) 0.107(4) -0.006(4) 0.031(5) -0.034(6)
O33X 0.0209(12) 0.081(2) 0.086(2) -0.036(2) -0.0131(14) -0.0001(14)
O34X 0.061(4) 0.082(6) 0.121(7) -0.014(4) -0.008(4) -0.021(3)
N31Y 0.163(8) 0.093(5) 0.124(6) 0.006(5) 0.031(6) 0.023(5)
O32Y 0.057(2) 0.074(3) 0.086(3) -0.007(2) -0.006(2) -0.0020(19)
O33Y 0.065(5) 0.113(10) 0.118(5) -0.029(6) 0.004(4) -0.010(6)
O34Y 0.068(3) 0.083(3) 0.187(7) 0.010(4) -0.007(4) 0.009(2)
N41X 0.073(2) 0.074(2) 0.135(4) 0.005(2) 0.023(2) 0.0093(19)
O42X 0.290(10) 0.403(13) 0.132(4) 0.101(6) -0.016(5) -0.223(10)
O43X 0.075(2) 0.067(2) 0.268(6) -0.025(3) 0.048(3) -0.0133(17)
O44X 0.198(5) 0.078(2) 0.125(3) -0.010(2) 0.079(3) -0.053(3)
N51X 0.126(5) 0.111(4) 0.115(4) -0.004(4) -0.035(4) -0.026(3)
O52X 0.111(7) 0.070(4) 0.084(7) 0.014(4) -0.005(5) -0.063(4)
O53X 0.044(4) 0.061(5) 0.086(4) -0.025(4) -0.020(4) -0.026(4)
O54X 0.147(13) 0.198(13) 0.129(7) 0.025(9) 0.023(10) 0.010(11)
N51Y 0.064(3) 0.076(3) 0.118(6) 0.074(4) 0.004(3) -0.023(3)
O52Y 0.126(5) 0.111(4) 0.115(4) -0.004(4) -0.035(4) -0.026(3)
O53Y 0.088(5) 0.071(3) 0.095(5) 0.002(3) -0.026(4) 0.003(3)
O54Y 0.052(2) 0.030(2) 0.051(3) -0.0019(18) 0.0195(19) -0.0139(18)
N61X 0.0701(18) 0.121(3) 0.088(2) -0.0018(18) 0.0239(16) 0.0322(17)
O62X 0.127(3) 0.129(3) 0.0930(19) 0.0048(18) 0.0206(18) 0.035(2)
O63X 0.162(4) 0.161(4) 0.150(4) -0.016(3) 0.001(3) -0.039(3)
O64X 0.111(3) 0.604(14) 0.120(3) -0.041(6) 0.043(3) -0.055(6)

loop_
_atom_type_symbol
_atom_type_description
_atom_type_scat_dispersion_real
_atom_type_scat_dispersion_imag
_atom_type_scat_source
B B 0.0004 0.0006 'International Tables Vol C Tables 4.2.6.8 and 6.1.1.4'
C C 0.0019 0.0015 'International Tables Vol C Tables 4.2.6.8 and 6.1.1.4'
Co Co 0.2978 0.9222 'International Tables Vol C Tables 4.2.6.8 and 6.1.1.4'
F F 0.0124 0.0097 'International Tables Vol C Tables 4.2.6.8 and 6.1.1.4'
H H 0.0000 0.0000 'International Tables Vol C Tables 4.2.6.8 and 6.1.1.4'
N N 0.0037 0.0031 'International Tables Vol C Tables 4.2.6.8 and 6.1.1.4'
O O 0.0071 0.0057 'International Tables Vol C Tables 4.2.6.8 and 6.1.1.4'

loop_
_geom_angle_atom_site_label_1
_geom_angle_atom_site_label_2
_geom_angle_atom_site_label_3
_geom_angle
_geom_angle_site_symmetry_1
_geom_angle_site_symmetry_3
_geom_angle_publ_flag
N11A Co1 N21A 77.65(10) . . ?
N11A Co1 N31D 92.87(11) . . ?
N11A Co1 N41D 91.26(12) . . ?
N11A Co1 N11E 172.35(11) . . ?
N31D Co1 N21A 170.13(10) . . ?
N41D Co1 N21A 101.32(11) . . ?
N41D Co1 N31D 75.87(11) . . ?
N41D Co1 N11E 91.25(11) . . ?
N11E Co1 N21A 94.78(10) . . ?
N11E Co1 N31D 94.74(11) . . ?
N21E Co1 N11A 102.68(11) . . ?
N21E Co1 N21A 96.24(11) . . ?
N21E Co1 N31D 88.46(11) . . ?
N21E Co1 N41D 159.59(11) . . ?
N21E Co1 N11E 76.89(10) . . ?
N41A Co2 N31A 76.31(10) . . ?
N41A Co2 N21B 161.85(9) . . ?
N41A Co2 N21F 101.42(9) . . ?
N11B Co2 N31A 92.75(9) . . ?
N11B Co2 N41A 93.17(10) . . ?
N11B Co2 N21B 76.86(10) . . ?
N11B Co2 N21F 95.86(9) . . ?
N21B Co2 N31A 88.90(10) . . ?
N21B Co2 N21F 94.74(9) . . ?
N11F Co2 N31A 93.97(9) . . ?
N11F Co2 N41A 91.20(10) . . ?
N11F Co2 N11B 172.69(9) . . ?
N11F Co2 N21B 100.40(10) . . ?
N11F Co2 N21F 77.52(9) . . ?
N21F Co2 N31A 171.22(9) . . ?
N31B Co3 N21C 89.36(9) . . ?
N31B Co3 N31E 91.74(10) . 7_566 ?
N41B Co3 N31B 76.77(10) . . ?
N41B Co3 N21C 99.88(9) . . ?
N41B Co3 N31E 88.74(9) . 7_566 ?
N11C Co3 N31B 93.03(10) . . ?
N11C Co3 N41B 169.18(9) . . ?
N11C Co3 N21C 76.12(8) . . ?
N11C Co3 N31E 95.24(9) . 7_566 ?
N11C Co3 N41E 89.60(8) . 7_566 ?
N31E Co3 N21C 171.34(9) 7_566 . ?
N41E Co3 N31B 167.63(9) 7_566 . ?
N41E Co3 N41B 101.13(9) 7_566 . ?
N41E Co3 N21C 103.01(8) 7_566 . ?
N41E Co3 N31E 75.97(9) 7_566 7_566 ?
N31C Co4 N41C 77.18(10) . . ?
N31C Co4 N21D 97.51(9) . . ?
N31C Co4 N31F 90.35(13) . 7_566 ?
N31C Co4 N41F 90.26(11) . 7_566 ?
N41C Co4 N21D 95.50(9) . . ?
N41C Co4 N31F 86.99(10) . 7_566 ?
N41C Co4 N41F 158.70(9) . 7_566 ?
N11D Co4 N31C 173.99(10) . . ?
N11D Co4 N41C 101.04(10) . . ?
N11D Co4 N21D 76.87(9) . . ?
N11D Co4 N31F 95.31(13) . 7_566 ?
N11D Co4 N41F 93.09(11) . 7_566 ?
N21D Co4 N31F 172.10(12) . 7_566 ?
N41F Co4 N21D 103.23(9) 7_566 . ?
N41F Co4 N31F 75.81(10) 7_566 7_566 ?
C12A N11A Co1 115.3(2) . . ?
C16A N11A Co1 127.3(2) . . ?
C16A N11A C12A 117.1(3) . . ?
N11A C12A C13A 122.9(3) . . ?
N11A C12A C25A 116.0(3) . . ?
C13A C12A C25A 121.0(3) . . ?
C12A C13A H13A 120.4 . . ?
C12A C13A C14A 119.3(3) . . ?
C14A C13A H13A 120.4 . . ?
C13A C14A H14A 120.9 . . ?
C15A C14A C13A 118.3(3) . . ?
C15A C14A H14A 120.9 . . ?
C14A C15A H15A 120.2 . . ?
C14A C15A C16A 119.7(3) . . ?
C16A C15A H15A 120.2 . . ?
N11A C16A C15A 122.7(4) . . ?
N11A C16A H16A 118.6 . . ?
C15A C16A H16A 118.6 . . ?
N22A N21A Co1 143.4(2) . . ?
C25A N21A Co1 111.7(2) . . ?
C25A N21A N22A 104.9(3) . . ?
N21A N22A C26A 124.0(3) . . ?
C23A N22A N21A 111.1(3) . . ?
C23A N22A C26A 124.7(3) . . ?
N22A C23A H23A 126.1 . . ?
N22A C23A C24A 107.8(3) . . ?
C24A C23A H23A 126.1 . . ?
C23A C24A H24A 127.3 . . ?
C23A C24A C25A 105.4(3) . . ?
C25A C24A H24A 127.3 . . ?
N21A C25A C12A 119.3(3) . . ?
N21A C25A C24A 110.8(3) . . ?
C24A C25A C12A 129.8(3) . . ?
N22A C26A H26A 109.1 . . ?
N22A C26A H26B 109.1 . . ?
N22A C26A C50A 112.3(3) . . ?
H26A C26A H26B 107.9 . . ?
C50A C26A H26A 109.1 . . ?
C50A C26A H26B 109.1 . . ?
C32A N31A Co2 115.0(2) . . ?
C32A N31A C36A 118.6(3) . . ?
C36A N31A Co2 126.4(2) . . ?
N31A C32A C33A 121.7(4) . . ?
N31A C32A C45A 115.7(3) . . ?
C33A C32A C45A 122.6(3) . . ?
C32A C33A H33A 121.0 . . ?
C34A C33A C32A 118.0(4) . . ?
C34A C33A H33A 121.0 . . ?
C33A C34A H34A 119.9 . . ?
C35A C34A C33A 120.3(3) . . ?
C35A C34A H34A 119.9 . . ?
C34A C35A H35A 120.1 . . ?
C34A C35A C36A 119.7(4) . . ?
C36A C35A H35A 120.1 . . ?
N31A C36A C35A 121.7(4) . . ?
N31A C36A H36A 119.2 . . ?
C35A C36A H36A 119.2 . . ?
N42A N41A Co2 139.40(19) . . ?
C45A N41A Co2 114.9(2) . . ?
C45A N41A N42A 105.5(3) . . ?
N41A N42A C43A 110.6(3) . . ?
N41A N42A C46A 121.8(2) . . ?
C43A N42A C46A 126.7(3) . . ?
N42A C43A H43A 126.0 . . ?
N42A C43A C44A 107.9(3) . . ?
C44A C43A H43A 126.0 . . ?
C43A C44A H44A 127.7 . . ?
C43A C44A C45A 104.7(3) . . ?
C45A C44A H44A 127.7 . . ?
N41A C45A C32A 118.1(3) . . ?
N41A C45A C44A 111.3(3) . . ?
C44A C45A C32A 130.5(3) . . ?
N42A C46A H46A 109.0 . . ?
N42A C46A H46B 109.0 . . ?
N42A C46A C59A 112.8(3) . . ?
H46A C46A H46B 107.8 . . ?
C59A C46A H46A 109.0 . . ?
C59A C46A H46B 109.0 . . ?
C51A C50A C26A 122.0(3) . . ?
C51A C50A C55A 118.7(3) . . ?
C55A C50A C26A 119.3(3) . . ?
C50A C51A H51A 119.6 . . ?
C50A C51A C52A 120.8(3) . . ?
C52A C51A H51A 119.6 . . ?
C51A C52A H52A 119.0 . . ?
C53A C52A C51A 122.1(3) . . ?
C53A C52A H52A 119.0 . . ?
C52A C53A H53A 120.6 . . ?
C52A C53A C54A 118.8(3) . . ?
C54A C53A H53A 120.6 . . ?
C55A C54A C53A 120.0(3) . . ?
C55A C54A C59A 119.6(3) . . ?
C59A C54A C53A 120.4(3) . . ?
C50A C55A C56A 120.8(3) . . ?
C54A C55A C50A 119.6(3) . . ?
C54A C55A C56A 119.5(3) . . ?
C57A C56A C55A 119.1(3) . . ?
C56A C57A C58A 121.2(3) . . ?
C57A C58A H58A 119.5 . . ?
C59A C58A C57A 120.9(3) . . ?
C59A C58A H58A 119.5 . . ?
C54A C59A C46A 118.7(3) . . ?
C58A C59A C46A 121.7(3) . . ?
C58A C59A C54A 119.6(3) . . ?
C12B N11B Co2 115.9(2) . . ?
C16B N11B Co2 125.9(2) . . ?
C16B N11B C12B 118.0(3) . . ?
N11B C12B C13B 122.3(3) . . ?
N11B C12B C25B 114.9(3) . . ?
C13B C12B C25B 122.8(3) . . ?
C12B C13B H13B 120.6 . . ?
C12B C13B C14B 118.9(3) . . ?
C14B C13B H13B 120.6 . . ?
C13B C14B H14B 120.1 . . ?
C15B C14B C13B 119.7(3) . . ?
C15B C14B H14B 120.1 . . ?
C14B C15B H15B 120.8 . . ?
C14B C15B C16B 118.4(3) . . ?
C16B C15B H15B 120.8 . . ?
N11B C16B C15B 122.6(3) . . ?
N11B C16B H16B 118.7 . . ?
C15B C16B H16B 118.7 . . ?
N22B N21B Co2 140.0(2) . . ?
N22B N21B C25B 105.5(3) . . ?
C25B N21B Co2 113.4(2) . . ?
N21B N22B C23B 110.9(3) . . ?
N21B N22B C26B 122.0(3) . . ?
C23B N22B C26B 126.9(3) . . ?
N22B C23B H23B 125.8 . . ?
C24B C23B N22B 108.4(3) . . ?
C24B C23B H23B 125.8 . . ?
C23B C24B H24B 127.5 . . ?
C23B C24B C25B 105.1(3) . . ?
C25B C24B H24B 127.5 . . ?
N21B C25B C12B 118.4(3) . . ?
N21B C25B C24B 110.1(3) . . ?
C24B C25B C12B 131.5(3) . . ?
N22B C26B H26C 109.0 . . ?
N22B C26B H26D 109.0 . . ?
N22B C26B C50B 112.9(3) . . ?
H26C C26B H26D 107.8 . . ?
C50B C26B H26C 109.0 . . ?
C50B C26B H26D 109.0 . . ?
C32B N31B Co3 114.8(2) . . ?
C36B N31B Co3 126.5(2) . . ?
C36B N31B C32B 118.5(3) . . ?
N31B C32B C33B 122.3(4) . . ?
N31B C32B C45B 116.0(3) . . ?
C33B C32B C45B 121.7(3) . . ?
C32B C33B H33B 120.9 . . ?
C34B C33B C32B 118.2(4) . . ?
C34B C33B H33B 120.9 . . ?
C33B C34B H34B 120.2 . . ?
C33B C34B C35B 119.6(4) . . ?
C35B C34B H34B 120.2 . . ?
C34B C35B H35B 120.4 . . ?
C34B C35B C36B 119.2(4) . . ?
C36B C35B H35B 120.4 . . ?
N31B C36B C35B 122.1(4) . . ?
N31B C36B H36B 118.9 . . ?
C35B C36B H36B 118.9 . . ?
N42B N41B Co3 140.68(19) . . ?
C45B N41B Co3 114.3(2) . . ?
C45B N41B N42B 104.6(2) . . ?
N41B N42B C46B 121.5(2) . . ?
C43B N42B N41B 110.7(3) . . ?
C43B N42B C46B 127.5(3) . . ?
N42B C43B H43B 126.0 . . ?
N42B C43B C44B 108.0(3) . . ?
C44B C43B H43B 126.0 . . ?
C43B C44B H44B 127.8 . . ?
C45B C44B C43B 104.3(3) . . ?
C45B C44B H44B 127.8 . . ?
N41B C45B C32B 117.5(3) . . ?
N41B C45B C44B 112.3(3) . . ?
C44B C45B C32B 130.2(3) . . ?
N42B C46B H46C 108.9 . . ?
N42B C46B H46D 108.9 . . ?
N42B C46B C59B 113.2(2) . . ?
H46C C46B H46D 107.8 . . ?
C59B C46B H46C 108.9 . . ?
C59B C46B H46D 108.9 . . ?
C51B C50B C26B 120.7(3) . . ?
C51B C50B C55B 121.4(3) . . ?
C55B C50B C26B 117.9(3) . . ?
C50B C51B H51B 119.6 . . ?
C50B C51B C52B 120.8(3) . . ?
C52B C51B H51B 119.6 . . ?
C53B C52B C51B 119.8(3) . . ?
C52B C53B H53B 119.3 . . ?
C52B C53B C54B 121.4(3) . . ?
C54B C53B H53B 119.3 . . ?
C53B C54B C55B 117.8(3) . . ?
C59B C54B C53B 123.0(3) . . ?
C59B C54B C55B 119.3(3) . . ?
C50B C55B C54B 118.8(3) . . ?
C50B C55B C56B 123.5(3) . . ?
C56B C55B C54B 117.7(3) . . ?
C55B C56B H56B 119.1 . . ?
C57B C56B C55B 121.7(3) . . ?
C57B C56B H56B 119.1 . . ?
C56B C57B H57B 119.8 . . ?
C56B C57B C58B 120.4(3) . . ?
C58B C57B H57B 119.8 . . ?
C57B C58B H58B 120.1 . . ?
C59B C58B C57B 119.8(3) . . ?
C59B C58B H58B 120.1 . . ?
C54B C59B C46B 117.9(3) . . ?
C58B C59B C46B 121.0(3) . . ?
C58B C59B C54B 121.1(3) . . ?
C12C N11C Co3 115.99(17) . . ?
C16C N11C Co3 126.5(2) . . ?
C16C N11C C12C 117.4(2) . . ?
N11C C12C C13C 123.0(3) . . ?
N11C C12C C25C 115.8(2) . . ?
C13C C12C C25C 121.2(3) . . ?
C12C C13C H13C 120.8 . . ?
C14C C13C C12C 118.4(3) . . ?
C14C C13C H13C 120.8 . . ?
C13C C14C H14C 120.5 . . ?
C15C C14C C13C 119.0(3) . . ?
C15C C14C H14C 120.5 . . ?
C14C C15C H15C 120.5 . . ?
C14C C15C C16C 119.1(3) . . ?
C16C C15C H15C 120.5 . . ?
N11C C16C C15C 123.1(3) . . ?
N11C C16C H16C 118.5 . . ?
C15C C16C H16C 118.5 . . ?
N22C N21C Co3 141.45(18) . . ?
N22C N21C C25C 104.6(2) . . ?
C25C N21C Co3 113.49(17) . . ?
N21C N22C C26C 121.4(2) . . ?
C23C N22C N21C 112.0(2) . . ?
C23C N22C C26C 126.4(2) . . ?
N22C C23C H23C 126.3 . . ?
N22C C23C C24C 107.5(3) . . ?
C24C C23C H23C 126.3 . . ?
C23C C24C H24C 127.8 . . ?
C23C C24C C25C 104.4(3) . . ?
C25C C24C H24C 127.8 . . ?
N21C C25C C12C 117.9(3) . . ?
N21C C25C C24C 111.4(2) . . ?
C24C C25C C12C 130.7(3) . . ?
N22C C26C H26E 108.9 . . ?
N22C C26C H26F 108.9 . . ?
N22C C26C C50C 113.2(2) . . ?
H26E C26C H26F 107.7 . . ?
C50C C26C H26E 108.9 . . ?
C50C C26C H26F 108.9 . . ?
C32C N31C Co4 115.6(2) . . ?
C36C N31C Co4 126.1(2) . . ?
C36C N31C C32C 118.3(3) . . ?
N31C C32C C33C 122.4(4) . . ?
N31C C32C C45C 115.0(3) . . ?
C33C C32C C45C 122.6(3) . . ?
C32C C33C H33C 120.7 . . ?
C32C C33C C34C 118.6(4) . . ?
C34C C33C H33C 120.7 . . ?
C33C C34C H34C 120.3 . . ?
C35C C34C C33C 119.3(4) . . ?
C35C C34C H34C 120.3 . . ?
C34C C35C H35C 120.0 . . ?
C34C C35C C36C 119.9(4) . . ?
C36C C35C H35C 120.0 . . ?
N31C C36C C35C 121.4(4) . . ?
N31C C36C H36C 119.3 . . ?
C35C C36C H36C 119.3 . . ?
N42C N41C Co4 139.7(2) . . ?
C45C N41C Co4 113.6(2) . . ?
C45C N41C N42C 105.5(2) . . ?
N41C N42C C46C 122.4(3) . . ?
C43C N42C N41C 110.8(3) . . ?
C43C N42C C46C 126.6(3) . . ?
N42C C43C H43C 126.1 . . ?
N42C C43C C44C 107.9(3) . . ?
C44C C43C H43C 126.1 . . ?
C43C C44C H44C 127.1 . . ?
C43C C44C C45C 105.7(3) . . ?
C45C C44C H44C 127.1 . . ?
N41C C45C C32C 118.4(3) . . ?
N41C C45C C44C 110.0(3) . . ?
C44C C45C C32C 131.5(3) . . ?
N42C C46C H46E 108.9 . . ?
N42C C46C H46F 108.9 . . ?
N42C C46C C59C 113.2(3) . . ?
H46E C46C H46F 107.7 . . ?
C59C C46C H46E 108.9 . . ?
C59C C46C H46F 108.9 . . ?
C51C C50C C26C 122.5(3) . . ?
C51C C50C C55C 120.1(3) . . ?
C55C C50C C26C 117.4(2) . . ?
C50C C51C H51C 119.3 . . ?
C50C C51C C52C 121.5(3) . . ?
C52C C51C H51C 119.3 . . ?
C51C C52C H52C 120.2 . . ?
C53C C52C C51C 119.6(3) . . ?
C53C C52C H52C 120.2 . . ?
C52C C53C H53C 119.2 . . ?
C52C C53C C54C 121.5(3) . . ?
C54C C53C H53C 119.2 . . ?
C53C C54C C55C 118.3(3) . . ?
C53C C54C C59C 123.1(3) . . ?
C59C C54C C55C 118.6(2) . . ?
C50C C55C C54C 118.9(3) . . ?
C50C C55C C56C 122.3(3) . . ?
C56C C55C C54C 118.7(3) . . ?
C55C C56C H56C 119.8 . . ?
C57C C56C C55C 120.4(3) . . ?
C57C C56C H56C 119.8 . . ?
C56C C57C H57C 119.9 . . ?
C56C C57C C58C 120.2(3) . . ?
C58C C57C H57C 119.9 . . ?
C57C C58C H58C 119.2 . . ?
C59C C58C C57C 121.5(3) . . ?
C59C C58C H58C 119.2 . . ?
C54C C59C C46C 119.1(3) . . ?
C58C C59C C46C 120.5(3) . . ?
C58C C59C C54C 120.4(3) . . ?
C12D N11D Co4 116.0(2) . . ?
C16D N11D Co4 125.8(3) . . ?
C16D N11D C12D 118.2(3) . . ?
N11D C12D C13D 122.6(3) . . ?
N11D C12D C25D 115.6(3) . . ?
C13D C12D C25D 121.7(3) . . ?
C12D C13D H13D 121.8 . . ?
C14D C13D C12D 116.4(4) . . ?
C14D C13D H13D 121.8 . . ?
C13D C14D H14D 119.1 . . ?
C15D C14D C13D 121.8(4) . . ?
C15D C14D H14D 119.1 . . ?
C14D C15D H15D 120.4 . . ?
C14D C15D C16D 119.3(4) . . ?
C16D C15D H15D 120.4 . . ?
N11D C16D C15D 121.6(4) . . ?
N11D C16D H16D 119.2 . . ?
C15D C16D H16D 119.2 . . ?
N22D N21D Co4 142.16(18) . . ?
C25D N21D Co4 113.25(18) . . ?
C25D N21D N22D 104.5(2) . . ?
N21D N22D C26D 122.5(2) . . ?
C23D N22D N21D 111.2(2) . . ?
C23D N22D C26D 126.0(3) . . ?
N22D C23D H23D 125.9 . . ?
N22D C23D C24D 108.1(3) . . ?
C24D C23D H23D 125.9 . . ?
C23D C24D H24D 127.5 . . ?
C23D C24D C25D 104.9(3) . . ?
C25D C24D H24D 127.5 . . ?
N21D C25D C12D 117.8(2) . . ?
N21D C25D C24D 111.2(3) . . ?
C24D C25D C12D 130.9(3) . . ?
N22D C26D H26G 109.2 . . ?
N22D C26D H26H 109.2 . . ?
N22D C26D C50D 112.2(2) . . ?
H26G C26D H26H 107.9 . . ?
C50D C26D H26G 109.2 . . ?
C50D C26D H26H 109.2 . . ?
C32D N31D Co1 114.8(2) . . ?
C32D N31D C36D 119.2(3) . . ?
C36D N31D Co1 125.5(3) . . ?
N31D C32D C33D 122.7(4) . . ?
N31D C32D C45D 116.3(3) . . ?
C33D C32D C45D 120.9(4) . . ?
C32D C33D H33D 121.3 . . ?
C34D C33D C32D 117.5(4) . . ?
C34D C33D H33D 121.3 . . ?
C33D C34D H34D 119.7 . . ?
C33D C34D C35D 120.6(4) . . ?
C35D C34D H34D 119.7 . . ?
C34D C35D H35D 121.1 . . ?
C36D C35D C34D 117.7(4) . . ?
C36D C35D H35D 121.1 . . ?
N31D C36D C35D 122.3(4) . . ?
N31D C36D H36D 118.8 . . ?
C35D C36D H36D 118.8 . . ?
N42D N41D Co1 138.4(2) . . ?
C45D N41D Co1 115.0(2) . . ?
C45D N41D N42D 105.7(3) . . ?
N41D N42D C46D 120.6(3) . . ?
C43D N42D N41D 112.1(3) . . ?
C43D N42D C46D 126.8(3) . . ?
N42D C43D H43D 126.7 . . ?
N42D C43D C44D 106.6(4) . . ?
C44D C43D H43D 126.7 . . ?
C43D C44D H44D 126.8 . . ?
C43D C44D C45D 106.4(4) . . ?
C45D C44D H44D 126.8 . . ?
N41D C45D C32D 117.3(3) . . ?
N41D C45D C44D 109.1(3) . . ?
C44D C45D C32D 133.6(4) . . ?
N42D C46D H46G 109.4 . . ?
N42D C46D H46H 109.4 . . ?
N42D C46D C59D 111.1(3) . . ?
H46G C46D H46H 108.0 . . ?
C59D C46D H46G 109.4 . . ?
C59D C46D H46H 109.4 . . ?
C51D C50D C26D 121.1(3) . . ?
C51D C50D C55D 120.6(3) . . ?
C55D C50D C26D 118.3(3) . . ?
C50D C51D H51D 119.7 . . ?
C50D C51D C52D 120.6(3) . . ?
C52D C51D H51D 119.7 . . ?
C51D C52D H52D 119.9 . . ?
C53D C52D C51D 120.3(3) . . ?
C53D C52D H52D 119.9 . . ?
C52D C53D H53D 119.2 . . ?
C52D C53D C54D 121.7(3) . . ?
C54D C53D H53D 119.2 . . ?
C53D C54D C55D 118.5(3) . . ?
C53D C54D C59D 121.9(3) . . ?
C59D C54D C55D 119.6(3) . . ?
C50D C55D C54D 118.3(3) . . ?
C50D C55D C56D 123.0(3) . . ?
C56D C55D C54D 118.7(3) . . ?
C55D C56D H56D 119.9 . . ?
C57D C56D C55D 120.2(3) . . ?
C57D C56D H56D 119.9 . . ?
C56D C57D H57D 119.7 . . ?
C56D C57D C58D 120.6(3) . . ?
C58D C57D H57D 119.7 . . ?
C57D C58D H58D 119.1 . . ?
C59D C58D C57D 121.8(3) . . ?
C59D C58D H58D 119.1 . . ?
C54D C59D C46D 118.0(3) . . ?
C58D C59D C46D 123.0(3) . . ?
C58D C59D C54D 119.0(3) . . ?
C12E N11E Co1 116.0(2) . . ?
C12E N11E C16E 117.6(3) . . ?
C16E N11E Co1 126.2(2) . . ?
N11E C12E C13E 122.9(3) . . ?
N11E C12E C25E 114.7(3) . . ?
C13E C12E C25E 122.3(3) . . ?
C12E C13E H13E 120.7 . . ?
C12E C13E C14E 118.6(3) . . ?
C14E C13E H13E 120.7 . . ?
C13E C14E H14E 120.6 . . ?
C15E C14E C13E 118.8(3) . . ?
C15E C14E H14E 120.6 . . ?
C14E C15E H15E 120.6 . . ?
C16E C15E C14E 118.7(3) . . ?
C16E C15E H15E 120.6 . . ?
N11E C16E C15E 123.3(3) . . ?
N11E C16E H16E 118.3 . . ?
C15E C16E H16E 118.3 . . ?
N22E N21E Co1 140.6(2) . . ?
C25E N21E Co1 114.5(2) . . ?
C25E N21E N22E 104.3(3) . . ?
N21E N22E C26E 120.7(3) . . ?
C23E N22E N21E 111.5(3) . . ?
C23E N22E C26E 127.8(3) . . ?
N22E C23E H23E 126.0 . . ?
N22E C23E C24E 107.9(3) . . ?
C24E C23E H23E 126.0 . . ?
C23E C24E H24E 127.6 . . ?
C23E C24E C25E 104.7(3) . . ?
C25E C24E H24E 127.6 . . ?
N21E C25E C12E 117.5(3) . . ?
N21E C25E C24E 111.5(3) . . ?
C24E C25E C12E 130.8(3) . . ?
N22E C26E H26I 109.4 . . ?
N22E C26E H26J 109.4 . . ?
N22E C26E C50E 111.3(3) . . ?
H26I C26E H26J 108.0 . . ?
C50E C26E H26I 109.4 . . ?
C50E C26E H26J 109.4 . . ?
C32E N31E Co3 115.31(18) . 7_566 ?
C36E N31E Co3 126.6(2) . 7_566 ?
C36E N31E C32E 118.0(3) . . ?
N31E C32E C33E 122.4(3) . . ?
N31E C32E C45E 115.1(2) . . ?
C33E C32E C45E 122.3(3) . . ?
C32E C33E H33E 120.6 . . ?
C32E C33E C34E 118.7(3) . . ?
C34E C33E H33E 120.6 . . ?
C33E C34E H34E 120.6 . . ?
C35E C34E C33E 118.7(3) . . ?
C35E C34E H34E 120.6 . . ?
C34E C35E H35E 120.2 . . ?
C34E C35E C36E 119.6(3) . . ?
C36E C35E H35E 120.2 . . ?
N31E C36E C35E 122.5(3) . . ?
N31E C36E H36E 118.8 . . ?
C35E C36E H36E 118.8 . . ?
N42E N41E Co3 139.40(17) . 7_566 ?
N42E N41E C45E 105.9(2) . . ?
C45E N41E Co3 114.40(17) . 7_566 ?
N41E N42E C43E 111.0(2) . . ?
N41E N42E C46E 121.3(2) . . ?
C43E N42E C46E 127.7(2) . . ?
N42E C43E H43E 125.9 . . ?
N42E C43E C44E 108.2(3) . . ?
C44E C43E H43E 125.9 . . ?
C43E C44E H44E 127.7 . . ?
C43E C44E C45E 104.7(3) . . ?
C45E C44E H44E 127.7 . . ?
N41E C45E C32E 118.5(2) . . ?
N41E C45E C44E 110.3(2) . . ?
C44E C45E C32E 131.1(3) . . ?
N42E C46E H46I 108.7 . . ?
N42E C46E H46J 108.7 . . ?
N42E C46E C59E 114.1(2) . . ?
H46I C46E H46J 107.6 . . ?
C59E C46E H46I 108.7 . . ?
C59E C46E H46J 108.7 . . ?
C51E C50E C26E 121.3(3) . . ?
C51E C50E C55E 119.7(3) . . ?
C55E C50E C26E 118.9(3) . . ?
C50E C51E H51E 119.3 . . ?
C50E C51E C52E 121.4(3) . . ?
C52E C51E H51E 119.3 . . ?
C51E C52E H52E 119.9 . . ?
C53E C52E C51E 120.2(3) . . ?
C53E C52E H52E 119.9 . . ?
C52E C53E H53E 119.7 . . ?
C52E C53E C54E 120.6(3) . . ?
C54E C53E H53E 119.7 . . ?
C53E C54E C55E 119.3(3) . . ?
C53E C54E C59E 121.4(3) . . ?
C55E C54E C59E 119.3(2) . . ?
C50E C55E C56E 122.2(3) . . ?
C54E C55E C50E 118.6(3) . . ?
C54E C55E C56E 119.1(3) . . ?
C55E C56E H56E 120.3 . . ?
C57E C56E C55E 119.4(3) . . ?
C57E C56E H56E 120.3 . . ?
C56E C57E H57E 119.1 . . ?
C56E C57E C58E 121.7(3) . . ?
C58E C57E H57E 119.1 . . ?
C57E C58E H58E 119.4 . . ?
C59E C58E C57E 121.2(3) . . ?
C59E C58E H58E 119.4 . . ?
C54E C59E C46E 117.6(2) . . ?
C58E C59E C46E 123.3(3) . . ?
C58E C59E C54E 119.2(3) . . ?
C12F N11F Co2 114.92(18) . . ?
C12F N11F C16F 118.2(3) . . ?
C16F N11F Co2 126.8(2) . . ?
N11F C12F C13F 122.5(3) . . ?
N11F C12F C25F 116.5(2) . . ?
C13F C12F C25F 121.1(3) . . ?
C12F C13F H13F 121.0 . . ?
C14F C13F C12F 117.9(3) . . ?
C14F C13F H13F 121.0 . . ?
C13F C14F H14F 120.0 . . ?
C15F C14F C13F 120.1(3) . . ?
C15F C14F H14F 120.0 . . ?
C14F C15F H15F 121.1 . . ?
C14F C15F C16F 117.7(3) . . ?
C16F C15F H15F 121.1 . . ?
N11F C16F C15F 123.6(3) . . ?
N11F C16F H16F 118.2 . . ?
C15F C16F H16F 118.2 . . ?
N22F N21F Co2 142.21(18) . . ?
C25F N21F Co2 112.26(18) . . ?
C25F N21F N22F 105.5(2) . . ?
N21F N22F C23F 110.6(2) . . ?
N21F N22F C26F 124.5(2) . . ?
C23F N22F C26F 124.2(2) . . ?
N22F C23F H23F 126.2 . . ?
N22F C23F C24F 107.6(3) . . ?
C24F C23F H23F 126.2 . . ?
C23F C24F H24F 127.6 . . ?
C23F C24F C25F 104.8(3) . . ?
C25F C24F H24F 127.6 . . ?
N21F C25F C12F 118.6(2) . . ?
N21F C25F C24F 111.4(3) . . ?
C24F C25F C12F 130.0(3) . . ?
N22F C26F H26K 109.2 . . ?
N22F C26F H26L 109.2 . . ?
N22F C26F C50F 112.2(2) . . ?
H26K C26F H26L 107.9 . . ?
C50F C26F H26K 109.2 . . ?
C50F C26F H26L 109.2 . . ?
C32F N31F Co4 115.3(2) . 7_566 ?
C36F N31F Co4 127.1(2) . 7_566 ?
C36F N31F C32F 117.5(3) . . ?
N31F C32F C33F 124.4(4) . . ?
N31F C32F C45F 115.5(3) . . ?
C33F C32F C45F 119.9(4) . . ?
C32F C33F H33F 121.4 . . ?
C32F C33F C34F 117.3(4) . . ?
C34F C33F H33F 121.4 . . ?
C33F C34F H34F 120.6 . . ?
C35F C34F C33F 118.9(4) . . ?
C35F C34F H34F 120.6 . . ?
C34F C35F H35F 120.7 . . ?
C36F C35F C34F 118.5(4) . . ?
C36F C35F H35F 120.7 . . ?
N31F C36F C35F 122.9(4) . . ?
N31F C36F H36F 118.5 . . ?
C35F C36F H36F 118.5 . . ?
N42F N41F Co4 139.69(19) . 7_566 ?
C45F N41F Co4 115.1(2) . 7_566 ?
C45F N41F N42F 104.0(2) . . ?
N41F N42F C43F 111.8(2) . . ?
N41F N42F C46F 120.2(2) . . ?
C43F N42F C46F 127.9(3) . . ?
N42F C43F H43F 126.4 . . ?
N42F C43F C44F 107.2(3) . . ?
C44F C43F H43F 126.4 . . ?
C43F C44F H44F 127.7 . . ?
C43F C44F C45F 104.7(3) . . ?
C45F C44F H44F 127.7 . . ?
N41F C45F C32F 117.8(3) . . ?
N41F C45F C44F 112.3(3) . . ?
C44F C45F C32F 129.9(3) . . ?
N42F C46F H46K 108.7 . . ?
N42F C46F H46L 108.7 . . ?
N42F C46F C59F 114.0(2) . . ?
H46K C46F H46L 107.6 . . ?
C59F C46F H46K 108.7 . . ?
C59F C46F H46L 108.7 . . ?
C51F C50F C26F 120.5(3) . . ?
C51F C50F C55F 120.3(3) . . ?
C55F C50F C26F 119.2(2) . . ?
C50F C51F H51F 119.6 . . ?
C50F C51F C52F 120.7(3) . . ?
C52F C51F H51F 119.6 . . ?
C51F C52F H52F 119.9 . . ?
C53F C52F C51F 120.2(3) . . ?
C53F C52F H52F 119.9 . . ?
C52F C53F H53F 119.5 . . ?
C52F C53F C54F 121.0(3) . . ?
C54F C53F H53F 119.5 . . ?
C53F C54F C55F 119.1(2) . . ?
C53F C54F C59F 121.7(3) . . ?
C59F C54F C55F 119.2(2) . . ?
C50F C55F C54F 118.6(2) . . ?
C50F C55F C56F 123.0(2) . . ?
C56F C55F C54F 118.4(2) . . ?
C55F C56F H56F 119.7 . . ?
C57F C56F C55F 120.6(3) . . ?
C57F C56F H56F 119.7 . . ?
C56F C57F H57F 119.3 . . ?
C56F C57F C58F 121.4(3) . . ?
C58F C57F H57F 119.3 . . ?
C57F C58F H58F 119.9 . . ?
C59F C58F C57F 120.3(3) . . ?
C59F C58F H58F 119.9 . . ?
C54F C59F C46F 117.5(2) . . ?
C58F C59F C46F 122.5(2) . . ?
C58F C59F C54F 120.0(3) . . ?
F18Z B16Z F19Z 111.5(8) . . ?
F17Z B16Z F19Z 109.3(7) . . ?
F17Z B16Z F18Z 98.7(6) . . ?
F12Z B11Z F14Z 103.6(5) . . ?
F12Z B11Z F13Z 109.0(5) . . ?
F13Z B11Z F14Z 110.0(4) . . ?
F15Z B11Z F12Z 116.3(5) . . ?
F15Z B11Z F14Z 109.1(4) . . ?
F15Z B11Z F13Z 108.7(5) . . ?
C12G O11G C16G 124.6(4) . . ?
O11G C12G C13G 112.6(5) . . ?
O21G C12G O11G 115.1(5) . . ?
O21G C12G C13G 132.3(5) . . ?
C12G C13G H13G 117.3 . . ?
C14G C13G C12G 125.3(5) . . ?
C14G C13G H13G 117.3 . . ?
C13G C14G C15G 117.5(5) . . ?
C13G C14G C22G 122.2(5) . . ?
C22G C14G C15G 120.1(5) . . ?
C16G C15G C14G 118.4(5) . . ?
C20G C15G C14G 123.6(5) . . ?
C20G C15G C16G 117.9(5) . . ?
O11G C16G C15G 121.3(5) . . ?
C17G C16G O11G 116.9(5) . . ?
C17G C16G C15G 121.6(5) . . ?
C16G C17G H17G 120.3 . . ?
C16G C17G C18G 119.3(6) . . ?
C18G C17G H17G 120.3 . . ?
C19G C18G C17G 119.0(7) . . ?
N23G C18G C17G 120.1(7) . . ?
N23G C18G C19G 120.7(7) . . ?
C18G C19G H19G 119.2 . . ?
C20G C19G C18G 121.6(7) . . ?
C20G C19G H19G 119.2 . . ?
C15G C20G H20G 119.9 . . ?
C19G C20G C15G 120.3(6) . . ?
C19G C20G H20G 119.9 . . ?
C14G C22G H22A 109.5 . . ?
C14G C22G H22B 109.5 . . ?
C14G C22G H22C 109.5 . . ?
H22A C22G H22B 109.5 . . ?
H22A C22G H22C 109.5 . . ?
H22B C22G H22C 109.5 . . ?
C18G N23G H23G 111.0 . . ?
C18G N23G H23H 110.0 . . ?
H23G N23G H23H 107.6 . . ?
O11S C12S H12A 109.5 . . ?
O11S C12S H12B 109.5 . . ?
O11S C12S H12C 109.5 . . ?
H12A C12S H12B 109.5 . . ?
H12A C12S H12C 109.5 . . ?
H12B C12S H12C 109.5 . . ?
O13S C14S H14G 109.5 . . ?
O13S C14S H14H 109.5 . . ?
O13S C14S H14I 109.5 . . ?
H14G C14S H14H 109.5 . . ?
H14G C14S H14I 109.5 . . ?
H14H C14S H14I 109.5 . . ?
O12X N11X O13X 122.9(13) . . ?
O12X N11X O14X 111.6(11) . . ?
O13X N11X O14X 123.8(12) . . ?
O13Y N11Y O12Y 128(2) . . ?
O13Y N11Y O14Y 127.7(18) . . ?
O14Y N11Y O12Y 103.9(18) . . ?
O23X N21X O22X 118.2(6) . . ?
O23X N21X O24X 129.3(10) . . ?
O24X N21X O22X 112.4(9) . . ?
O33X N31X O32X 108.3(8) . . ?
O33X N31X O34X 146.1(12) . . ?
O34X N31X O32X 105.4(10) . . ?
O32Y N31Y O33Y 120.3(13) . . ?
O32Y N31Y O34Y 119.5(8) . . ?
O33Y N31Y O34Y 116.9(12) . . ?
O43X N41X O42X 96.8(6) . . ?
O44X N41X O42X 128.0(7) . . ?
O44X N41X O43X 128.0(6) . . ?
O53X N51X O52X 119.9 . . ?
O53X N51X O54X 120.0 . . ?
O54X N51X O52X 120.2 . . ?
O53Y N51Y O52Y 120.0 . . ?
O53Y N51Y O54Y 119.9 . . ?
O54Y N51Y O52Y 120.1 . . ?
O62X N61X O63X 123.0(4) . . ?
O62X N61X O64X 112.7(5) . . ?
O63X N61X O64X 113.8(4) . . ?

loop_
_geom_bond_atom_site_label_1
_geom_bond_atom_site_label_2
_geom_bond_distance
_geom_bond_site_symmetry_2
_geom_bond_publ_flag
Co1 N11A 2.135(3) . ?
Co1 N21A 2.190(3) . ?
Co1 N31D 2.186(3) . ?
Co1 N41D 2.140(3) . ?
Co1 N11E 2.142(3) . ?
Co1 N21E 2.125(3) . ?
Co2 N31A 2.176(2) . ?
Co2 N41A 2.139(3) . ?
Co2 N11B 2.137(2) . ?
Co2 N21B 2.158(3) . ?
Co2 N11F 2.128(2) . ?
Co2 N21F 2.172(2) . ?
Co3 N31B 2.154(3) . ?
Co3 N41B 2.155(2) . ?
Co3 N11C 2.151(2) . ?
Co3 N21C 2.182(2) . ?
Co3 N31E 2.175(2) 7_566 ?
Co3 N41E 2.154(2) 7_566 ?
Co4 N31C 2.139(3) . ?
Co4 N41C 2.149(2) . ?
Co4 N11D 2.117(3) . ?
Co4 N21D 2.173(2) . ?
Co4 N31F 2.183(3) 7_566 ?
Co4 N41F 2.152(3) 7_566 ?
N11A C12A 1.345(4) . ?
N11A C16A 1.338(4) . ?
C12A C13A 1.369(4) . ?
C12A C25A 1.464(4) . ?
C13A H13A 0.9500 . ?
C13A C14A 1.375(5) . ?
C14A H14A 0.9500 . ?
C14A C15A 1.370(5) . ?
C15A H15A 0.9500 . ?
C15A C16A 1.372(5) . ?
C16A H16A 0.9500 . ?
N21A N22A 1.345(4) . ?
N21A C25A 1.342(4) . ?
N22A C23A 1.341(5) . ?
N22A C26A 1.473(4) . ?
C23A H23A 0.9500 . ?
C23A C24A 1.354(5) . ?
C24A H24A 0.9500 . ?
C24A C25A 1.377(5) . ?
C26A H26A 0.9900 . ?
C26A H26B 0.9900 . ?
C26A C50A 1.508(5) . ?
N31A C32A 1.338(4) . ?
N31A C36A 1.350(4) . ?
C32A C33A 1.393(4) . ?
C32A C45A 1.453(5) . ?
C33A H33A 0.9500 . ?
C33A C34A 1.385(6) . ?
C34A H34A 0.9500 . ?
C34A C35A 1.336(6) . ?
C35A H35A 0.9500 . ?
C35A C36A 1.374(5) . ?
C36A H36A 0.9500 . ?
N41A N42A 1.349(4) . ?
N41A C45A 1.339(4) . ?
N42A C43A 1.363(4) . ?
N42A C46A 1.445(4) . ?
C43A H43A 0.9500 . ?
C43A C44A 1.366(5) . ?
C44A H44A 0.9500 . ?
C44A C45A 1.394(5) . ?
C46A H46A 0.9900 . ?
C46A H46B 0.9900 . ?
C46A C59A 1.525(5) . ?
C50A C51A 1.388(5) . ?
C50A C55A 1.418(4) . ?
C51A H51A 0.9500 . ?
C51A C52A 1.392(5) . ?
C52A H52A 0.9500 . ?
C52A C53A 1.352(5) . ?
C53A H53A 0.9500 . ?
C53A C54A 1.427(4) . ?
C54A C55A 1.407(4) . ?
C54A C59A 1.418(4) . ?
C55A C56A 1.419(4) . ?
C56A C57A 1.369(4) . ?
C57A C58A 1.399(5) . ?
C58A H58A 0.9500 . ?
C58A C59A 1.359(4) . ?
N11B C12B 1.350(4) . ?
N11B C16B 1.331(4) . ?
C12B C13B 1.369(4) . ?
C12B C25B 1.454(5) . ?
C13B H13B 0.9500 . ?
C13B C14B 1.382(5) . ?
C14B H14B 0.9500 . ?
C14B C15B 1.358(5) . ?
C15B H15B 0.9500 . ?
C15B C16B 1.393(4) . ?
C16B H16B 0.9500 . ?
N21B N22B 1.341(4) . ?
N21B C25B 1.347(4) . ?
N22B C23B 1.347(5) . ?
N22B C26B 1.453(5) . ?
C23B H23B 0.9500 . ?
C23B C24B 1.347(5) . ?
C24B H24B 0.9500 . ?
C24B C25B 1.400(5) . ?
C26B H26C 0.9900 . ?
C26B H26D 0.9900 . ?
C26B C50B 1.522(5) . ?
N31B C32B 1.347(4) . ?
N31B C36B 1.330(4) . ?
C32B C33B 1.403(5) . ?
C32B C45B 1.468(5) . ?
C33B H33B 0.9500 . ?
C33B C34B 1.370(6) . ?
C34B H34B 0.9500 . ?
C34B C35B 1.377(6) . ?
C35B H35B 0.9500 . ?
C35B C36B 1.390(5) . ?
C36B H36B 0.9500 . ?
N41B N42B 1.361(3) . ?
N41B C45B 1.337(4) . ?
N42B C43B 1.338(4) . ?
N42B C46B 1.433(4) . ?
C43B H43B 0.9500 . ?
C43B C44B 1.382(5) . ?
C44B H44B 0.9500 . ?
C44B C45B 1.368(5) . ?
C46B H46C 0.9900 . ?
C46B H46D 0.9900 . ?
C46B C59B 1.511(4) . ?
C50B C51B 1.346(4) . ?
C50B C55B 1.415(5) . ?
C51B H51B 0.9500 . ?
C51B C52B 1.411(5) . ?
C52B C53B 1.377(5) . ?
C53B H53B 0.9500 . ?
C53B C54B 1.414(4) . ?
C54B C55B 1.446(4) . ?
C54B C59B 1.406(5) . ?
C55B C56B 1.419(4) . ?
C56B H56B 0.9500 . ?
C56B C57B 1.364(5) . ?
C57B H57B 0.9500 . ?
C57B C58B 1.417(4) . ?
C58B H58B 0.9500 . ?
C58B C59B 1.380(4) . ?
N11C C12C 1.339(4) . ?
N11C C16C 1.337(3) . ?
C12C C13C 1.387(4) . ?
C12C C25C 1.459(4) . ?
C13C H13C 0.9500 . ?
C13C C14C 1.385(4) . ?
C14C H14C 0.9500 . ?
C14C C15C 1.366(5) . ?
C15C H15C 0.9500 . ?
C15C C16C 1.383(4) . ?
C16C H16C 0.9500 . ?
N21C N22C 1.344(3) . ?
N21C C25C 1.345(3) . ?
N22C C23C 1.339(4) . ?
N22C C26C 1.467(4) . ?
C23C H23C 0.9500 . ?
C23C C24C 1.379(4) . ?
C24C H24C 0.9500 . ?
C24C C25C 1.389(4) . ?
C26C H26E 0.9900 . ?
C26C H26F 0.9900 . ?
C26C C50C 1.509(4) . ?
N31C C32C 1.354(4) . ?
N31C C36C 1.351(4) . ?
C32C C33C 1.376(5) . ?
C32C C45C 1.462(5) . ?
C33C H33C 0.9500 . ?
C33C C34C 1.394(6) . ?
C34C H34C 0.9500 . ?
C34C C35C 1.357(6) . ?
C35C H35C 0.9500 . ?
C35C C36C 1.387(5) . ?
C36C H36C 0.9500 . ?
N41C N42C 1.346(4) . ?
N41C C45C 1.345(4) . ?
N42C C43C 1.346(4) . ?
N42C C46C 1.430(4) . ?
C43C H43C 0.9500 . ?
C43C C44C 1.351(5) . ?
C44C H44C 0.9500 . ?
C44C C45C 1.389(5) . ?
C46C H46E 0.9900 . ?
C46C H46F 0.9900 . ?
C46C C59C 1.517(4) . ?
C50C C51C 1.362(4) . ?
C50C C55C 1.406(4) . ?
C51C H51C 0.9500 . ?
C51C C52C 1.406(5) . ?
C52C H52C 0.9500 . ?
C52C C53C 1.356(5) . ?
C53C H53C 0.9500 . ?
C53C C54C 1.408(4) . ?
C54C C55C 1.441(4) . ?
C54C C59C 1.418(4) . ?
C55C C56C 1.417(4) . ?
C56C H56C 0.9500 . ?
C56C C57C 1.370(4) . ?
C57C H57C 0.9500 . ?
C57C C58C 1.402(4) . ?
C58C H58C 0.9500 . ?
C58C C59C 1.353(4) . ?
N11D C12D 1.353(4) . ?
N11D C16D 1.351(4) . ?
C12D C13D 1.398(4) . ?
C12D C25D 1.455(4) . ?
C13D H13D 0.9500 . ?
C13D C14D 1.393(6) . ?
C14D H14D 0.9500 . ?
C14D C15D 1.331(7) . ?
C15D H15D 0.9500 . ?
C15D C16D 1.389(6) . ?
C16D H16D 0.9500 . ?
N21D N22D 1.358(3) . ?
N21D C25D 1.343(3) . ?
N22D C23D 1.343(4) . ?
N22D C26D 1.450(4) . ?
C23D H23D 0.9500 . ?
C23D C24D 1.357(5) . ?
C24D H24D 0.9500 . ?
C24D C25D 1.392(4) . ?
C26D H26G 0.9900 . ?
C26D H26H 0.9900 . ?
C26D C50D 1.521(4) . ?
N31D C32D 1.316(5) . ?
N31D C36D 1.344(4) . ?
C32D C33D 1.403(5) . ?
C32D C45D 1.456(5) . ?
C33D H33D 0.9500 . ?
C33D C34D 1.372(6) . ?
C34D H34D 0.9500 . ?
C34D C35D 1.388(6) . ?
C35D H35D 0.9500 . ?
C35D C36D 1.383(5) . ?
C36D H36D 0.9500 . ?
N41D N42D 1.357(4) . ?
N41D C45D 1.337(5) . ?
N42D C43D 1.315(5) . ?
N42D C46D 1.462(5) . ?
C43D H43D 0.9500 . ?
C43D C44D 1.378(6) . ?
C44D H44D 0.9500 . ?
C44D C45D 1.389(6) . ?
C46D H46G 0.9900 . ?
C46D H46H 0.9900 . ?
C46D C59D 1.507(5) . ?
C50D C51D 1.358(4) . ?
C50D C55D 1.407(4) . ?
C51D H51D 0.9500 . ?
C51D C52D 1.413(5) . ?
C52D H52D 0.9500 . ?
C52D C53D 1.324(5) . ?
C53D H53D 0.9500 . ?
C53D C54D 1.412(4) . ?
C54D C55D 1.433(4) . ?
C54D C59D 1.429(5) . ?
C55D C56D 1.417(4) . ?
C56D H56D 0.9500 . ?
C56D C57D 1.369(5) . ?
C57D H57D 0.9500 . ?
C57D C58D 1.404(5) . ?
C58D H58D 0.9500 . ?
C58D C59D 1.362(5) . ?
N11E C12E 1.327(4) . ?
N11E C16E 1.346(4) . ?
C12E C13E 1.370(4) . ?
C12E C25E 1.474(4) . ?
C13E H13E 0.9500 . ?
C13E C14E 1.385(4) . ?
C14E H14E 0.9500 . ?
C14E C15E 1.379(5) . ?
C15E H15E 0.9500 . ?
C15E C16E 1.354(5) . ?
C16E H16E 0.9500 . ?
N21E N22E 1.356(4) . ?
N21E C25E 1.343(4) . ?
N22E C23E 1.331(5) . ?
N22E C26E 1.472(4) . ?
C23E H23E 0.9500 . ?
C23E C24E 1.369(5) . ?
C24E H24E 0.9500 . ?
C24E C25E 1.380(5) . ?
C26E H26I 0.9900 . ?
C26E H26J 0.9900 . ?
C26E C50E 1.514(5) . ?
N31E C32E 1.355(4) . ?
N31E C36E 1.339(4) . ?
C32E C33E 1.388(4) . ?
C32E C45E 1.446(4) . ?
C33E H33E 0.9500 . ?
C33E C34E 1.392(5) . ?
C34E H34E 0.9500 . ?
C34E C35E 1.375(5) . ?
C35E H35E 0.9500 . ?
C35E C36E 1.384(4) . ?
C36E H36E 0.9500 . ?
N41E N42E 1.336(3) . ?
N41E C45E 1.343(3) . ?
N42E C43E 1.346(4) . ?
N42E C46E 1.447(4) . ?
C43E H43E 0.9500 . ?
C43E C44E 1.361(4) . ?
C44E H44E 0.9500 . ?
C44E C45E 1.398(4) . ?
C46E H46I 0.9900 . ?
C46E H46J 0.9900 . ?
C46E C59E 1.490(4) . ?
C50E C51E 1.360(4) . ?
C50E C55E 1.422(4) . ?
C51E H51E 0.9500 . ?
C51E C52E 1.390(5) . ?
C52E H52E 0.9500 . ?
C52E C53E 1.362(4) . ?
C53E H53E 0.9500 . ?
C53E C54E 1.399(4) . ?
C54E C55E 1.418(4) . ?
C54E C59E 1.431(4) . ?
C55E C56E 1.439(4) . ?
C56E H56E 0.9500 . ?
C56E C57E 1.358(4) . ?
C57E H57E 0.9500 . ?
C57E C58E 1.390(4) . ?
C58E H58E 0.9500 . ?
C58E C59E 1.378(4) . ?
N11F C12F 1.328(4) . ?
N11F C16F 1.338(4) . ?
C12F C13F 1.396(4) . ?
C12F C25F 1.465(4) . ?
C13F H13F 0.9500 . ?
C13F C14F 1.384(4) . ?
C14F H14F 0.9500 . ?
C14F C15F 1.377(5) . ?
C15F H15F 0.9500 . ?
C15F C16F 1.378(4) . ?
C16F H16F 0.9500 . ?
N21F N22F 1.352(3) . ?
N21F C25F 1.329(4) . ?
N22F C23F 1.356(4) . ?
N22F C26F 1.450(4) . ?
C23F H23F 0.9500 . ?
C23F C24F 1.366(4) . ?
C24F H24F 0.9500 . ?
C24F C25F 1.390(4) . ?
C26F H26K 0.9900 . ?
C26F H26L 0.9900 . ?
C26F C50F 1.515(4) . ?
N31F C32F 1.350(4) . ?
N31F C36F 1.323(4) . ?
C32F C33F 1.361(5) . ?
C32F C45F 1.451(5) . ?
C33F H33F 0.9500 . ?
C33F C34F 1.402(6) . ?
C34F H34F 0.9500 . ?
C34F C35F 1.386(7) . ?
C35F H35F 0.9500 . ?
C35F C36F 1.384(6) . ?
C36F H36F 0.9500 . ?
N41F N42F 1.346(3) . ?
N41F C45F 1.345(4) . ?
N42F C43F 1.351(4) . ?
N42F C46F 1.455(4) . ?
C43F H43F 0.9500 . ?
C43F C44F 1.370(5) . ?
C44F H44F 0.9500 . ?
C44F C45F 1.375(5) . ?
C46F H46K 0.9900 . ?
C46F H46L 0.9900 . ?
C46F C59F 1.505(4) . ?
C50F C51F 1.362(4) . ?
C50F C55F 1.418(4) . ?
C51F H51F 0.9500 . ?
C51F C52F 1.415(4) . ?
C52F H52F 0.9500 . ?
C52F C53F 1.351(4) . ?
C53F H53F 0.9500 . ?
C53F C54F 1.409(4) . ?
C54F C55F 1.428(4) . ?
C54F C59F 1.423(4) . ?
C55F C56F 1.427(4) . ?
C56F H56F 0.9500 . ?
C56F C57F 1.352(4) . ?
C57F H57F 0.9500 . ?
C57F C58F 1.402(4) . ?
C58F H58F 0.9500 . ?
C58F C59F 1.378(4) . ?
B16Z F19Z 1.445(11) . ?
B16Z F18Z 1.406(9) . ?
B16Z F17Z 1.365(8) . ?
B11Z F12Z 1.344(7) . ?
B11Z F14Z 1.438(6) . ?
B11Z F13Z 1.376(7) . ?
B11Z F15Z 1.335(6) . ?
O11G C12G 1.381(6) . ?
O11G C16G 1.401(7) . ?
C12G C13G 1.496(7) . ?
C12G O21G 0.994(6) . ?
C13G H13G 0.9500 . ?
C13G C14G 1.377(7) . ?
C14G C15G 1.459(7) . ?
C14G C22G 1.454(8) . ?
C15G C16G 1.404(7) . ?
C15G C20G 1.400(7) . ?
C16G C17G 1.362(7) . ?
C17G H17G 0.9500 . ?
C17G C18G 1.395(10) . ?
C18G C19G 1.389(10) . ?
C18G N23G 1.376(9) . ?
C19G H19G 0.9500 . ?
C19G C20G 1.347(8) . ?
C20G H20G 0.9500 . ?
C22G H22A 0.9800 . ?
C22G H22B 0.9800 . ?
C22G H22C 0.9800 . ?
N23G H23G 0.8924 . ?
N23G H23H 0.8927 . ?
O11S C12S 1.414(6) . ?
C12S H12A 0.9800 . ?
C12S H12B 0.9800 . ?
C12S H12C 0.9800 . ?
O13S C14S 1.52(2) . ?
C14S H14G 0.9800 . ?
C14S H14H 0.9800 . ?
C14S H14I 0.9800 . ?
N11X O12X 1.236(11) . ?
N11X O13X 1.250(11) . ?
N11X O14X 1.298(14) . ?
N11Y O12Y 1.333(15) . ?
N11Y O13Y 1.259(16) . ?
N11Y O14Y 1.294(17) . ?
N21X O22X 1.318(8) . ?
N21X O23X 1.089(7) . ?
N21X O24X 1.234(7) . ?
N31X O32X 1.296(10) . ?
N31X O33X 1.163(7) . ?
N31X O34X 1.239(13) . ?
N31Y O32Y 1.235(9) . ?
N31Y O33Y 1.249(15) . ?
N31Y O34Y 1.376(9) . ?
N41X O42X 1.279(8) . ?
N41X O43X 1.207(6) . ?
N41X O44X 1.196(6) . ?
N51X O52X 1.2519 . ?
N51X O53X 1.2403 . ?
N51X O54X 1.2512 . ?
N51Y O52Y 1.2516 . ?
N51Y O53Y 1.2407 . ?
N51Y O54Y 1.2514 . ?
N61X O62X 1.245(4) . ?
N61X O63X 1.267(5) . ?
N61X O64X 1.269(6) . ?

loop_
_geom_torsion_atom_site_label_1
_geom_torsion_atom_site_label_2
_geom_torsion_atom_site_label_3
_geom_torsion_atom_site_label_4
_geom_torsion
_geom_torsion_site_symmetry_1
_geom_torsion_site_symmetry_2
_geom_torsion_site_symmetry_3
_geom_torsion_site_symmetry_4
_geom_torsion_publ_flag
Co1 N11A C12A C13A 176.2(3) . . . . ?
Co1 N11A C12A C25A -0.7(4) . . . . ?
Co1 N11A C16A C15A -173.7(3) . . . . ?
Co1 N21A N22A C23A -178.9(3) . . . . ?
Co1 N21A N22A C26A -3.3(6) . . . . ?
Co1 N21A C25A C12A -3.7(4) . . . . ?
Co1 N21A C25A C24A 178.8(3) . . . . ?
Co1 N31D C32D C33D -171.4(3) . . . . ?
Co1 N31D C32D C45D 6.0(4) . . . . ?
Co1 N31D C36D C35D 171.1(3) . . . . ?
Co1 N41D N42D C43D 166.0(3) . . . . ?
Co1 N41D N42D C46D -21.6(5) . . . . ?
Co1 N41D C45D C32D 7.9(5) . . . . ?
Co1 N41D C45D C44D -171.5(3) . . . . ?
Co1 N11E C12E C13E -174.4(3) . . . . ?
Co1 N11E C12E C25E 7.1(4) . . . . ?
Co1 N11E C16E C15E 175.2(3) . . . . ?
Co1 N21E N22E C23E 168.6(3) . . . . ?
Co1 N21E N22E C26E -13.8(5) . . . . ?
Co1 N21E C25E C12E 3.3(4) . . . . ?
Co1 N21E C25E C24E -172.0(3) . . . . ?
Co2 N31A C32A C33A 179.5(3) . . . . ?
Co2 N31A C32A C45A -0.7(3) . . . . ?
Co2 N31A C36A C35A 178.6(3) . . . . ?
Co2 N41A N42A C43A -174.6(2) . . . . ?
Co2 N41A N42A C46A 15.5(4) . . . . ?
Co2 N41A C45A C32A -2.2(3) . . . . ?
Co2 N41A C45A C44A 176.4(2) . . . . ?
Co2 N11B C12B C13B 175.2(2) . . . . ?
Co2 N11B C12B C25B -5.3(3) . . . . ?
Co2 N11B C16B C15B -174.0(2) . . . . ?
Co2 N21B N22B C23B -167.4(3) . . . . ?
Co2 N21B N22B C26B 17.1(4) . . . . ?
Co2 N21B C25B C12B -7.2(3) . . . . ?
Co2 N21B C25B C24B 171.6(2) . . . . ?
Co2 N11F C12F C13F 178.2(3) . . . . ?
Co2 N11F C12F C25F -3.4(4) . . . . ?
Co2 N11F C16F C15F -178.2(3) . . . . ?
Co2 N21F N22F C23F 176.1(2) . . . . ?
Co2 N21F N22F C26F 5.3(5) . . . . ?
Co2 N21F C25F C12F 4.4(3) . . . . ?
Co2 N21F C25F C24F -177.8(2) . . . . ?
Co3 N31B C32B C33B -173.8(3) . . . . ?
Co3 N31B C32B C45B 5.3(3) . . . . ?
Co3 N31B C36B C35B 174.3(3) . . . . ?
Co3 N41B N42B C43B -171.4(2) . . . . ?
Co3 N41B N42B C46B 3.2(4) . . . . ?
Co3 N41B C45B C32B -6.5(3) . . . . ?
Co3 N41B C45B C44B 174.1(2) . . . . ?
Co3 N11C C12C C13C -174.9(2) . . . . ?
Co3 N11C C12C C25C 4.9(3) . . . . ?
Co3 N11C C16C C15C 175.8(2) . . . . ?
Co3 N21C N22C C23C -170.8(2) . . . . ?
Co3 N21C N22C C26C 5.1(4) . . . . ?
Co3 N21C C25C C12C -7.8(3) . . . . ?
Co3 N21C C25C C24C 173.5(2) . . . . ?
Co3 N31E C32E C33E -176.7(2) 7_566 . . . ?
Co3 N31E C32E C45E -1.3(3) 7_566 . . . ?
Co3 N31E C36E C35E 174.0(2) 7_566 . . . ?
Co3 N41E N42E C43E 172.1(2) 7_566 . . . ?
Co3 N41E N42E C46E -6.1(4) 7_566 . . . ?
Co3 N41E C45E C32E 9.5(3) 7_566 . . . ?
Co3 N41E C45E C44E -174.25(18) 7_566 . . . ?
Co4 N31C C32C C33C -179.4(3) . . . . ?
Co4 N31C C32C C45C -0.9(3) . . . . ?
Co4 N31C C36C C35C 178.5(3) . . . . ?
Co4 N41C N42C C43C -166.8(2) . . . . ?
Co4 N41C N42C C46C 17.1(4) . . . . ?
Co4 N41C C45C C32C -5.8(3) . . . . ?
Co4 N41C C45C C44C 170.2(2) . . . . ?
Co4 N11D C12D C13D 178.6(2) . . . . ?
Co4 N11D C12D C25D -5.0(3) . . . . ?
Co4 N11D C16D C15D -178.6(3) . . . . ?
Co4 N21D N22D C23D 175.6(2) . . . . ?
Co4 N21D N22D C26D 1.1(4) . . . . ?
Co4 N21D C25D C12D 5.5(3) . . . . ?
Co4 N21D C25D C24D -177.53(19) . . . . ?
Co4 N31F C32F C33F 175.6(6) 7_566 . . . ?
Co4 N31F C32F C45F -0.8(6) 7_566 . . . ?
Co4 N31F C36F C35F -172.4(6) 7_566 . . . ?
Co4 N41F N42F C43F 165.5(3) 7_566 . . . ?
Co4 N41F N42F C46F -15.7(5) 7_566 . . . ?
Co4 N41F C45F C32F 7.8(5) 7_566 . . . ?
Co4 N41F C45F C44F -170.1(3) 7_566 . . . ?
N11A C12A C13A C14A -3.1(6) . . . . ?
N11A C12A C25A N21A 3.1(5) . . . . ?
N11A C12A C25A C24A -179.9(4) . . . . ?
C12A N11A C16A C15A 0.0(6) . . . . ?
C12A C13A C14A C15A 2.5(6) . . . . ?
C13A C12A C25A N21A -173.8(3) . . . . ?
C13A C12A C25A C24A 3.2(6) . . . . ?
C13A C14A C15A C16A -0.9(6) . . . . ?
C14A C15A C16A N11A -0.3(7) . . . . ?
C16A N11A C12A C13A 1.7(5) . . . . ?
C16A N11A C12A C25A -175.1(3) . . . . ?
N21A N22A C23A C24A 0.0(5) . . . . ?
N21A N22A C26A C50A -89.2(4) . . . . ?
N22A N21A C25A C12A 176.6(3) . . . . ?
N22A N21A C25A C24A -0.9(4) . . . . ?
N22A C23A C24A C25A -0.6(5) . . . . ?
N22A C26A C50A C51A 6.0(5) . . . . ?
N22A C26A C50A C55A -171.8(3) . . . . ?
C23A N22A C26A C50A 85.8(4) . . . . ?
C23A C24A C25A C12A -176.3(4) . . . . ?
C23A C24A C25A N21A 0.9(5) . . . . ?
C25A C12A C13A C14A 173.7(3) . . . . ?
C25A N21A N22A C23A 0.6(4) . . . . ?
C25A N21A N22A C26A 176.2(3) . . . . ?
C26A N22A C23A C24A -175.6(3) . . . . ?
C26A C50A C51A C52A 179.7(4) . . . . ?
C26A C50A C55A C54A 177.9(3) . . . . ?
C26A C50A C55A C56A -1.6(5) . . . . ?
N31A C32A C33A C34A 1.6(5) . . . . ?
N31A C32A C45A N41A 1.9(4) . . . . ?
N31A C32A C45A C44A -176.3(3) . . . . ?
C32A N31A C36A C35A -0.7(5) . . . . ?
C32A C33A C34A C35A -0.3(6) . . . . ?
C33A C32A C45A N41A -178.3(3) . . . . ?
C33A C32A C45A C44A 3.5(6) . . . . ?
C33A C34A C35A C36A -1.4(7) . . . . ?
C34A C35A C36A N31A 2.0(6) . . . . ?
C36A N31A C32A C33A -1.1(5) . . . . ?
C36A N31A C32A C45A 178.7(3) . . . . ?
N41A N42A C43A C44A 1.2(4) . . . . ?
N41A N42A C46A C59A 80.7(3) . . . . ?
N42A N41A C45A C32A -177.2(3) . . . . ?
N42A N41A C45A C44A 1.4(3) . . . . ?
N42A C43A C44A C45A -0.3(4) . . . . ?
N42A C46A C59A C54A -179.3(3) . . . . ?
N42A C46A C59A C58A 1.9(5) . . . . ?
C43A N42A C46A C59A -87.5(4) . . . . ?
C43A C44A C45A C32A 177.7(3) . . . . ?
C43A C44A C45A N41A -0.6(4) . . . . ?
C45A C32A C33A C34A -178.2(3) . . . . ?
C45A N41A N42A C43A -1.6(3) . . . . ?
C45A N41A N42A C46A -171.5(3) . . . . ?
C46A N42A C43A C44A 170.5(3) . . . . ?
C50A C51A C52A C53A 4.1(7) . . . . ?
C50A C55A C56A C57A 178.5(3) . . . . ?
C51A C50A C55A C54A 0.0(5) . . . . ?
C51A C50A C55A C56A -179.5(4) . . . . ?
C51A C52A C53A C54A -3.1(7) . . . . ?
C52A C53A C54A C55A 0.5(5) . . . . ?
C52A C53A C54A C59A 179.5(4) . . . . ?
C53A C54A C55A C50A 1.0(5) . . . . ?
C53A C54A C55A C56A -179.5(3) . . . . ?
C53A C54A C59A C46A 0.9(5) . . . . ?
C53A C54A C59A C58A 179.8(3) . . . . ?
C54A C55A C56A C57A -0.9(5) . . . . ?
C55A C50A C51A C52A -2.5(6) . . . . ?
C55A C54A C59A C46A 179.9(3) . . . . ?
C55A C54A C59A C58A -1.2(5) . . . . ?
C55A C56A C57A C58A 0.2(6) . . . . ?
C56A C57A C58A C59A 0.1(6) . . . . ?
C57A C58A C59A C46A 179.3(3) . . . . ?
C57A C58A C59A C54A 0.5(5) . . . . ?
C59A C54A C55A C50A -178.0(3) . . . . ?
C59A C54A C55A C56A 1.4(5) . . . . ?
N11B C12B C13B C14B -1.0(5) . . . . ?
N11B C12B C25B N21B 8.5(4) . . . . ?
N11B C12B C25B C24B -170.0(3) . . . . ?
C12B N11B C16B C15B 2.0(4) . . . . ?
C12B C13B C14B C15B 2.5(5) . . . . ?
C13B C12B C25B N21B -172.0(3) . . . . ?
C13B C12B C25B C24B 9.5(5) . . . . ?
C13B C14B C15B C16B -1.7(5) . . . . ?
C14B C15B C16B N11B -0.5(5) . . . . ?
C16B N11B C12B C13B -1.2(4) . . . . ?
C16B N11B C12B C25B 178.4(3) . . . . ?
N21B N22B C23B C24B 1.1(4) . . . . ?
N21B N22B C26B C50B 86.8(4) . . . . ?
N22B N21B C25B C12B -177.3(2) . . . . ?
N22B N21B C25B C24B 1.5(3) . . . . ?
N22B C23B C24B C25B -0.2(4) . . . . ?
N22B C26B C50B C51B 6.3(5) . . . . ?
N22B C26B C50B C55B -175.2(3) . . . . ?
C23B N22B C26B C50B -87.9(4) . . . . ?
C23B C24B C25B C12B 177.8(3) . . . . ?
C23B C24B C25B N21B -0.8(4) . . . . ?
C25B C12B C13B C14B 179.5(3) . . . . ?
C25B N21B N22B C23B -1.6(3) . . . . ?
C25B N21B N22B C26B -177.1(3) . . . . ?
C26B N22B C23B C24B 176.3(3) . . . . ?
C26B C50B C51B C52B 179.8(3) . . . . ?
C26B C50B C55B C54B -178.7(3) . . . . ?
C26B C50B C55B C56B 0.0(5) . . . . ?
N31B C32B C33B C34B -1.4(6) . . . . ?
N31B C32B C45B N41B 0.8(4) . . . . ?
N31B C32B C45B C44B -179.9(3) . . . . ?
C32B N31B C36B C35B 0.0(6) . . . . ?
C32B C33B C34B C35B 0.5(7) . . . . ?
C33B C32B C45B N41B 179.9(3) . . . . ?
C33B C32B C45B C44B -0.8(5) . . . . ?
C33B C34B C35B C36B 0.7(8) . . . . ?
C34B C35B C36B N31B -1.0(7) . . . . ?
C36B N31B C32B C33B 1.2(5) . . . . ?
C36B N31B C32B C45B -179.7(3) . . . . ?
N41B N42B C43B C44B -0.6(3) . . . . ?
N41B N42B C46B C59B -87.1(3) . . . . ?
N42B N41B C45B C32B 179.1(2) . . . . ?
N42B N41B C45B C44B -0.4(3) . . . . ?
N42B C43B C44B C45B 0.3(4) . . . . ?
N42B C46B C59B C54B 170.4(3) . . . . ?
N42B C46B C59B C58B -8.4(4) . . . . ?
C43B N42B C46B C59B 86.4(3) . . . . ?
C43B C44B C45B C32B -179.3(3) . . . . ?
C43B C44B C45B N41B 0.0(4) . . . . ?
C45B C32B C33B C34B 179.5(4) . . . . ?
C45B N41B N42B C43B 0.6(3) . . . . ?
C45B N41B N42B C46B 175.1(2) . . . . ?
C46B N42B C43B C44B -174.7(3) . . . . ?
C50B C51B C52B C53B -0.5(5) . . . . ?
C50B C55B C56B C57B -179.3(3) . . . . ?
C51B C50B C55B C54B -0.3(5) . . . . ?
C51B C50B C55B C56B 178.4(3) . . . . ?
C51B C52B C53B C54B -1.4(5) . . . . ?
C52B C53B C54B C55B 2.4(4) . . . . ?
C52B C53B C54B C59B -176.5(3) . . . . ?
C53B C54B C55B C50B -1.6(4) . . . . ?
C53B C54B C55B C56B 179.7(3) . . . . ?
C53B C54B C59B C46B 1.8(4) . . . . ?
C53B C54B C59B C58B -179.4(3) . . . . ?
C54B C55B C56B C57B -0.5(5) . . . . ?
C55B C50B C51B C52B 1.3(5) . . . . ?
C55B C54B C59B C46B -177.0(3) . . . . ?
C55B C54B C59B C58B 1.8(4) . . . . ?
C55B C56B C57B C58B 2.2(5) . . . . ?
C56B C57B C58B C59B -1.9(5) . . . . ?
C57B C58B C59B C46B 178.6(3) . . . . ?
C57B C58B C59B C54B -0.1(5) . . . . ?
C59B C54B C55B C50B 177.4(3) . . . . ?
C59B C54B C55B C56B -1.4(4) . . . . ?
N11C C12C C13C C14C -0.4(4) . . . . ?
N11C C12C C25C N21C 2.1(4) . . . . ?
N11C C12C C25C C24C -179.5(3) . . . . ?
C12C N11C C16C C15C 0.2(4) . . . . ?
C12C C13C C14C C15C -1.8(5) . . . . ?
C13C C12C C25C N21C -178.1(3) . . . . ?
C13C C12C C25C C24C 0.3(5) . . . . ?
C13C C14C C15C C16C 3.1(5) . . . . ?
C14C C15C C16C N11C -2.4(5) . . . . ?
C16C N11C C12C C13C 1.2(4) . . . . ?
C16C N11C C12C C25C -179.0(2) . . . . ?
N21C N22C C23C C24C -0.5(4) . . . . ?
N21C N22C C26C C50C -86.2(3) . . . . ?
N22C N21C C25C C12C 178.0(2) . . . . ?
N22C N21C C25C C24C -0.7(3) . . . . ?
N22C C23C C24C C25C 0.0(4) . . . . ?
N22C C26C C50C C51C -9.7(4) . . . . ?
N22C C26C C50C C55C 169.4(2) . . . . ?
C23C N22C C26C C50C 89.0(4) . . . . ?
C23C C24C C25C C12C -178.0(3) . . . . ?
C23C C24C C25C N21C 0.4(4) . . . . ?
C25C C12C C13C C14C 179.8(3) . . . . ?
C25C N21C N22C C23C 0.7(3) . . . . ?
C25C N21C N22C C26C 176.7(3) . . . . ?
C26C N22C C23C C24C -176.2(3) . . . . ?
C26C C50C C51C C52C 178.5(3) . . . . ?
C26C C50C C55C C54C -176.0(2) . . . . ?
C26C C50C C55C C56C 1.1(4) . . . . ?
N31C C32C C33C C34C 0.8(6) . . . . ?
N31C C32C C45C N41C 4.6(4) . . . . ?
N31C C32C C45C C44C -170.4(3) . . . . ?
C32C N31C C36C C35C -0.4(5) . . . . ?
C32C C33C C34C C35C -0.5(6) . . . . ?
C33C C32C C45C N41C -176.9(3) . . . . ?
C33C C32C C45C C44C 8.1(6) . . . . ?
C33C C34C C35C C36C -0.2(7) . . . . ?
C34C C35C C36C N31C 0.7(6) . . . . ?
C36C N31C C32C C33C -0.4(5) . . . . ?
C36C N31C C32C C45C 178.2(3) . . . . ?
N41C N42C C43C C44C 1.3(4) . . . . ?
N41C N42C C46C C59C 85.1(3) . . . . ?
N42C N41C C45C C32C -176.0(3) . . . . ?
N42C N41C C45C C44C 0.1(3) . . . . ?
N42C C43C C44C C45C -1.2(4) . . . . ?
N42C C46C C59C C54C -177.8(3) . . . . ?
N42C C46C C59C C58C 3.2(4) . . . . ?
C43C N42C C46C C59C -90.3(4) . . . . ?
C43C C44C C45C C32C 176.0(3) . . . . ?
C43C C44C C45C N41C 0.7(4) . . . . ?
C45C C32C C33C C34C -177.6(3) . . . . ?
C45C N41C N42C C43C -0.8(3) . . . . ?
C45C N41C N42C C46C -176.9(3) . . . . ?
C46C N42C C43C C44C 177.1(3) . . . . ?
C50C C51C C52C C53C -1.6(5) . . . . ?
C50C C55C C56C C57C -174.0(3) . . . . ?
C51C C50C C55C C54C 3.1(4) . . . . ?
C51C C50C C55C C56C -179.8(3) . . . . ?
C51C C52C C53C C54C 1.2(5) . . . . ?
C52C C53C C54C C55C 1.3(4) . . . . ?
C52C C53C C54C C59C -175.6(3) . . . . ?
C53C C54C C55C C50C -3.4(4) . . . . ?
C53C C54C C55C C56C 179.3(2) . . . . ?
C53C C54C C59C C46C -0.5(4) . . . . ?
C53C C54C C59C C58C 178.5(3) . . . . ?
C54C C55C C56C C57C 3.1(4) . . . . ?
C55C C50C C51C C52C -0.6(5) . . . . ?
C55C C54C C59C C46C -177.4(3) . . . . ?
C55C C54C C59C C58C 1.6(4) . . . . ?
C55C C56C C57C C58C -0.6(5) . . . . ?
C56C C57C C58C C59C -1.6(5) . . . . ?
C57C C58C C59C C46C -180.0(3) . . . . ?
C57C C58C C59C C54C 1.0(5) . . . . ?
C59C C54C C55C C50C 173.6(2) . . . . ?
C59C C54C C55C C56C -3.6(4) . . . . ?
N11D C12D C13D C14D -0.9(5) . . . . ?
N11D C12D C25D N21D -0.5(4) . . . . ?
N11D C12D C25D C24D -176.8(3) . . . . ?
C12D N11D C16D C15D 0.0(5) . . . . ?
C12D C13D C14D C15D 2.1(6) . . . . ?
C13D C12D C25D N21D 176.0(3) . . . . ?
C13D C12D C25D C24D -0.3(5) . . . . ?
C13D C14D C15D C16D -2.3(8) . . . . ?
C14D C15D C16D N11D 1.2(7) . . . . ?
C16D N11D C12D C13D -0.2(5) . . . . ?
C16D N11D C12D C25D 176.3(3) . . . . ?
N21D N22D C23D C24D 0.5(3) . . . . ?
N21D N22D C26D C50D 85.2(3) . . . . ?
N22D N21D C25D C12D -177.4(2) . . . . ?
N22D N21D C25D C24D -0.4(3) . . . . ?
N22D C23D C24D C25D -0.7(3) . . . . ?
N22D C26D C50D C51D 2.9(4) . . . . ?
N22D C26D C50D C55D -175.9(3) . . . . ?
C23D N22D C26D C50D -88.5(4) . . . . ?
C23D C24D C25D C12D 177.2(3) . . . . ?
C23D C24D C25D N21D 0.7(3) . . . . ?
C25D C12D C13D C14D -177.1(3) . . . . ?
C25D N21D N22D C23D -0.1(3) . . . . ?
C25D N21D N22D C26D -174.6(3) . . . . ?
C26D N22D C23D C24D 174.8(3) . . . . ?
C26D C50D C51D C52D -178.5(3) . . . . ?
C26D C50D C55D C54D 175.8(3) . . . . ?
C26D C50D C55D C56D -2.7(5) . . . . ?
N31D C32D C33D C34D 0.1(6) . . . . ?
N31D C32D C45D N41D -9.4(5) . . . . ?
N31D C32D C45D C44D 169.8(5) . . . . ?
C32D N31D C36D C35D -0.9(5) . . . . ?
C32D C33D C34D C35D -2.0(7) . . . . ?
C33D C32D C45D N41D 168.1(4) . . . . ?
C33D C32D C45D C44D -12.7(8) . . . . ?
C33D C34D C35D C36D 2.4(6) . . . . ?
C34D C35D C36D N31D -1.0(6) . . . . ?
C36D N31D C32D C33D 1.4(6) . . . . ?
C36D N31D C32D C45D 178.8(3) . . . . ?
N41D N42D C43D C44D 3.3(6) . . . . ?
N41D N42D C46D C59D -80.4(4) . . . . ?
N42D N41D C45D C32D 179.0(3) . . . . ?
N42D N41D C45D C44D -0.4(5) . . . . ?
N42D C43D C44D C45D -3.4(6) . . . . ?
N42D C46D C59D C54D 176.1(3) . . . . ?
N42D C46D C59D C58D -3.5(5) . . . . ?
C43D N42D C46D C59D 90.9(5) . . . . ?
C43D C44D C45D C32D -176.9(5) . . . . ?
C43D C44D C45D N41D 2.4(6) . . . . ?
C45D C32D C33D C34D -177.3(4) . . . . ?
C45D N41D N42D C43D -1.8(5) . . . . ?
C45D N41D N42D C46D 170.6(3) . . . . ?
C46D N42D C43D C44D -168.6(4) . . . . ?
C50D C51D C52D C53D 2.4(6) . . . . ?
C50D C55D C56D C57D 177.8(3) . . . . ?
C51D C50D C55D C54D -3.0(5) . . . . ?
C51D C50D C55D C56D 178.5(3) . . . . ?
C51D C52D C53D C54D -2.2(6) . . . . ?
C52D C53D C54D C55D -0.6(6) . . . . ?
C52D C53D C54D C59D -179.7(4) . . . . ?
C53D C54D C55D C50D 3.2(5) . . . . ?
C53D C54D C55D C56D -178.2(3) . . . . ?
C53D C54D C59D C46D -1.0(5) . . . . ?
C53D C54D C59D C58D 178.6(4) . . . . ?
C54D C55D C56D C57D -0.7(5) . . . . ?
C55D C50D C51D C52D 0.2(5) . . . . ?
C55D C54D C59D C46D 179.9(3) . . . . ?
C55D C54D C59D C58D -0.5(5) . . . . ?
C55D C56D C57D C58D 0.1(6) . . . . ?
C56D C57D C58D C59D 0.3(6) . . . . ?
C57D C58D C59D C46D 179.5(4) . . . . ?
C57D C58D C59D C54D -0.1(6) . . . . ?
C59D C54D C55D C50D -177.7(3) . . . . ?
C59D C54D C55D C56D 0.9(5) . . . . ?
N11E C12E C13E C14E -0.1(5) . . . . ?
N11E C12E C25E N21E -7.0(5) . . . . ?
N11E C12E C25E C24E 167.3(4) . . . . ?
C12E N11E C16E C15E 0.9(5) . . . . ?
C12E C13E C14E C15E -1.4(5) . . . . ?
C13E C12E C25E N21E 174.5(3) . . . . ?
C13E C12E C25E C24E -11.2(6) . . . . ?
C13E C14E C15E C16E 2.6(6) . . . . ?
C14E C15E C16E N11E -2.4(6) . . . . ?
C16E N11E C12E C13E 0.4(5) . . . . ?
C16E N11E C12E C25E -178.0(3) . . . . ?
N21E N22E C23E C24E 1.3(5) . . . . ?
N21E N22E C26E C50E -79.0(4) . . . . ?
N22E N21E C25E C12E 176.4(3) . . . . ?
N22E N21E C25E C24E 1.0(4) . . . . ?
N22E C23E C24E C25E -0.6(5) . . . . ?
N22E C26E C50E C51E -7.3(5) . . . . ?
N22E C26E C50E C55E 173.0(3) . . . . ?
C23E N22E C26E C50E 98.2(4) . . . . ?
C23E C24E C25E C12E -174.8(4) . . . . ?
C23E C24E C25E N21E -0.3(5) . . . . ?
C25E C12E C13E C14E 178.2(3) . . . . ?
C25E N21E N22E C23E -1.5(4) . . . . ?
C25E N21E N22E C26E 176.2(3) . . . . ?
C26E N22E C23E C24E -176.1(4) . . . . ?
C26E C50E C51E C52E 177.8(3) . . . . ?
C26E C50E C55E C54E -179.2(3) . . . . ?
C26E C50E C55E C56E 3.6(5) . . . . ?
N31E C32E C33E C34E 0.6(5) . . . . ?
N31E C32E C45E N41E -5.5(4) . . . . ?
N31E C32E C45E C44E 179.1(3) . . . . ?
C32E N31E C36E C35E -2.7(5) . . . . ?
C32E C33E C34E C35E 0.6(5) . . . . ?
C33E C32E C45E N41E 169.9(3) . . . . ?
C33E C32E C45E C44E -5.5(5) . . . . ?
C33E C34E C35E C36E -2.8(6) . . . . ?
C34E C35E C36E N31E 4.0(5) . . . . ?
C36E N31E C32E C33E 0.4(4) . . . . ?
C36E N31E C32E C45E 175.8(3) . . . . ?
N41E N42E C43E C44E 0.2(3) . . . . ?
N41E N42E C46E C59E 87.3(3) . . . . ?
N42E N41E C45E C32E -176.0(2) . . . . ?
N42E N41E C45E C44E 0.3(3) . . . . ?
N42E C43E C44E C45E 0.0(3) . . . . ?
N42E C46E C59E C54E -169.3(2) . . . . ?
N42E C46E C59E C58E 10.3(4) . . . . ?
C43E N42E C46E C59E -90.7(3) . . . . ?
C43E C44E C45E C32E 175.5(3) . . . . ?
C43E C44E C45E N41E -0.2(3) . . . . ?
C45E C32E C33E C34E -174.4(3) . . . . ?
C45E N41E N42E C43E -0.3(3) . . . . ?
C45E N41E N42E C46E -178.5(2) . . . . ?
C46E N42E C43E C44E 178.3(3) . . . . ?
C50E C51E C52E C53E -0.1(6) . . . . ?
C50E C55E C56E C57E 177.5(3) . . . . ?
C51E C50E C55E C54E 1.1(5) . . . . ?
C51E C50E C55E C56E -176.2(3) . . . . ?
C51E C52E C53E C54E 4.1(5) . . . . ?
C52E C53E C54E C55E -5.3(5) . . . . ?
C52E C53E C54E C59E 174.4(3) . . . . ?
C53E C54E C55E C50E 2.7(4) . . . . ?
C53E C54E C55E C56E -179.9(3) . . . . ?
C53E C54E C59E C46E -0.1(4) . . . . ?
C53E C54E C59E C58E -179.7(3) . . . . ?
C54E C55E C56E C57E 0.2(5) . . . . ?
C55E C50E C51E C52E -2.4(5) . . . . ?
C55E C54E C59E C46E 179.6(3) . . . . ?
C55E C54E C59E C58E 0.0(4) . . . . ?
C55E C56E C57E C58E -1.1(5) . . . . ?
C56E C57E C58E C59E 1.5(5) . . . . ?
C57E C58E C59E C46E 179.5(3) . . . . ?
C57E C58E C59E C54E -0.9(4) . . . . ?
C59E C54E C55E C50E -177.0(3) . . . . ?
C59E C54E C55E C56E 0.3(4) . . . . ?
N11F C12F C13F C14F 1.4(5) . . . . ?
N11F C12F C25F N21F -0.8(4) . . . . ?
N11F C12F C25F C24F -178.1(3) . . . . ?
C12F N11F C16F C15F 2.7(5) . . . . ?
C12F C13F C14F C15F -0.3(6) . . . . ?
C13F C12F C25F N21F 177.6(3) . . . . ?
C13F C12F C25F C24F 0.3(5) . . . . ?
C13F C14F C15F C16F 0.4(6) . . . . ?
C14F C15F C16F N11F -1.7(6) . . . . ?
C16F N11F C12F C13F -2.6(5) . . . . ?
C16F N11F C12F C25F 175.8(3) . . . . ?
N21F N22F C23F C24F 1.6(4) . . . . ?
N21F N22F C26F C50F 84.6(3) . . . . ?
N22F N21F C25F C12F -177.3(3) . . . . ?
N22F N21F C25F C24F 0.5(3) . . . . ?
N22F C23F C24F C25F -1.2(4) . . . . ?
N22F C26F C50F C51F -4.6(4) . . . . ?
N22F C26F C50F C55F 175.1(2) . . . . ?
C23F N22F C26F C50F -85.0(3) . . . . ?
C23F C24F C25F C12F 177.9(3) . . . . ?
C23F C24F C25F N21F 0.5(4) . . . . ?
C25F C12F C13F C14F -176.9(3) . . . . ?
C25F N21F N22F C23F -1.3(3) . . . . ?
C25F N21F N22F C26F -172.1(3) . . . . ?
C26F N22F C23F C24F 172.5(3) . . . . ?
C26F C50F C51F C52F -178.7(3) . . . . ?
C26F C50F C55F C54F 179.1(2) . . . . ?
C26F C50F C55F C56F -0.2(4) . . . . ?
N31F C32F C33F C34F 1.9(13) . . . . ?
N31F C32F C45F N41F -4.7(7) . . . . ?
N31F C32F C45F C44F 172.8(4) . . . . ?
C32F N31F C36F C35F 2.9(11) . . . . ?
C32F C33F C34F C35F -6.1(16) . . . . ?
C33F C32F C45F N41F 178.8(6) . . . . ?
C33F C32F C45F C44F -3.8(9) . . . . ?
C33F C34F C35F C36F 8.6(16) . . . . ?
C34F C35F C36F N31F -7.2(14) . . . . ?
C36F N31F C32F C33F -0.3(10) . . . . ?
C36F N31F C32F C45F -176.7(5) . . . . ?
N41F N42F C43F C44F 0.6(4) . . . . ?
N41F N42F C46F C59F -75.7(3) . . . . ?
N42F N41F C45F C32F 177.6(4) . . . . ?
N42F N41F C45F C44F -0.3(4) . . . . ?
N42F C43F C44F C45F -0.7(4) . . . . ?
N42F C46F C59F C54F 171.2(2) . . . . ?
N42F C46F C59F C58F -8.1(4) . . . . ?
C43F N42F C46F C59F 102.9(4) . . . . ?
C43F C44F C45F C32F -176.9(5) . . . . ?
C43F C44F C45F N41F 0.6(4) . . . . ?
C45F C32F C33F C34F 178.2(8) . . . . ?
C45F N41F N42F C43F -0.2(4) . . . . ?
C45F N41F N42F C46F 178.6(3) . . . . ?
C46F N42F C43F C44F -178.1(3) . . . . ?
C50F C51F C52F C53F 0.7(5) . . . . ?
C50F C55F C56F C57F -178.1(3) . . . . ?
C51F C50F C55F C54F -1.2(4) . . . . ?
C51F C50F C55F C56F 179.5(2) . . . . ?
C51F C52F C53F C54F -3.4(5) . . . . ?
C52F C53F C54F C55F 3.8(4) . . . . ?
C52F C53F C54F C59F -175.2(3) . . . . ?
C53F C54F C55F C50F -1.4(4) . . . . ?
C53F C54F C55F C56F 177.9(2) . . . . ?
C53F C54F C59F C46F 1.4(4) . . . . ?
C53F C54F C59F C58F -179.3(3) . . . . ?
C54F C55F C56F C57F 2.6(4) . . . . ?
C55F C50F C51F C52F 1.7(4) . . . . ?
C55F C54F C59F C46F -177.6(2) . . . . ?
C55F C54F C59F C58F 1.7(4) . . . . ?
C55F C56F C57F C58F -0.6(4) . . . . ?
C56F C57F C58F C59F -0.9(4) . . . . ?
C57F C58F C59F C46F 179.6(3) . . . . ?
C57F C58F C59F C54F 0.3(4) . . . . ?
C59F C54F C55F C50F 177.5(2) . . . . ?
C59F C54F C55F C56F -3.1(4) . . . . ?
O11G C12G C13G C14G 3.7(7) . . . . ?
O11G C16G C17G C18G -173.2(5) . . . . ?
C12G O11G C16G C15G 5.5(7) . . . . ?
C12G O11G C16G C17G -180.0(5) . . . . ?
C12G C13G C14G C15G -2.3(8) . . . . ?
C12G C13G C14G C22G -177.5(6) . . . . ?
C13G C14G C15G C16G 2.0(7) . . . . ?
C13G C14G C15G C20G -177.4(5) . . . . ?
C14G C15G C16G O11G -3.5(7) . . . . ?
C14G C15G C16G C17G -177.8(5) . . . . ?
C14G C15G C20G C19G 178.5(5) . . . . ?
C15G C16G C17G C18G 1.3(8) . . . . ?
C16G O11G C12G C13G -5.1(6) . . . . ?
C16G O11G C12G O21G 176.8(5) . . . . ?
C16G C15G C20G C19G -0.9(8) . . . . ?
C16G C17G C18G C19G -4.9(9) . . . . ?
C16G C17G C18G N23G 179.0(5) . . . . ?
C17G C18G C19G C20G 5.8(10) . . . . ?
C18G C19G C20G C15G -2.8(9) . . . . ?
C20G C15G C16G O11G 175.9(5) . . . . ?
C20G C15G C16G C17G 1.6(8) . . . . ?
O21G C12G C13G C14G -178.7(6) . . . . ?
C22G C14G C15G C16G 177.4(6) . . . . ?
C22G C14G C15G C20G -2.0(8) . . . . ?
N23G C18G C19G C20G -178.1(6) . . . . ?

loop_
_smtbx_masks_void_nr
_smtbx_masks_void_average_x
_smtbx_masks_void_average_y
_smtbx_masks_void_average_z
_smtbx_masks_void_volume
_smtbx_masks_void_count_electrons
_smtbx_masks_void_content
1 0.322 0.250 0.572 4616.3 1142.1 '1.4 BF4,6.6 NO3,50.6 CH3OH'
2 -0.178 -0.250 0.572 4616.3 1142.1 '1.4 BF4,6.6 NO3,50.6 CH3OH'
